data_7713918
loop_
_publ_author_name
'Wang, Yanhong'
'Li, Shuang'
'Dou, Yalin'
'Li, Hui'
'Lu, Hongcheng'

_publ_section_title
;
 KMB4O6F3 (M = Co, Fe): Two-Dimensional Magnetic Fluorooxoborates with
 Triangular Lattice Directed by Triangular BO3 Unit
;
_journal_name_full 'Dalton Transactions'
_journal_paper_doi 10.1039/D3DT02394J
_journal_year 2023
_chemical_formula_moiety 'B4 Fe F3 K O6'
_chemical_formula_sum 'B4 F3 Fe K O6'
_chemical_formula_weight 291.19
_space_group_IT_number 14
_space_group_name_Hall '-P 2ybc'
_space_group_name_H-M_alt 'P 1 21/c 1'
_symmetry_cell_setting monoclinic
_symmetry_space_group_name_Hall '-P 2ybc'
_symmetry_space_group_name_H-M 'P 1 21/c 1'
_audit_update_record
;
2023-08-27 deposited with the CCDC.	2023-09-07 downloaded from the CCDC.
;
_cell_angle_alpha 90.0000
_cell_angle_beta 90.0865
_cell_angle_gamma 90.0000
_cell_formula_units_Z 4
_cell_length_a 9.1003(3)
_cell_length_b 7.6005(3)
_cell_length_c 8.7777(3)
_cell_measurement_temperature 298
_cell_volume 607.12(4)
_computing_structure_refinement FULLPROF
_diffrn_ambient_temperature 298
_diffrn_measurement_device_type SmartLab
_diffrn_radiation_type 'Cu K\a'
_exptl_crystal_density_diffrn 3.186
_exptl_crystal_preparation 'Magnetic properties'
_pd_instr_location ' ?'
_pd_meas_2theta_range_inc 0.010000
_pd_meas_2theta_range_max 120.00000
_pd_meas_2theta_range_min 5.06000
_pd_meas_number_of_points 11495
_pd_proc_2theta_range_inc 0.010000
_pd_proc_2theta_range_max 120.0198
_pd_proc_2theta_range_min 5.0798
_pd_proc_ls_pref_orient_corr ' ?'
_pd_proc_ls_prof_R_factor 10.8002
_pd_proc_ls_prof_wR_expected 4.9356
_pd_proc_ls_prof_wR_factor 14.4971
_pd_proc_wavelength 1.540560
_pd_spec_mounting ' ?'
_refine_ls_goodness_of_fit_all 2.9
_refine_ls_number_parameters 14
_refine_ls_number_reflns 1868
_refine_ls_number_restraints 0
_refine_ls_R_I_factor 25.6768
_cod_data_source_file d3dt02394j2.cif
_cod_data_source_block KFeB4O6F3
_cod_depositor_comments
;
The following automatic conversions were performed:

data item '_symmetry_cell_setting' value 'Monoclinic' was changed to
'monoclinic' in accordance with the
/home/data/users/saulius/crontab/automatic-downloads/rss-feeds/RSC/lib/dictionaries/cif_core.dic
dictionary named 'cif_core.dic' version 2.4.2 last updated on
2011-04-26.

Automatic conversion script
Id: cif_fix_values 8170 2020-07-09 18:12:32Z antanas 
;
_cod_original_cell_volume 607.13(4)
_cod_original_formula_sum 'B4 Fe F3 K O6'
_cod_database_code 7713918
_pd_proc_ls_prof_cr_factor 43.8866
_pd_proc_ls_prof_cwr_factor 37.5884
_pd_proc_ls_prof_cwr_expected 12.7971
_pd_proc_ls_prof_chi-squared 8.6274
_pd_proc_ls_prof_echi-squared 8.9659

loop_
_symmetry_equiv_pos_as_xyz
x,y,z
-x,y+1/2,-z+1/2
-x,-y,-z
x,-y+1/2,z+1/2

loop_
_atom_site_label
_atom_site_fract_x
_atom_site_fract_y
_atom_site_fract_z
_atom_site_U_iso_or_equiv
_atom_site_occupancy
_atom_site_adp_type
_atom_site_type_symbol
Fe1 -0.0091 -0.2356 0.37959 0.00000 1.00000 Uiso Fe
K1 0.51469 -0.2313 0.37308 0.00000 1.00000 Uiso K
F2 0.36337 0.43442 0.39447 0.00076 1.00000 Uiso F
F1 0.35337 0.07001 0.35614 0.00000 1.00000 Uiso F
F3 0.35459 0.62042 0.12096 0.00000 1.00000 Uiso F
O4 0.14321 0.56730 0.46868 0.00101 1.00000 Uiso O
O5 0.13540 0.74541 0.69030 0.00071 1.00000 Uiso O
O1 0.14479 -0.0631 0.46845 0.00018 1.00000 Uiso O
O3 0.16417 0.43970 0.21887 0.00016 1.00000 Uiso O
O6 0.13770 0.43410 0.71497 0.00025 1.00000 Uiso O
O2 0.15660 0.25087 0.43780 0.02165 1.00000 Uiso O
B4 0.14230 0.58200 0.62440 0.01377 1.00000 Uiso B
B1 0.19690 0.08050 0.37350 0.01027 1.00000 Uiso B
B2 0.20610 0.41960 0.37750 0.00067 1.00000 Uiso B
B3 0.19910 0.59080 0.12340 0.00034 1.00000 Uiso B

loop_
_atom_type_symbol
_atom_type_scat_Cromer_Mann_a1
_atom_type_scat_Cromer_Mann_b1
_atom_type_scat_Cromer_Mann_a2
_atom_type_scat_Cromer_Mann_b2
_atom_type_scat_Cromer_Mann_a3
_atom_type_scat_Cromer_Mann_b3
_atom_type_scat_Cromer_Mann_a4
_atom_type_scat_Cromer_Mann_b4
_atom_type_scat_Cromer_Mann_c
_atom_type_scat_dispersion_real
_atom_type_scat_dispersion_imag
_atom_type_scat_source
fe 11.76950 4.76110 7.35730 0.30720 3.52220 15.35350 2.30450 76.88050 1.03690 -1.17900 3.20400 International_Tables_for_Crystallography_Vol.C(1991)_Tables_6.1.1.4_and_6.1.1.5
k 8.21860 12.79490 7.43980 0.77480 1.05190 213.18700 0.86590 41.68410 1.42280 0.36500 1.06600 International_Tables_for_Crystallography_Vol.C(1991)_Tables_6.1.1.4_and_6.1.1.5
f 3.53920 10.28250 2.64120 4.29440 1.51700 0.26150 1.02430 26.14760 0.27760 0.06900 0.05300 International_Tables_for_Crystallography_Vol.C(1991)_Tables_6.1.1.4_and_6.1.1.5
o 3.04850 13.27710 2.28680 5.70110 1.54630 0.32390 0.86700 32.90890 0.25080 0.04700 0.03200 International_Tables_for_Crystallography_Vol.C(1991)_Tables_6.1.1.4_and_6.1.1.5
b 2.05450 23.21850 1.33260 1.02100 1.09790 60.34980 0.70680 0.14030 -0.19320 0.00800 0.00400 International_Tables_for_Crystallography_Vol.C(1991)_Tables_6.1.1.4_and_6.1.1.5

loop_
_geom_angle_atom_site_label_1
_geom_angle_atom_site_label_2
_geom_angle_atom_site_label_3
_geom_angle
_geom_angle_site_symmetry_1
_geom_angle_site_symmetry_3
_geom_angle_publ_flag
O4 Fe1 O4 62.5425 1_545 3_556 ?
O4 Fe1 O5 51.0111 1_545 1_545 ?
O4 Fe1 O5 152.542 1_545 3_566 ?
O4 Fe1 O5 82.1026 1_545 4_554 ?
O4 Fe1 O1 82.5850 1_545 1_555 ?
O4 Fe1 O1 129.826 1_545 3_556 ?
O4 Fe1 O3 47.7108 1_545 1_545 ?
O4 Fe1 O3 175.309 1_545 2_545 ?
O4 Fe1 O6 95.1499 1_545 2_546 ?
O4 Fe1 O6 90.1002 1_545 3_556 ?
O4 Fe1 O6 114.234 1_545 4_554 ?
O4 Fe1 O2 125.025 1_545 2_545 ?
O4 Fe1 O2 95.4513 1_545 3_556 ?
O4 Fe1 B4 69.3050 1_545 3_556 ?
O4 Fe1 B4 104.622 1_545 4_554 ?
O4 Fe1 B1 99.0251 1_545 1_555 ?
O4 Fe1 B1 107.053 1_545 2_545 ?
O4 Fe1 B1 111.854 1_545 3_556 ?
O4 Fe1 B2 152.109 1_545 2_545 ?
O4 Fe1 B2 79.2146 1_545 3_556 ?
O4 Fe1 B3 66.1711 1_545 1_545 ?
O4 Fe1 B3 158.127 1_545 2_545 ?
O4 Fe1 B3 66.7085 1_545 4_555 ?
O4 Fe1 O5 75.2439 3_556 1_545 ?
O4 Fe1 O5 135.991 3_556 3_566 ?
O4 Fe1 O5 123.525 3_556 4_554 ?
O4 Fe1 O1 128.265 3_556 1_555 ?
O4 Fe1 O1 105.653 3_556 3_556 ?
O4 Fe1 O3 76.1625 3_556 1_545 ?
O4 Fe1 O3 115.022 3_556 2_545 ?
O4 Fe1 O6 76.2377 3_556 2_546 ?
O4 Fe1 O6 50.2669 3_556 3_556 ?
O4 Fe1 O6 174.965 3_556 4_554 ?
O4 Fe1 O2 100.908 3_556 2_545 ?
O4 Fe1 O2 51.2240 3_556 3_556 ?
O4 Fe1 B4 58.7182 3_556 1_545 ?
O4 Fe1 B4 148.499 3_556 4_554 ?
O4 Fe1 B1 152.935 3_556 1_555 ?
O4 Fe1 B1 74.1624 3_556 2_545 ?
O4 Fe1 B1 77.5549 3_556 3_556 ?
O4 Fe1 B2 65.6272 3_556 1_545 ?
O4 Fe1 B2 113.126 3_556 2_545 ?
O4 Fe1 B3 101.466 3_556 1_545 ?
O4 Fe1 B3 116.430 3_556 2_545 ?
O4 Fe1 B3 103.623 3_556 4_555 ?
O5 Fe1 O5 108.109 1_545 3_566 ?
O5 Fe1 O5 115.761 1_545 4_554 ?
O5 Fe1 O1 53.0207 1_545 1_555 ?
O5 Fe1 O1 78.9521 1_545 3_556 ?
O5 Fe1 O3 98.2973 1_545 1_545 ?
O5 Fe1 O3 133.121 1_545 2_545 ?
O5 Fe1 O6 48.3591 1_545 2_546 ?
O5 Fe1 O6 124.579 1_545 3_556 ?
O5 Fe1 O6 105.964 1_545 4_554 ?
O5 Fe1 O2 175.363 1_545 2_545 ?
O5 Fe1 O2 65.5686 1_545 3_556 ?
O5 Fe1 B4 98.5428 1_545 3_556 ?
O5 Fe1 B4 120.810 1_545 4_554 ?
O5 Fe1 B1 77.7126 1_545 1_555 ?
O5 Fe1 B1 148.589 1_545 2_545 ?
O5 Fe1 B1 67.4007 1_545 3_556 ?
O5 Fe1 B2 73.0139 1_545 1_545 ?
O5 Fe1 B2 156.873 1_545 2_545 ?
O5 Fe1 B2 67.1918 1_545 3_556 ?
O5 Fe1 B3 110.707 1_545 1_545 ?
O5 Fe1 B3 107.116 1_545 2_545 ?
O5 Fe1 O5 95.2866 3_566 4_554 ?
O5 Fe1 O1 69.9631 3_566 1_555 ?
O5 Fe1 O3 142.215 3_566 1_545 ?
O5 Fe1 O6 75.2897 3_566 2_546 ?
O5 Fe1 O6 117.314 3_566 3_556 ?
O5 Fe1 O6 48.5922 3_566 4_554 ?
O5 Fe1 O2 76.4342 3_566 2_545 ?
O5 Fe1 O2 89.1091 3_566 3_556 ?
O5 Fe1 B4 134.716 3_566 1_545 ?
O5 Fe1 B4 137.213 3_566 3_556 ?
O5 Fe1 B4 68.6446 3_566 4_554 ?
O5 Fe1 B1 55.3986 3_566 1_555 ?
O5 Fe1 B1 98.7803 3_566 2_545 ?
O5 Fe1 B1 64.8939 3_566 3_556 ?
O5 Fe1 B2 158.356 3_566 1_545 ?
O5 Fe1 B2 50.3705 3_566 2_545 ?
O5 Fe1 B2 111.222 3_566 3_556 ?
O5 Fe1 B3 116.686 3_566 1_545 ?
O5 Fe1 B3 87.0808 3_566 4_555 ?
O5 Fe1 O1 84.1221 4_554 1_555 ?
O5 Fe1 O1 130.576 4_554 3_556 ?
O5 Fe1 O3 48.0939 4_554 1_545 ?
O5 Fe1 O3 96.6381 4_554 2_545 ?
O5 Fe1 O6 153.987 4_554 2_546 ?
O5 Fe1 O6 90.6310 4_554 3_556 ?
O5 Fe1 O6 51.4775 4_554 4_554 ?
O5 Fe1 O2 64.0256 4_554 2_545 ?
O5 Fe1 O2 174.576 4_554 3_556 ?
O5 Fe1 B4 105.595 4_554 1_545 ?
O5 Fe1 B4 102.608 4_554 3_556 ?
O5 Fe1 B1 68.4096 4_554 1_555 ?
O5 Fe1 B1 76.5207 4_554 2_545 ?
O5 Fe1 B1 158.901 4_554 3_556 ?
O5 Fe1 B2 66.1568 4_554 1_545 ?
O5 Fe1 B2 78.6102 4_554 2_545 ?
O5 Fe1 B2 151.299 4_554 3_556 ?
O5 Fe1 B3 112.152 4_554 2_545 ?
O5 Fe1 B3 100.162 4_554 4_555 ?
O1 Fe1 O1 67.6887 1_555 3_556 ?
O1 Fe1 O3 108.417 1_555 1_545 ?
O1 Fe1 O3 101.814 1_555 2_545 ?
O1 Fe1 O6 69.8852 1_555 2_546 ?
O1 Fe1 O6 171.510 1_555 3_556 ?
O1 Fe1 O6 53.1667 1_555 4_554 ?
O1 Fe1 O2 130.769 1_555 2_545 ?
O1 Fe1 O2 100.407 1_555 3_556 ?
O1 Fe1 B4 72.7538 1_555 1_545 ?
O1 Fe1 B4 149.595 1_555 3_556 ?
O1 Fe1 B4 73.2645 1_555 4_554 ?
O1 Fe1 B1 156.714 1_555 2_545 ?
O1 Fe1 B1 82.2342 1_555 3_556 ?
O1 Fe1 B2 96.0165 1_555 1_545 ?
O1 Fe1 B2 114.948 1_555 2_545 ?
O1 Fe1 B2 114.559 1_555 3_556 ?
O1 Fe1 B3 97.1244 1_555 1_545 ?
O1 Fe1 B3 82.5404 1_555 2_545 ?
O1 Fe1 O3 176.063 3_556 1_545 ?
O1 Fe1 O3 54.1774 3_556 2_545 ?
O1 Fe1 O6 120.647 3_556 3_556 ?
O1 Fe1 O6 79.3796 3_556 4_554 ?
O1 Fe1 O2 104.777 3_556 2_545 ?
O1 Fe1 O2 54.5258 3_556 3_556 ?
O1 Fe1 B4 103.566 3_556 1_545 ?
O1 Fe1 B4 122.451 3_556 3_556 ?
O1 Fe1 B4 104.138 3_556 4_554 ?
O1 Fe1 B1 69.7817 3_556 1_555 ?
O1 Fe1 B1 116.245 3_556 2_545 ?
O1 Fe1 B2 151.907 3_556 1_545 ?
O1 Fe1 B2 78.0085 3_556 2_545 ?
O1 Fe1 B2 77.9744 3_556 3_556 ?
O1 Fe1 B3 152.776 3_556 1_545 ?
O1 Fe1 B3 70.2174 3_556 4_555 ?
O3 Fe1 O3 128.460 1_545 2_545 ?
O3 Fe1 O6 141.308 1_545 2_546 ?
O3 Fe1 O6 63.2289 1_545 3_556 ?
O3 Fe1 O6 98.8051 1_545 4_554 ?
O3 Fe1 O2 78.1126 1_545 2_545 ?
O3 Fe1 O2 126.972 1_545 3_556 ?
O3 Fe1 B4 74.2655 1_545 1_545 ?
O3 Fe1 B4 60.5583 1_545 3_556 ?
O3 Fe1 B4 74.7665 1_545 4_554 ?
O3 Fe1 B1 106.976 1_545 1_555 ?
O3 Fe1 B1 67.5297 1_545 2_545 ?
O3 Fe1 B1 152.607 1_545 3_556 ?
O3 Fe1 B2 104.611 1_545 2_545 ?
O3 Fe1 B2 103.644 1_545 3_556 ?
O3 Fe1 B3 153.700 1_545 2_545 ?
O3 Fe1 B3 106.031 1_545 4_555 ?
O3 Fe1 O6 87.9553 2_545 2_546 ?
O3 Fe1 O6 85.3878 2_545 3_556 ?
O3 Fe1 O6 67.8871 2_545 4_554 ?
O3 Fe1 O2 50.7243 2_545 2_545 ?
O3 Fe1 O2 85.4122 2_545 3_556 ?
O3 Fe1 B4 156.223 2_545 1_545 ?
O3 Fe1 B4 106.698 2_545 3_556 ?
O3 Fe1 B4 75.3711 2_545 4_554 ?
O3 Fe1 B1 84.6449 2_545 1_555 ?
O3 Fe1 B1 68.2573 2_545 2_545 ?
O3 Fe1 B1 70.6638 2_545 3_556 ?
O3 Fe1 B2 153.856 2_545 1_545 ?
O3 Fe1 B2 100.209 2_545 3_556 ?
O3 Fe1 B3 111.325 2_545 1_545 ?
O3 Fe1 B3 117.983 2_545 4_555 ?
O6 Fe1 O6 115.299 2_546 3_556 ?
O6 Fe1 O6 108.297 2_546 4_554 ?
O6 Fe1 O2 133.738 2_546 2_545 ?
O6 Fe1 B4 68.3621 2_546 1_545 ?
O6 Fe1 B4 100.508 2_546 3_556 ?
O6 Fe1 B4 135.148 2_546 4_554 ?
O6 Fe1 B1 86.6571 2_546 1_555 ?
O6 Fe1 B1 128.381 2_546 2_545 ?
O6 Fe1 B2 116.311 2_546 1_545 ?
O6 Fe1 B2 110.926 2_546 2_545 ?
O6 Fe1 B2 50.3057 2_546 3_556 ?
O6 Fe1 B3 159.030 2_546 1_545 ?
O6 Fe1 B3 64.6118 2_546 2_545 ?
O6 Fe1 B3 55.8423 2_546 4_555 ?
O6 Fe1 O6 127.430 3_556 4_554 ?
O6 Fe1 O2 51.2119 3_556 2_545 ?
O6 Fe1 O2 84.5173 3_556 3_556 ?
O6 Fe1 B4 102.414 3_556 1_545 ?
O6 Fe1 B4 104.663 3_556 4_554 ?
O6 Fe1 B1 155.491 3_556 1_555 ?
O6 Fe1 B1 104.601 3_556 3_556 ?
O6 Fe1 B2 75.7203 3_556 1_545 ?
O6 Fe1 B2 70.2836 3_556 2_545 ?
O6 Fe1 B2 67.9235 3_556 3_556 ?
O6 Fe1 B3 75.8732 3_556 1_545 ?
O6 Fe1 B3 105.668 3_556 2_545 ?
O6 Fe1 B3 152.445 3_556 4_555 ?
O6 Fe1 O2 77.6434 4_554 2_545 ?
O6 Fe1 O2 133.789 4_554 3_556 ?
O6 Fe1 B4 120.427 4_554 1_545 ?
O6 Fe1 B4 150.257 4_554 3_556 ?
O6 Fe1 B1 103.920 4_554 2_545 ?
O6 Fe1 B1 107.453 4_554 3_556 ?
O6 Fe1 B2 109.860 4_554 1_545 ?
O6 Fe1 B2 67.6912 4_554 2_545 ?
O6 Fe1 B2 157.221 4_554 3_556 ?
O6 Fe1 B3 73.5117 4_554 1_545 ?
O6 Fe1 B3 68.0922 4_554 2_545 ?
O6 Fe1 B3 77.7613 4_554 4_555 ?
O2 Fe1 O2 114.181 2_545 3_556 ?
O2 Fe1 B4 148.849 2_545 1_545 ?
O2 Fe1 B4 77.1715 2_545 3_556 ?
O2 Fe1 B4 61.3214 2_545 4_554 ?
O2 Fe1 B1 106.056 2_545 1_555 ?
O2 Fe1 B1 114.614 2_545 3_556 ?
O2 Fe1 B2 103.140 2_545 1_545 ?
O2 Fe1 B2 110.599 2_545 3_556 ?
O2 Fe1 B3 67.2236 2_545 1_545 ?
O2 Fe1 B3 76.8238 2_545 2_545 ?
O2 Fe1 B3 155.403 2_545 4_555 ?
O2 Fe1 B4 73.2142 3_556 1_545 ?
O2 Fe1 B4 71.9763 3_556 3_556 ?
O2 Fe1 B4 157.744 3_556 4_554 ?
O2 Fe1 B1 116.859 3_556 1_555 ?
O2 Fe1 B1 99.6987 3_556 2_545 ?
O2 Fe1 B2 110.125 3_556 1_545 ?
O2 Fe1 B2 101.928 3_556 2_545 ?
O2 Fe1 B3 152.674 3_556 1_545 ?
O2 Fe1 B3 71.6489 3_556 2_545 ?
O2 Fe1 B3 83.2026 3_556 4_555 ?
B4 Fe1 B4 76.8915 1_545 3_556 ?
B4 Fe1 B4 122.847 1_545 4_554 ?
B4 Fe1 B1 95.6335 1_545 1_555 ?
B4 Fe1 B1 124.754 1_545 2_545 ?
B4 Fe1 B1 85.5971 1_545 3_556 ?
B4 Fe1 B2 48.5662 1_545 1_545 ?
B4 Fe1 B2 171.844 1_545 2_545 ?
B4 Fe1 B2 63.4179 1_545 3_556 ?
B4 Fe1 B3 92.4124 1_545 1_545 ?
B4 Fe1 B3 131.979 1_545 2_545 ?
B4 Fe1 B3 50.3289 1_545 4_555 ?
B4 Fe1 B4 124.024 3_556 4_554 ?
B4 Fe1 B1 166.647 3_556 1_555 ?
B4 Fe1 B1 50.0578 3_556 2_545 ?
B4 Fe1 B1 97.2865 3_556 3_556 ?
B4 Fe1 B2 61.4897 3_556 1_545 ?
B4 Fe1 B2 95.4560 3_556 2_545 ?
B4 Fe1 B2 50.2227 3_556 3_556 ?
B4 Fe1 B3 82.3036 3_556 1_545 ?
B4 Fe1 B3 120.394 3_556 2_545 ?
B4 Fe1 B3 126.401 3_556 4_555 ?
B4 Fe1 B1 51.0683 4_554 1_555 ?
B4 Fe1 B1 83.7017 4_554 2_545 ?
B4 Fe1 B1 132.523 4_554 3_556 ?
B4 Fe1 B2 91.9072 4_554 1_545 ?
B4 Fe1 B2 63.7656 4_554 2_545 ?
B4 Fe1 B2 171.893 4_554 3_556 ?
B4 Fe1 B3 48.7769 4_554 1_545 ?
B4 Fe1 B3 86.2663 4_554 2_545 ?
B4 Fe1 B3 95.8394 4_554 4_555 ?
B1 Fe1 B1 132.431 1_555 2_545 ?
B1 Fe1 B1 93.0926 1_555 3_556 ?
B1 Fe1 B2 105.255 1_555 1_545 ?
B1 Fe1 B2 92.4165 1_555 2_545 ?
B1 Fe1 B2 136.024 1_555 3_556 ?
B1 Fe1 B3 87.0339 1_555 1_545 ?
B1 Fe1 B3 72.8349 1_555 2_545 ?
B1 Fe1 B3 49.3633 1_555 4_555 ?
B1 Fe1 B1 112.134 2_545 3_556 ?
B1 Fe1 B2 87.9670 2_545 1_545 ?
B1 Fe1 B2 48.8022 2_545 2_545 ?
B1 Fe1 B2 88.3487 2_545 3_556 ?
B1 Fe1 B3 69.0928 2_545 1_545 ?
B1 Fe1 B3 92.7857 2_545 2_545 ?
B1 Fe1 B3 173.461 2_545 4_555 ?
B1 Fe1 B2 131.284 3_556 1_545 ?
B1 Fe1 B2 92.6761 3_556 2_545 ?
B1 Fe1 B2 49.7833 3_556 3_556 ?
B1 Fe1 B3 178.009 3_556 1_545 ?
B1 Fe1 B3 50.0764 3_556 2_545 ?
B1 Fe1 B3 72.9393 3_556 4_555 ?
B2 Fe1 B2 130.069 1_545 2_545 ?
B2 Fe1 B2 89.3903 1_545 3_556 ?
B2 Fe1 B3 46.8472 1_545 1_545 ?
B2 Fe1 B3 177.935 1_545 2_545 ?
B2 Fe1 B3 85.5279 1_545 4_555 ?
B2 Fe1 B2 109.547 2_545 3_556 ?
B2 Fe1 B3 89.3040 2_545 1_545 ?
B2 Fe1 B3 49.7615 2_545 2_545 ?
B2 Fe1 B3 136.551 2_545 4_555 ?
B2 Fe1 B3 129.209 3_556 1_545 ?
B2 Fe1 B3 92.5527 3_556 2_545 ?
B2 Fe1 B3 92.2395 3_556 4_555 ?
B3 Fe1 B3 131.767 1_545 2_545 ?
B3 Fe1 B3 105.720 1_545 4_555 ?
B3 Fe1 B3 93.6935 2_545 4_555 ?
F2 K1 F2 128.216 1_545 2_645 ?
F2 K1 F2 69.8488 1_545 3_656 ?
F2 K1 F1 118.998 1_545 1_555 ?
F2 K1 F1 77.1150 1_545 2_645 ?
F2 K1 F1 120.581 1_545 3_656 ?
F2 K1 F3 57.7264 1_545 1_545 ?
F2 K1 F3 173.482 1_545 2_645 ?
F2 K1 F3 87.9971 1_545 4_555 ?
F2 K1 O5 64.6316 1_545 4_554 ?
F2 K1 O1 81.6931 1_545 1_555 ?
F2 K1 O3 141.515 1_545 2_645 ?
F2 K1 O6 93.2272 1_545 3_656 ?
F2 K1 O2 110.230 1_545 3_656 ?
F2 K1 B1 100.843 1_545 1_555 ?
F2 K1 B1 92.0986 1_545 2_645 ?
F2 K1 B1 125.568 1_545 3_656 ?
F2 K1 B2 131.591 1_545 2_645 ?
F2 K1 B2 87.0014 1_545 3_656 ?
F2 K1 B3 51.3358 1_545 1_545 ?
F2 K1 B3 161.222 1_545 2_645 ?
F2 K1 B3 81.2638 1_545 4_555 ?
F2 K1 F2 133.132 2_645 3_656 ?
F2 K1 F1 78.2688 2_645 1_555 ?
F2 K1 F1 58.8776 2_645 2_645 ?
F2 K1 F1 108.643 2_645 3_656 ?
F2 K1 F3 74.9393 2_645 1_545 ?
F2 K1 F3 57.2802 2_645 2_645 ?
F2 K1 F3 135.539 2_645 4_555 ?
F2 K1 O4 134.205 2_645 1_545 ?
F2 K1 O5 91.0793 2_645 4_554 ?
F2 K1 O1 112.601 2_645 1_555 ?
F2 K1 O6 70.9538 2_645 3_656 ?
F2 K1 O2 94.4020 2_645 3_656 ?
F2 K1 B1 91.2905 2_645 1_555 ?
F2 K1 B1 54.4103 2_645 2_645 ?
F2 K1 B1 94.7259 2_645 3_656 ?
F2 K1 B2 126.003 2_645 1_545 ?
F2 K1 B2 113.040 2_645 3_656 ?
F2 K1 B3 88.7114 2_645 1_545 ?
F2 K1 B3 55.0749 2_645 2_645 ?
F2 K1 B3 130.080 2_645 4_555 ?
F2 K1 F1 136.005 3_656 1_555 ?
F2 K1 F1 93.2580 3_656 2_645 ?
F2 K1 F1 58.3844 3_656 3_656 ?
F2 K1 F3 123.129 3_656 1_545 ?
F2 K1 F3 109.357 3_656 2_645 ?
F2 K1 F3 78.5555 3_656 4_555 ?
F2 K1 O4 88.2015 3_656 1_545 ?
F2 K1 O5 130.750 3_656 4_554 ?
F2 K1 O1 112.783 3_656 1_555 ?
F2 K1 O3 92.6038 3_656 2_645 ?
F2 K1 O6 64.6292 3_656 3_656 ?
F2 K1 B1 131.097 3_656 1_555 ?
F2 K1 B1 86.1001 3_656 2_645 ?
F2 K1 B1 55.8574 3_656 3_656 ?
F2 K1 B2 84.3110 3_656 1_545 ?
F2 K1 B2 110.340 3_656 2_645 ?
F2 K1 B3 121.149 3_656 1_545 ?
F2 K1 B3 94.8020 3_656 2_645 ?
F2 K1 B3 91.8919 3_656 4_555 ?
F1 K1 F1 130.421 1_555 2_645 ?
F1 K1 F1 84.9917 1_555 3_656 ?
F1 K1 F3 90.8641 1_555 1_545 ?
F1 K1 F3 56.7744 1_555 2_645 ?
F1 K1 F3 59.9951 1_555 4_555 ?
F1 K1 O4 82.6093 1_555 1_545 ?
F1 K1 O5 60.8120 1_555 4_554 ?
F1 K1 O3 97.6397 1_555 2_645 ?
F1 K1 O6 145.184 1_555 3_656 ?
F1 K1 O2 122.250 1_555 3_656 ?
F1 K1 B1 132.616 1_555 2_645 ?
F1 K1 B1 99.0538 1_555 3_656 ?
F1 K1 B2 100.732 1_555 1_545 ?
F1 K1 B2 94.6270 1_555 2_645 ?
F1 K1 B2 137.571 1_555 3_656 ?
F1 K1 B3 82.1183 1_555 1_545 ?
F1 K1 B3 79.4748 1_555 2_645 ?
F1 K1 B3 51.9202 1_555 4_555 ?
F1 K1 F1 129.453 2_645 3_656 ?
F1 K1 F3 56.7103 2_645 1_545 ?
F1 K1 F3 109.396 2_645 2_645 ?
F1 K1 F3 164.805 2_645 4_555 ?
F1 K1 O4 108.955 2_645 1_545 ?
F1 K1 O5 94.1168 2_645 4_554 ?
F1 K1 O1 138.036 2_645 1_555 ?
F1 K1 O3 69.7808 2_645 2_645 ?
F1 K1 O2 87.1029 2_645 3_656 ?
F1 K1 B1 132.670 2_645 1_555 ?
F1 K1 B1 107.572 2_645 3_656 ?
F1 K1 B2 87.0828 2_645 1_545 ?
F1 K1 B2 54.4903 2_645 2_645 ?
F1 K1 B2 85.4239 2_645 3_656 ?
F1 K1 B3 73.8056 2_645 1_545 ?
F1 K1 B3 93.5887 2_645 2_645 ?
F1 K1 B3 154.466 2_645 4_555 ?
F1 K1 F3 173.768 3_656 1_545 ?
F1 K1 F3 55.7531 3_656 2_645 ?
F1 K1 F3 56.4565 3_656 4_555 ?
F1 K1 O4 110.638 3_656 1_545 ?
F1 K1 O5 136.392 3_656 4_554 ?
F1 K1 O1 92.5090 3_656 1_555 ?
F1 K1 O3 70.8299 3_656 2_645 ?
F1 K1 O6 89.6651 3_656 3_656 ?
F1 K1 B1 92.8678 3_656 1_555 ?
F1 K1 B1 110.290 3_656 2_645 ?
F1 K1 B2 125.179 3_656 1_545 ?
F1 K1 B2 94.2753 3_656 2_645 ?
F1 K1 B2 52.5901 3_656 3_656 ?
F1 K1 B3 155.778 3_656 1_545 ?
F1 K1 B3 53.7553 3_656 2_645 ?
F1 K1 B3 73.7716 3_656 4_555 ?
F3 K1 F3 125.229 1_545 2_645 ?
F3 K1 F3 117.376 1_545 4_555 ?
F3 K1 O4 64.0983 1_545 1_545 ?
F3 K1 O1 81.3434 1_545 1_555 ?
F3 K1 O3 114.439 1_545 2_645 ?
F3 K1 O6 96.3805 1_545 3_656 ?
F3 K1 O2 142.866 1_545 3_656 ?
F3 K1 B1 81.8522 1_545 1_555 ?
F3 K1 B1 75.9373 1_545 2_645 ?
F3 K1 B1 164.010 1_545 3_656 ?
F3 K1 B2 51.0682 1_545 1_545 ?
F3 K1 B2 90.6909 1_545 2_645 ?
F3 K1 B2 131.296 1_545 3_656 ?
F3 K1 B3 130.011 1_545 2_645 ?
F3 K1 B3 100.006 1_545 4_555 ?
F3 K1 F3 85.5163 2_645 4_555 ?
F3 K1 O4 136.441 2_645 1_545 ?
F3 K1 O5 113.684 2_645 4_554 ?
F3 K1 O1 92.8833 2_645 1_555 ?
F3 K1 O6 92.1557 2_645 3_656 ?
F3 K1 O2 71.0965 2_645 3_656 ?
F3 K1 B1 74.6562 2_645 1_555 ?
F3 K1 B1 94.3049 2_645 2_645 ?
F3 K1 B1 53.5659 2_645 3_656 ?
F3 K1 B2 157.307 2_645 1_545 ?
F3 K1 B2 54.9131 2_645 2_645 ?
F3 K1 B2 93.7250 2_645 3_656 ?
F3 K1 B3 129.275 2_645 1_545 ?
F3 K1 B3 92.3386 2_645 4_555 ?
F3 K1 O4 58.4966 4_555 1_545 ?
F3 K1 O5 82.0132 4_555 4_554 ?
F3 K1 O3 122.874 4_555 2_645 ?
F3 K1 O6 140.024 4_555 3_656 ?
F3 K1 O2 95.3475 4_555 3_656 ?
F3 K1 B1 52.7594 4_555 1_555 ?
F3 K1 B1 163.622 4_555 2_645 ?
F3 K1 B1 78.5616 4_555 3_656 ?
F3 K1 B2 79.4394 4_555 1_545 ?
F3 K1 B2 140.382 4_555 2_645 ?
F3 K1 B2 90.8456 4_555 3_656 ?
F3 K1 B3 99.3237 4_555 1_545 ?
F3 K1 B3 99.7890 4_555 2_645 ?
O4 K1 O3 178.530 1_545 2_645 ?
O4 K1 O6 130.961 1_545 3_656 ?
O4 K1 O2 130.666 1_545 3_656 ?
O4 K1 B1 64.3675 1_545 1_555 ?
O4 K1 B1 127.286 1_545 2_645 ?
O4 K1 B1 129.391 1_545 3_656 ?
O4 K1 B2 154.495 1_545 2_645 ?
O4 K1 B2 109.168 1_545 3_656 ?
O4 K1 B3 47.3924 1_545 1_545 ?
O4 K1 B3 157.074 1_545 2_645 ?
O4 K1 B3 46.2318 1_545 4_555 ?
O5 K1 O3 135.319 4_554 2_645 ?
O5 K1 O6 133.900 4_554 3_656 ?
O5 K1 O2 174.196 4_554 3_656 ?
O5 K1 B1 46.9399 4_554 1_555 ?
O5 K1 B1 112.766 4_554 2_645 ?
O5 K1 B1 157.409 4_554 3_656 ?
O5 K1 B2 47.6316 4_554 1_545 ?
O5 K1 B2 113.396 4_554 2_645 ?
O5 K1 B2 150.846 4_554 3_656 ?
O5 K1 B3 133.105 4_554 2_645 ?
O5 K1 B3 64.0737 4_554 4_555 ?
O1 K1 O3 136.556 1_555 2_645 ?
O1 K1 O6 174.898 1_555 3_656 ?
O1 K1 O2 134.471 1_555 3_656 ?
O1 K1 B1 156.153 1_555 2_645 ?
O1 K1 B1 114.229 1_555 3_656 ?
O1 K1 B2 64.7385 1_555 1_545 ?
O1 K1 B2 132.887 1_555 2_645 ?
O1 K1 B2 129.335 1_555 3_656 ?
O1 K1 B3 64.6791 1_555 1_545 ?
O1 K1 B3 115.137 1_555 2_645 ?
O3 K1 O6 48.5460 2_645 3_656 ?
O3 K1 O2 50.3518 2_645 3_656 ?
O3 K1 B1 115.844 2_645 1_555 ?
O3 K1 B1 51.5877 2_645 2_645 ?
O3 K1 B1 52.0252 2_645 3_656 ?
O3 K1 B2 156.483 2_645 1_545 ?
O3 K1 B2 71.6189 2_645 3_656 ?
O3 K1 B3 131.180 2_645 1_545 ?
O3 K1 B3 134.925 2_645 4_555 ?
O6 K1 O2 47.0403 3_656 3_656 ?
O6 K1 B1 161.897 3_656 1_555 ?
O6 K1 B1 68.3930 3_656 3_656 ?
O6 K1 B2 110.284 3_656 1_545 ?
O6 K1 B2 51.4332 3_656 2_645 ?
O6 K1 B2 49.4151 3_656 3_656 ?
O6 K1 B3 112.426 3_656 1_545 ?
O6 K1 B3 69.8162 3_656 2_645 ?
O6 K1 B3 156.224 3_656 4_555 ?
O2 K1 B1 134.637 3_656 1_555 ?
O2 K1 B1 69.2650 3_656 2_645 ?
O2 K1 B2 126.877 3_656 1_545 ?
O2 K1 B2 71.8773 3_656 2_645 ?
O2 K1 B3 155.570 3_656 1_545 ?
O2 K1 B3 52.3531 3_656 2_645 ?
O2 K1 B3 113.290 3_656 4_555 ?
B1 K1 B1 142.799 1_555 2_645 ?
B1 K1 B1 111.002 1_555 3_656 ?
B1 K1 B2 82.7072 1_555 1_545 ?
B1 K1 B2 110.478 1_555 2_645 ?
B1 K1 B2 141.898 1_555 3_656 ?
B1 K1 B3 69.3470 1_555 1_545 ?
B1 K1 B3 97.4397 1_555 2_645 ?
B1 K1 B1 88.1402 2_645 3_656 ?
B1 K1 B2 104.899 2_645 1_545 ?
B1 K1 B2 72.8108 2_645 3_656 ?
B1 K1 B3 93.4670 2_645 1_545 ?
B1 K1 B3 75.6314 2_645 2_645 ?
B1 K1 B3 173.353 2_645 4_555 ?
B1 K1 B2 137.457 3_656 1_545 ?
B1 K1 B2 76.1116 3_656 2_645 ?
B1 K1 B3 176.527 3_656 1_545 ?
B1 K1 B3 95.9835 3_656 4_555 ?
B2 K1 B2 138.443 1_545 2_645 ?
B2 K1 B2 103.320 1_545 3_656 ?
B2 K1 B3 178.919 1_545 2_645 ?
B2 K1 B3 68.5685 1_545 4_555 ?
B2 K1 B2 90.0032 2_645 3_656 ?
B2 K1 B3 107.104 2_645 1_545 ?
B2 K1 B3 144.565 2_645 4_555 ?
B2 K1 B3 136.217 3_656 1_545 ?
B2 K1 B3 75.9015 3_656 2_645 ?
B2 K1 B3 106.974 3_656 4_555 ?
B3 K1 B3 141.937 1_545 2_645 ?
B3 K1 B3 82.1409 1_545 4_555 ?
B3 K1 B3 110.879 2_645 4_555 ?
K1 F2 K1 98.4279 1_565 2_655 ?
K1 F2 K1 110.151 1_565 3_656 ?
K1 F2 F2 53.5103 1_565 3_666 ?
K1 F2 F1 151.405 1_565 1_555 ?
K1 F2 F1 50.0867 1_565 2_655 ?
K1 F2 F3 60.8038 1_565 1_555 ?
K1 F2 F3 104.263 1_565 2_645 ?
K1 F2 O4 92.6861 1_565 1_555 ?
K1 F2 O5 69.7932 1_565 4_564 ?
K1 F2 O3 107.773 1_565 1_555 ?
K1 F2 O6 109.495 1_565 1_555 ?
K1 F2 O6 150.879 1_565 4_554 ?
K1 F2 O2 154.576 1_565 1_555 ?
K1 F2 B4 91.9644 1_565 1_555 ?
K1 F2 B1 172.812 1_565 1_555 ?
K1 F2 B2 122.233 1_565 1_555 ?
K1 F2 B3 80.7963 1_565 1_555 ?
K1 F2 K1 101.574 2_655 3_656 ?
K1 F2 F2 107.591 2_655 3_666 ?
K1 F2 F1 58.7871 2_655 1_555 ?
K1 F2 F1 48.8101 2_655 2_655 ?
K1 F2 F3 62.0514 2_655 1_555 ?
K1 F2 F3 52.3944 2_655 2_645 ?
K1 F2 F3 142.743 2_655 4_565 ?
K1 F2 O4 138.218 2_655 1_555 ?
K1 F2 O5 96.3082 2_655 4_564 ?
K1 F2 O3 76.9241 2_655 1_555 ?
K1 F2 O6 152.077 2_655 1_555 ?
K1 F2 O6 63.3166 2_655 4_554 ?
K1 F2 O2 100.349 2_655 1_555 ?
K1 F2 B4 161.550 2_655 1_555 ?
K1 F2 B1 76.1750 2_655 1_555 ?
K1 F2 B2 105.322 2_655 1_555 ?
K1 F2 B3 73.9783 2_655 1_555 ?
K1 F2 F2 56.6408 3_656 3_666 ?
K1 F2 F1 63.3598 3_656 1_555 ?
K1 F2 F1 109.038 3_656 2_655 ?
K1 F2 F3 157.255 3_656 1_555 ?
K1 F2 F3 50.2786 3_656 2_645 ?
K1 F2 F3 96.6059 3_656 4_565 ?
K1 F2 O4 112.073 3_656 1_555 ?
K1 F2 O5 161.849 3_656 4_564 ?
K1 F2 O3 141.811 3_656 1_555 ?
K1 F2 O6 69.0986 3_656 1_555 ?
K1 F2 O6 96.2696 3_656 4_554 ?
K1 F2 O2 82.6467 3_656 1_555 ?
K1 F2 B4 88.9492 3_656 1_555 ?
K1 F2 B1 75.8938 3_656 1_555 ?
K1 F2 B2 115.211 3_656 1_555 ?
K1 F2 B3 168.854 3_656 1_555 ?
F2 F2 F1 113.402 3_666 1_555 ?
F2 F2 F1 73.0521 3_666 2_655 ?
F2 F2 F3 110.842 3_666 1_555 ?
F2 F2 F3 70.8475 3_666 2_645 ?
F2 F2 F3 57.5797 3_666 4_565 ?
F2 F2 O4 111.316 3_666 1_555 ?
F2 F2 O5 120.428 3_666 4_564 ?
F2 F2 O3 160.851 3_666 1_555 ?
F2 F2 O6 89.5066 3_666 1_555 ?
F2 F2 O6 150.547 3_666 4_554 ?
F2 F2 O2 133.942 3_666 1_555 ?
F2 F2 B4 90.8475 3_666 1_555 ?
F2 F2 B1 132.376 3_666 1_555 ?
F2 F2 B2 147.068 3_666 1_555 ?
F2 F2 B3 134.261 3_666 1_555 ?
F1 F2 F1 103.726 1_555 2_655 ?
F1 F2 F3 113.488 1_555 1_555 ?
F1 F2 F3 49.0029 1_555 2_645 ?
F1 F2 F3 156.292 1_555 4_565 ?
F1 F2 O4 115.756 1_555 1_555 ?
F1 F2 O5 125.567 1_555 4_564 ?
F1 F2 O3 85.0632 1_555 1_555 ?
F1 F2 O6 94.4417 1_555 1_555 ?
F1 F2 O2 53.8744 1_555 1_555 ?
F1 F2 B4 114.912 1_555 1_555 ?
F1 F2 B2 82.9908 1_555 1_555 ?
F1 F2 B3 106.072 1_555 1_555 ?
F1 F2 F3 48.5363 2_655 1_555 ?
F1 F2 F3 68.9585 2_655 2_645 ?
F1 F2 F3 94.5367 2_655 4_565 ?
F1 F2 O4 132.213 2_655 1_555 ?
F1 F2 O5 85.1307 2_655 4_564 ?
F1 F2 O3 98.4659 2_655 1_555 ?
F1 F2 O6 158.600 2_655 1_555 ?
F1 F2 O6 110.421 2_655 4_554 ?
F1 F2 O2 147.975 2_655 1_555 ?
F1 F2 B4 141.361 2_655 1_555 ?
F1 F2 B1 124.933 2_655 1_555 ?
F1 F2 B2 132.900 2_655 1_555 ?
F1 F2 B3 76.0268 2_655 1_555 ?
F3 F2 F3 109.383 1_555 2_645 ?
F3 F2 F3 89.9133 1_555 4_565 ?
F3 F2 O4 89.8522 1_555 1_555 ?
F3 F2 O3 54.0054 1_555 1_555 ?
F3 F2 O6 132.799 1_555 1_555 ?
F3 F2 O6 90.1107 1_555 4_554 ?
F3 F2 O2 114.485 1_555 1_555 ?
F3 F2 B4 111.325 1_555 1_555 ?
F3 F2 B1 112.118 1_555 1_555 ?
F3 F2 B2 85.6150 1_555 1_555 ?
F3 F2 F3 128.427 2_645 4_565 ?
F3 F2 O4 158.818 2_645 1_555 ?
F3 F2 O5 147.864 2_645 4_564 ?
F3 F2 O3 122.929 2_645 1_555 ?
F3 F2 O6 117.565 2_645 1_555 ?
F3 F2 O6 82.9873 2_645 4_554 ?
F3 F2 O2 100.755 2_645 1_555 ?
F3 F2 B4 139.081 2_645 1_555 ?
F3 F2 B1 76.3665 2_645 1_555 ?
F3 F2 B2 131.956 2_645 1_555 ?
F3 F2 B3 126.370 2_645 1_555 ?
F3 F2 O4 57.8751 4_565 1_555 ?
F3 F2 O5 70.3252 4_565 4_564 ?
F3 F2 O3 107.317 4_565 1_555 ?
F3 F2 O6 65.1237 4_565 1_555 ?
F3 F2 O6 146.224 4_565 4_554 ?
F3 F2 O2 114.125 4_565 1_555 ?
F3 F2 B4 48.4736 4_565 1_555 ?
F3 F2 B1 140.316 4_565 1_555 ?
F3 F2 B2 95.6596 4_565 1_555 ?
F3 F2 B3 92.8027 4_565 1_555 ?
O4 F2 O5 50.5333 1_555 4_564 ?
O4 F2 O3 61.3409 1_555 1_555 ?
O4 F2 O6 88.3494 1_555 4_554 ?
O4 F2 O2 61.9132 1_555 1_555 ?
O4 F2 B1 88.4185 1_555 1_555 ?
O4 F2 B3 68.2587 1_555 1_555 ?
O5 F2 O6 93.5188 4_564 1_555 ?
O5 F2 O6 88.9426 4_564 4_554 ?
O5 F2 O2 91.1639 4_564 1_555 ?
O5 F2 B4 72.9781 4_564 1_555 ?
O5 F2 B1 105.760 4_564 1_555 ?
O5 F2 B2 55.9899 4_564 1_555 ?
O3 F2 O6 94.2244 1_555 1_555 ?
O3 F2 O6 48.3115 1_555 4_554 ?
O3 F2 O2 60.6627 1_555 1_555 ?
O3 F2 B4 85.4198 1_555 1_555 ?
O3 F2 B1 66.6236 1_555 1_555 ?
O6 F2 O6 90.8812 1_555 4_554 ?
O6 F2 O2 53.2777 1_555 1_555 ?
O6 F2 B1 76.0113 1_555 1_555 ?
O6 F2 B2 59.8553 1_555 1_555 ?
O6 F2 B3 109.957 1_555 1_555 ?
O6 F2 B4 100.797 4_554 1_555 ?
O6 F2 B2 50.6903 4_554 1_555 ?
O6 F2 B3 72.5874 4_554 1_555 ?
O2 F2 B4 65.6828 1_555 1_555 ?
O2 F2 B3 88.0687 1_555 1_555 ?
B4 F2 B1 92.0378 1_555 1_555 ?
B4 F2 B2 56.2615 1_555 1_555 ?
B4 F2 B3 92.8474 1_555 1_555 ?
B1 F2 B2 55.9658 1_555 1_555 ?
B1 F2 B3 93.0419 1_555 1_555 ?
B2 F2 B3 57.6508 1_555 1_555 ?
K1 F1 K1 105.190 1_555 2_655 ?
K1 F1 K1 95.0083 1_555 3_656 ?
K1 F1 F2 144.099 1_555 1_555 ?
K1 F1 F2 52.9211 1_555 2_645 ?
K1 F1 F1 49.7796 1_555 3_656 ?
K1 F1 F3 46.1132 1_555 1_545 ?
K1 F1 F3 65.4016 1_555 2_645 ?
K1 F1 F3 60.5168 1_555 4_555 ?
K1 F1 O5 75.3538 1_555 4_554 ?
K1 F1 O1 92.8874 1_555 1_555 ?
K1 F1 O3 163.000 1_555 1_555 ?
K1 F1 O3 101.052 1_555 4_555 ?
K1 F1 O6 118.247 1_555 4_554 ?
K1 F1 O2 151.483 1_555 1_555 ?
K1 F1 B4 93.2801 1_555 4_554 ?
K1 F1 B1 125.159 1_555 1_555 ?
K1 F1 B2 171.058 1_555 1_555 ?
K1 F1 B3 82.3829 1_555 4_555 ?
K1 F1 K1 100.506 2_655 3_656 ?
K1 F1 F2 62.3353 2_655 1_555 ?
K1 F1 F2 52.7984 2_655 2_645 ?
K1 F1 F1 109.056 2_655 3_656 ?
K1 F1 F3 95.0999 2_655 1_545 ?
K1 F1 F3 63.3072 2_655 2_645 ?
K1 F1 F3 153.824 2_655 4_555 ?
K1 F1 O5 108.738 2_655 4_554 ?
K1 F1 O1 151.428 2_655 1_555 ?
K1 F1 O3 61.9711 2_655 1_555 ?
K1 F1 O3 148.300 2_655 4_555 ?
K1 F1 O6 89.2405 2_655 4_554 ?
K1 F1 O2 103.327 2_655 1_555 ?
K1 F1 B4 89.7313 2_655 4_554 ?
K1 F1 B1 118.363 2_655 1_555 ?
K1 F1 B2 75.9301 2_655 1_555 ?
K1 F1 B3 171.288 2_655 4_555 ?
K1 F1 F2 58.2559 3_656 1_555 ?
K1 F1 F2 109.122 3_656 2_645 ?
K1 F1 F1 45.2287 3_656 3_656 ?
K1 F1 F3 140.905 3_656 1_545 ?
K1 F1 F3 58.4424 3_656 2_645 ?
K1 F1 F3 62.0565 3_656 4_555 ?
K1 F1 O5 150.656 3_656 4_554 ?
K1 F1 O1 99.7208 3_656 1_555 ?
K1 F1 O3 98.2695 3_656 1_555 ?
K1 F1 O3 59.3563 3_656 4_555 ?
K1 F1 O6 141.656 3_656 4_554 ?
K1 F1 O2 79.6781 3_656 1_555 ?
K1 F1 B4 164.646 3_656 4_554 ?
K1 F1 B1 107.229 3_656 1_555 ?
K1 F1 B2 76.1050 3_656 1_555 ?
K1 F1 B3 74.1851 3_656 4_555 ?
F2 F1 F2 109.857 1_555 2_645 ?
F2 F1 F1 100.020 1_555 3_656 ?
F2 F1 F3 155.705 1_555 1_545 ?
F2 F1 F3 79.5027 1_555 2_645 ?
F2 F1 F3 114.963 1_555 4_555 ?
F2 F1 O5 139.682 1_555 4_554 ?
F2 F1 O1 113.569 1_555 1_555 ?
F2 F1 O3 85.9708 1_555 4_555 ?
F2 F1 O6 96.0355 1_555 4_554 ?
F2 F1 O2 54.0142 1_555 1_555 ?
F2 F1 B4 118.722 1_555 4_554 ?
F2 F1 B1 87.9504 1_555 1_555 ?
F2 F1 B3 109.001 1_555 4_555 ?
F2 F1 F1 79.7131 2_645 3_656 ?
F2 F1 F3 55.0841 2_645 1_545 ?
F2 F1 F3 50.8740 2_645 2_645 ?
F2 F1 F3 111.786 2_645 4_555 ?
F2 F1 O5 87.3692 2_645 4_554 ?
F2 F1 O1 135.935 2_645 1_555 ?
F2 F1 O3 112.133 2_645 1_555 ?
F2 F1 O3 152.449 2_645 4_555 ?
F2 F1 O6 106.265 2_645 4_554 ?
F2 F1 O2 155.112 2_645 1_555 ?
F2 F1 B4 86.1735 2_645 4_554 ?
F2 F1 B1 143.614 2_645 1_555 ?
F2 F1 B2 128.715 2_645 1_555 ?
F2 F1 B3 135.183 2_645 4_555 ?
F1 F1 F3 95.7880 3_656 1_545 ?
F1 F1 F3 45.7501 3_656 2_645 ?
F1 F1 O5 119.206 3_656 4_554 ?
F1 F1 O1 99.5157 3_656 1_555 ?
F1 F1 O3 142.349 3_656 1_555 ?
F1 F1 O3 75.2819 3_656 4_555 ?
F1 F1 O6 159.791 3_656 4_554 ?
F1 F1 O2 119.265 3_656 1_555 ?
F1 F1 B4 141.252 3_656 4_554 ?
F1 F1 B1 129.599 3_656 1_555 ?
F1 F1 B2 121.327 3_656 1_555 ?
F1 F1 B3 72.3407 3_656 4_555 ?
F3 F1 F3 99.0267 1_545 2_645 ?
F3 F1 F3 89.2278 1_545 4_555 ?
F3 F1 O1 81.5117 1_545 1_555 ?
F3 F1 O3 120.646 1_545 1_555 ?
F3 F1 O3 116.022 1_545 4_555 ?
F3 F1 O6 73.4574 1_545 4_554 ?
F3 F1 O2 130.974 1_545 1_555 ?
F3 F1 B4 47.7496 1_545 4_554 ?
F3 F1 B1 96.0868 1_545 1_555 ?
F3 F1 B2 142.824 1_545 1_555 ?
F3 F1 B3 93.2889 1_545 4_555 ?
F3 F1 F3 90.5216 2_645 4_555 ?
F3 F1 O5 134.467 2_645 4_554 ?
F3 F1 O1 145.261 2_645 1_555 ?
F3 F1 O3 113.303 2_645 1_555 ?
F3 F1 O3 114.060 2_645 4_555 ?
F3 F1 O6 151.173 2_645 4_554 ?
F3 F1 O2 129.885 2_645 1_555 ?
F3 F1 B4 136.911 2_645 4_554 ?
F3 F1 B1 164.589 2_645 1_555 ?
F3 F1 B2 108.191 2_645 1_555 ?
F3 F1 B3 117.594 2_645 4_555 ?
F3 F1 O5 89.5672 4_555 4_554 ?
F3 F1 O1 54.7478 4_555 1_555 ?
F3 F1 O3 135.752 4_555 1_555 ?
F3 F1 O6 116.659 4_555 4_554 ?
F3 F1 O2 92.9776 4_555 1_555 ?
F3 F1 B4 111.760 4_555 4_554 ?
F3 F1 B1 86.6725 4_555 1_555 ?
F3 F1 B2 114.762 4_555 1_555 ?
O5 F1 O1 54.2083 4_554 1_555 ?
O5 F1 O3 97.5092 4_554 1_555 ?
O5 F1 O3 94.7809 4_554 4_555 ?
O5 F1 O2 95.5629 4_554 1_555 ?
O5 F1 B1 60.7249 4_554 1_555 ?
O5 F1 B2 112.913 4_554 1_555 ?
O5 F1 B3 77.0613 4_554 4_555 ?
O1 F1 O3 95.2737 1_555 1_555 ?
O1 F1 O6 62.5102 1_555 4_554 ?
O1 F1 O2 60.9960 1_555 1_555 ?
O1 F1 B4 66.9254 1_555 4_554 ?
O1 F1 B2 89.6501 1_555 1_555 ?
O3 F1 O3 94.8484 1_555 4_555 ?
O3 F1 O6 54.0456 1_555 4_554 ?
O3 F1 B4 76.3560 1_555 4_554 ?
O3 F1 B1 60.3428 1_555 1_555 ?
O3 F1 B3 111.429 1_555 4_555 ?
O3 F1 O6 93.8044 4_555 4_554 ?
O3 F1 O2 52.0856 4_555 1_555 ?
O3 F1 B4 106.325 4_555 4_554 ?
O3 F1 B1 55.5705 4_555 1_555 ?
O3 F1 B2 75.4422 4_555 1_555 ?
O6 F1 O2 61.9790 4_554 1_555 ?
O6 F1 B2 70.4646 4_554 1_555 ?
O6 F1 B3 90.8990 4_554 4_555 ?
O2 F1 B4 86.8818 1_555 4_554 ?
O2 F1 B3 69.1813 1_555 4_555 ?
B4 F1 B1 57.5380 4_554 1_555 ?
B4 F1 B2 95.6020 4_554 1_555 ?
B4 F1 B3 94.1805 4_554 4_555 ?
B1 F1 B2 59.8348 1_555 1_555 ?
B1 F1 B3 58.2087 1_555 4_555 ?
B2 F1 B3 95.9168 1_555 4_555 ?
K1 F3 K1 97.9718 1_565 2_655 ?
K1 F3 K1 102.710 1_565 4_554 ?
K1 F3 F2 61.4699 1_565 1_555 ?
K1 F3 F2 52.6663 1_565 2_655 ?
K1 F3 F2 92.3645 1_565 4_564 ?
K1 F3 F1 59.9825 1_565 2_655 ?
K1 F3 F1 149.457 1_565 4_554 ?
K1 F3 F3 105.201 1_565 3_665 ?
K1 F3 O4 70.4584 1_565 1_555 ?
K1 F3 O4 108.706 1_565 4_564 ?
K1 F3 O5 93.4715 1_565 4_564 ?
K1 F3 O1 155.881 1_565 4_554 ?
K1 F3 O3 108.499 1_565 1_555 ?
K1 F3 O2 151.100 1_565 4_554 ?
K1 F3 B4 91.2885 1_565 4_564 ?
K1 F3 B1 172.644 1_565 4_554 ?
K1 F3 B2 81.4910 1_565 1_555 ?
K1 F3 B3 123.288 1_565 1_555 ?
K1 F3 K1 94.4836 2_655 4_554 ?
K1 F3 F2 60.6684 2_655 1_555 ?
K1 F3 F2 108.952 2_655 2_655 ?
K1 F3 F2 141.988 2_655 4_564 ?
K1 F3 F1 140.722 2_655 1_565 ?
K1 F3 F1 57.8240 2_655 2_655 ?
K1 F3 F1 62.1904 2_655 4_554 ?
K1 F3 F3 45.3457 2_655 3_665 ?
K1 F3 O4 95.6936 2_655 1_555 ?
K1 F3 O4 153.110 2_655 4_564 ?
K1 F3 O5 138.224 2_655 4_564 ?
K1 F3 O1 99.7439 2_655 4_554 ?
K1 F3 O3 76.2228 2_655 1_555 ?
K1 F3 O2 60.6881 2_655 4_554 ?
K1 F3 B4 163.407 2_655 4_564 ?
K1 F3 B1 75.1293 2_655 4_554 ?
K1 F3 B2 73.0913 2_655 1_555 ?
K1 F3 B3 104.928 2_655 1_555 ?
K1 F3 F2 145.252 4_554 1_555 ?
K1 F3 F2 51.1659 4_554 2_655 ?
K1 F3 F2 47.5088 4_554 4_564 ?
K1 F3 F1 98.5440 4_554 1_565 ?
K1 F3 F1 65.1010 4_554 2_655 ?
K1 F3 F1 59.4881 4_554 4_554 ?
K1 F3 F3 49.1379 4_554 3_665 ?
K1 F3 O4 168.449 4_554 1_555 ?
K1 F3 O4 76.7536 4_554 4_564 ?
K1 F3 O5 121.912 4_554 4_564 ?
K1 F3 O1 92.1029 4_554 4_554 ?
K1 F3 O3 148.328 4_554 1_555 ?
K1 F3 O2 98.4827 4_554 4_554 ?
K1 F3 B4 96.8791 4_554 4_564 ?
K1 F3 B1 80.6537 4_554 4_554 ?
K1 F3 B2 167.412 4_554 1_555 ?
K1 F3 B3 125.716 4_554 1_555 ?
F2 F3 F2 110.999 1_555 2_655 ?
F2 F3 F2 150.800 1_555 4_564 ?
F2 F3 F1 89.3604 1_555 1_565 ?
F2 F3 F1 80.5897 1_555 2_655 ?
F2 F3 F1 117.593 1_555 4_554 ?
F2 F3 F3 102.397 1_555 3_665 ?
F2 F3 O4 136.245 1_555 4_564 ?
F2 F3 O5 91.1741 1_555 4_564 ?
F2 F3 O1 114.534 1_555 4_554 ?
F2 F3 O3 54.1631 1_555 1_555 ?
F2 F3 O2 90.0422 1_555 4_554 ?
F2 F3 B4 113.246 1_555 4_564 ?
F2 F3 B1 112.115 1_555 4_554 ?
F2 F3 B3 86.2424 1_555 1_555 ?
F2 F3 F2 51.5729 2_655 4_564 ?
F2 F3 F1 55.9574 2_655 1_565 ?
F2 F3 F1 51.4944 2_655 2_655 ?
F2 F3 F1 109.201 2_655 4_554 ?
F2 F3 F3 78.4008 2_655 3_665 ?
F2 F3 O4 119.769 2_655 1_555 ?
F2 F3 O4 85.5215 2_655 4_564 ?
F2 F3 O5 109.890 2_655 4_564 ?
F2 F3 O1 133.791 2_655 4_554 ?
F2 F3 O3 160.477 2_655 1_555 ?
F2 F3 O2 148.767 2_655 4_554 ?
F2 F3 B4 87.6123 2_655 4_564 ?
F2 F3 B1 131.603 2_655 4_554 ?
F2 F3 B2 134.152 2_655 1_555 ?
F2 F3 B3 146.110 2_655 1_555 ?
F2 F3 F1 61.5868 4_564 1_565 ?
F2 F3 F1 98.0268 4_564 2_655 ?
F2 F3 F1 91.4738 4_564 4_554 ?
F2 F3 F3 96.6447 4_564 3_665 ?
F2 F3 O4 122.178 4_564 1_555 ?
F2 F3 O5 76.8428 4_564 4_564 ?
F2 F3 O1 83.6492 4_564 4_554 ?
F2 F3 O3 134.244 4_564 1_555 ?
F2 F3 O2 116.492 4_564 4_554 ?
F2 F3 B4 50.4660 4_564 4_564 ?
F2 F3 B1 94.6854 4_564 4_554 ?
F2 F3 B2 144.849 4_564 1_555 ?
F2 F3 B3 99.4302 4_564 1_555 ?
F1 F3 F1 94.9747 1_565 2_655 ?
F1 F3 F1 153.043 1_565 4_554 ?
F1 F3 F3 133.887 1_565 3_665 ?
F1 F3 O4 70.0495 1_565 1_555 ?
F1 F3 O4 66.1631 1_565 4_564 ?
F1 F3 O5 59.0397 1_565 4_564 ?
F1 F3 O1 116.516 1_565 4_554 ?
F1 F3 O3 107.790 1_565 1_555 ?
F1 F3 O2 150.775 1_565 4_554 ?
F1 F3 B4 48.8259 1_565 4_564 ?
F1 F3 B1 143.507 1_565 4_554 ?
F1 F3 B2 92.5881 1_565 1_555 ?
F1 F3 B3 97.0782 1_565 1_555 ?
F1 F3 F1 89.4784 2_655 4_554 ?
F1 F3 F3 45.2196 2_655 3_665 ?
F1 F3 O4 116.446 2_655 1_555 ?
F1 F3 O4 134.444 2_655 4_564 ?
F1 F3 O5 153.012 2_655 4_564 ?
F1 F3 O1 144.107 2_655 4_554 ?
F1 F3 O3 127.720 2_655 1_555 ?
F1 F3 O2 113.733 2_655 4_554 ?
F1 F3 B4 138.457 2_655 4_564 ?
F1 F3 B1 116.754 2_655 4_554 ?
F1 F3 B2 108.251 2_655 1_555 ?
F1 F3 B3 162.020 2_655 1_555 ?
F1 F3 O4 130.769 4_554 1_555 ?
F1 F3 O4 91.9688 4_554 4_564 ?
F1 F3 O5 116.886 4_554 4_564 ?
F1 F3 O1 54.6368 4_554 4_554 ?
F1 F3 O3 89.9694 4_554 1_555 ?
F1 F3 B4 114.123 4_554 4_564 ?
F1 F3 B2 111.241 4_554 1_555 ?
F1 F3 B3 85.8085 4_554 1_555 ?
F3 F3 O4 140.746 3_665 1_555 ?
F3 F3 O4 120.869 3_665 4_564 ?
F3 F3 O5 160.548 3_665 4_564 ?
F3 F3 O1 98.8920 3_665 4_554 ?
F3 F3 O3 115.253 3_665 1_555 ?
F3 F3 O2 74.5658 3_665 4_554 ?
F3 F3 B4 144.339 3_665 4_564 ?
F3 F3 B1 71.9065 3_665 4_554 ?
F3 F3 B2 118.408 3_665 1_555 ?
F3 F3 B3 127.731 3_665 1_555 ?
O4 F3 O4 96.3182 1_555 4_564 ?
O4 F3 O5 51.1315 1_555 4_564 ?
O4 F3 O1 91.5468 1_555 4_554 ?
O4 F3 O2 91.2667 1_555 4_554 ?
O4 F3 B4 74.4099 1_555 4_564 ?
O4 F3 B1 107.265 1_555 4_554 ?
O4 F3 B3 56.3473 1_555 1_555 ?
O4 F3 O5 45.3378 4_564 4_564 ?
O4 F3 O1 55.9881 4_564 4_554 ?
O4 F3 O3 97.8202 4_564 1_555 ?
O4 F3 O2 95.0585 4_564 4_554 ?
O4 F3 B1 78.3531 4_564 4_554 ?
O4 F3 B2 113.437 4_564 1_555 ?
O4 F3 B3 63.1685 4_564 1_555 ?
O5 F3 O1 62.4398 4_564 4_554 ?
O5 F3 O3 62.0510 4_564 1_555 ?
O5 F3 O2 91.7645 4_564 4_554 ?
O5 F3 B1 90.1808 4_564 4_554 ?
O5 F3 B2 69.1008 4_564 1_555 ?
O1 F3 O3 60.6755 4_554 1_555 ?
O1 F3 B4 67.8484 4_554 4_564 ?
O1 F3 B2 88.1371 4_554 1_555 ?
O3 F3 O2 50.4182 1_555 4_554 ?
O3 F3 B4 87.8113 1_555 4_564 ?
O3 F3 B1 67.7260 1_555 4_554 ?
O2 F3 B4 105.518 4_554 4_564 ?
O2 F3 B2 73.9242 4_554 1_555 ?
O2 F3 B3 53.7385 4_554 1_555 ?
B4 F3 B1 94.8163 4_564 4_554 ?
B4 F3 B2 94.8669 4_564 1_555 ?
B4 F3 B3 58.5320 4_564 1_555 ?
B1 F3 B2 93.8829 4_554 1_555 ?
B1 F3 B3 57.4906 4_554 1_555 ?
B2 F3 B3 57.9836 1_555 1_555 ?
Fe1 O4 Fe1 117.457 1_565 3_556 ?
Fe1 O4 K1 102.037 1_565 1_565 ?
Fe1 O4 F2 137.746 1_565 1_555 ?
Fe1 O4 F3 87.6803 1_565 1_555 ?
Fe1 O4 F3 91.1869 1_565 4_565 ?
Fe1 O4 O4 74.6738 1_565 3_566 ?
Fe1 O4 O5 83.2467 1_565 1_555 ?
Fe1 O4 O5 82.7011 1_565 3_566 ?
Fe1 O4 O5 47.9855 1_565 4_564 ?
Fe1 O4 O1 46.9484 1_565 1_565 ?
Fe1 O4 O3 90.0747 1_565 1_555 ?
Fe1 O4 O3 78.8592 1_565 3_566 ?
Fe1 O4 O6 126.912 1_565 1_555 ?
Fe1 O4 O2 132.254 1_565 1_555 ?
Fe1 O4 B4 107.222 1_565 1_555 ?
Fe1 O4 B4 66.8303 1_565 3_566 ?
Fe1 O4 B1 131.783 1_565 1_555 ?
Fe1 O4 B1 128.675 1_565 4_555 ?
Fe1 O4 B2 124.547 1_565 1_555 ?
Fe1 O4 B2 62.4073 1_565 3_566 ?
Fe1 O4 B3 73.3556 1_565 1_555 ?
Fe1 O4 B3 70.8811 1_565 4_565 ?
Fe1 O4 K1 140.504 3_556 1_565 ?
Fe1 O4 F2 96.1104 3_556 1_555 ?
Fe1 O4 F3 131.313 3_556 1_555 ?
Fe1 O4 F3 129.317 3_556 4_565 ?
Fe1 O4 O5 95.7075 3_556 1_555 ?
Fe1 O4 O5 51.4951 3_556 3_566 ?
Fe1 O4 O5 140.391 3_556 4_564 ?
Fe1 O4 O1 144.585 3_556 1_565 ?
Fe1 O4 O3 95.4796 3_556 1_555 ?
Fe1 O4 O3 53.6382 3_556 3_566 ?
Fe1 O4 O6 83.8612 3_556 3_566 ?
Fe1 O4 O2 84.4762 3_556 3_566 ?
Fe1 O4 B4 68.6145 3_556 1_555 ?
Fe1 O4 B4 57.2696 3_556 3_566 ?
Fe1 O4 B1 50.0648 3_556 1_555 ?
Fe1 O4 B1 53.2588 3_556 4_555 ?
Fe1 O4 B2 76.7326 3_556 1_555 ?
Fe1 O4 B2 59.5461 3_556 3_566 ?
Fe1 O4 B3 122.370 3_556 1_555 ?
Fe1 O4 B3 125.511 3_556 4_565 ?
K1 O4 F2 49.4760 1_565 1_555 ?
K1 O4 F3 45.4433 1_565 1_555 ?
K1 O4 O4 176.701 1_565 3_566 ?
K1 O4 O5 88.7967 1_565 1_555 ?
K1 O4 O5 140.760 1_565 3_566 ?
K1 O4 O5 68.1794 1_565 4_564 ?
K1 O4 O1 65.9889 1_565 1_565 ?
K1 O4 O3 83.6550 1_565 1_555 ?
K1 O4 O3 142.617 1_565 3_566 ?
K1 O4 O6 112.957 1_565 1_555 ?
K1 O4 O6 129.432 1_565 3_566 ?
K1 O4 O2 109.249 1_565 1_555 ?
K1 O4 O2 130.343 1_565 3_566 ?
K1 O4 B4 101.168 1_565 1_555 ?
K1 O4 B4 151.171 1_565 3_566 ?
K1 O4 B1 103.128 1_565 1_555 ?
K1 O4 B1 102.384 1_565 4_555 ?
K1 O4 B2 80.9614 1_565 1_555 ?
K1 O4 B2 153.145 1_565 3_566 ?
K1 O4 B3 67.1410 1_565 1_555 ?
K1 O4 B3 66.3027 1_565 4_565 ?
F2 O4 F3 50.1051 1_555 1_555 ?
F2 O4 F3 85.7008 1_555 4_565 ?
F2 O4 O4 133.020 1_555 3_566 ?
F2 O4 O5 120.141 1_555 1_555 ?
F2 O4 O5 101.663 1_555 3_566 ?
F2 O4 O5 89.8357 1_555 4_564 ?
F2 O4 O1 115.311 1_555 1_565 ?
F2 O4 O3 60.1672 1_555 1_555 ?
F2 O4 O3 143.311 1_555 3_566 ?
F2 O4 O6 95.0662 1_555 1_555 ?
F2 O4 O6 125.098 1_555 3_566 ?
F2 O4 O2 59.7810 1_555 1_555 ?
F2 O4 O2 178.831 1_555 3_566 ?
F2 O4 B4 108.630 1_555 1_555 ?
F2 O4 B4 120.777 1_555 3_566 ?
F2 O4 B1 53.9298 1_555 1_555 ?
F2 O4 B1 91.3797 1_555 4_555 ?
F2 O4 B2 155.569 1_555 3_566 ?
F2 O4 B3 66.9076 1_555 1_555 ?
F2 O4 B3 111.013 1_555 4_565 ?
F3 O4 F3 87.2367 1_555 4_565 ?
F3 O4 O4 133.357 1_555 3_566 ?
F3 O4 O5 129.972 1_555 1_555 ?
F3 O4 O5 96.6938 1_555 3_566 ?
F3 O4 O1 83.4276 1_555 1_565 ?
F3 O4 O3 165.574 1_555 3_566 ?
F3 O4 O6 145.054 1_555 1_555 ?
F3 O4 O6 90.0454 1_555 3_566 ?
F3 O4 O2 89.4009 1_555 1_555 ?
F3 O4 O2 128.801 1_555 3_566 ?
F3 O4 B4 146.337 1_555 1_555 ?
F3 O4 B4 106.104 1_555 3_566 ?
F3 O4 B1 81.7205 1_555 1_555 ?
F3 O4 B1 139.413 1_555 4_555 ?
F3 O4 B2 55.2047 1_555 1_555 ?
F3 O4 B2 144.424 1_555 3_566 ?
F3 O4 B3 101.306 1_555 4_565 ?
F3 O4 O4 134.790 4_565 3_566 ?
F3 O4 O5 172.569 4_565 3_566 ?
F3 O4 O5 90.1035 4_565 4_564 ?
F3 O4 O3 127.305 4_565 1_555 ?
F3 O4 O3 98.1085 4_565 3_566 ?
F3 O4 O6 87.2336 4_565 1_555 ?
F3 O4 O6 134.748 4_565 3_566 ?
F3 O4 O2 136.251 4_565 1_555 ?
F3 O4 O2 94.7139 4_565 3_566 ?
F3 O4 B4 63.0455 4_565 1_555 ?
F3 O4 B4 153.195 4_565 3_566 ?
F3 O4 B1 134.632 4_565 1_555 ?
F3 O4 B1 76.0877 4_565 4_555 ?
F3 O4 B2 121.924 4_565 1_555 ?
F3 O4 B2 110.688 4_565 3_566 ?
F3 O4 B3 104.910 4_565 1_555 ?
O4 O4 O5 91.0357 3_566 1_555 ?
O4 O4 O5 108.966 3_566 4_564 ?
O4 O4 O1 111.298 3_566 1_565 ?
O4 O4 O3 96.0148 3_566 1_555 ?
O4 O4 O6 69.7081 3_566 1_555 ?
O4 O4 O6 47.8631 3_566 3_566 ?
O4 O4 O2 73.2574 3_566 1_555 ?
O4 O4 O2 47.1030 3_566 3_566 ?
O4 O4 B4 80.2309 3_566 1_555 ?
O4 O4 B1 79.1841 3_566 1_555 ?
O4 O4 B1 80.1060 3_566 4_555 ?
O4 O4 B2 100.641 3_566 1_555 ?
O4 O4 B3 111.263 3_566 1_555 ?
O4 O4 B3 112.371 3_566 4_565 ?
O5 O4 O5 130.329 1_555 3_566 ?
O5 O4 O5 114.876 1_555 4_564 ?
O5 O4 O1 55.2385 1_555 1_565 ?
O5 O4 O3 168.682 1_555 1_555 ?
O5 O4 O3 53.9539 1_555 3_566 ?
O5 O4 O6 59.9054 1_555 1_555 ?
O5 O4 O6 114.426 1_555 3_566 ?
O5 O4 O2 131.296 1_555 1_555 ?
O5 O4 O2 60.7530 1_555 3_566 ?
O5 O4 B4 114.798 1_555 3_566 ?
O5 O4 B1 137.351 1_555 1_555 ?
O5 O4 B1 53.0526 1_555 4_555 ?
O5 O4 B2 151.755 1_555 1_555 ?
O5 O4 B2 68.5562 1_555 3_566 ?
O5 O4 B3 141.226 1_555 1_555 ?
O5 O4 O5 88.9324 3_566 4_564 ?
O5 O4 O1 129.649 3_566 1_565 ?
O5 O4 O3 57.2358 3_566 1_555 ?
O5 O4 O3 76.6217 3_566 3_566 ?
O5 O4 O6 93.0482 3_566 1_555 ?
O5 O4 O2 50.3832 3_566 1_555 ?
O5 O4 O2 77.9049 3_566 3_566 ?
O5 O4 B4 114.717 3_566 1_555 ?
O5 O4 B1 52.4859 3_566 1_555 ?
O5 O4 B1 104.460 3_566 4_555 ?
O5 O4 B2 65.3426 3_566 1_555 ?
O5 O4 B2 62.6909 3_566 3_566 ?
O5 O4 B3 77.4494 3_566 1_555 ?
O5 O4 B3 147.121 3_566 4_565 ?
O5 O4 O1 59.7536 4_564 1_565 ?
O5 O4 O3 54.3648 4_564 1_555 ?
O5 O4 O3 126.445 4_564 3_566 ?
O5 O4 O6 174.228 4_564 1_555 ?
O5 O4 O6 61.3510 4_564 3_566 ?
O5 O4 O2 113.829 4_564 1_555 ?
O5 O4 O2 89.0707 4_564 3_566 ?
O5 O4 B4 145.060 4_564 1_555 ?
O5 O4 B4 86.1782 4_564 3_566 ?
O5 O4 B1 107.528 4_564 1_555 ?
O5 O4 B1 166.001 4_564 4_555 ?
O5 O4 B2 85.6684 4_564 1_555 ?
O5 O4 B2 107.516 4_564 3_566 ?
O5 O4 B3 87.6409 4_564 4_565 ?
O1 O4 O3 113.709 1_565 1_555 ?
O1 O4 O3 91.0159 1_565 3_566 ?
O1 O4 O6 115.135 1_565 1_555 ?
O1 O4 O6 90.4279 1_565 3_566 ?
O1 O4 O2 172.789 1_565 1_555 ?
O1 O4 O2 64.4263 1_565 3_566 ?
O1 O4 B4 85.3706 1_565 1_555 ?
O1 O4 B4 112.894 1_565 3_566 ?
O1 O4 B1 165.146 1_565 1_555 ?
O1 O4 B1 107.394 1_565 4_555 ?
O1 O4 B2 138.541 1_565 1_555 ?
O1 O4 B2 88.6357 1_565 3_566 ?
O1 O4 B3 86.5850 1_565 1_555 ?
O3 O4 O3 133.615 1_555 3_566 ?
O3 O4 O6 131.009 1_555 1_555 ?
O3 O4 O6 65.1809 1_555 3_566 ?
O3 O4 O2 59.5920 1_555 1_555 ?
O3 O4 O2 118.792 1_555 3_566 ?
O3 O4 B4 160.383 1_555 1_555 ?
O3 O4 B4 70.3308 1_555 3_566 ?
O3 O4 B1 53.1667 1_555 1_555 ?
O3 O4 B1 136.975 1_555 4_555 ?
O3 O4 B2 116.223 1_555 3_566 ?
O3 O4 B3 138.975 1_555 4_565 ?
O3 O4 O6 49.0759 3_566 1_555 ?
O3 O4 O6 76.6506 3_566 3_566 ?
O3 O4 O2 95.7865 3_566 1_555 ?
O3 O4 B4 45.4572 3_566 1_555 ?
O3 O4 B4 63.8603 3_566 3_566 ?
O3 O4 B1 103.367 3_566 1_555 ?
O3 O4 B1 54.9977 3_566 4_555 ?
O3 O4 B2 129.729 3_566 1_555 ?
O3 O4 B3 143.940 3_566 1_555 ?
O3 O4 B3 79.2937 3_566 4_565 ?
O6 O4 O6 117.571 1_555 3_566 ?
O6 O4 O2 71.4345 1_555 1_555 ?
O6 O4 O2 86.0480 1_555 3_566 ?
O6 O4 B4 93.8982 1_555 3_566 ?
O6 O4 B1 77.9053 1_555 1_555 ?
O6 O4 B2 100.085 1_555 1_555 ?
O6 O4 B2 68.7779 1_555 3_566 ?
O6 O4 B3 156.854 1_555 1_555 ?
O6 O4 B3 87.7565 1_555 4_565 ?
O6 O4 O2 88.8234 3_566 1_555 ?
O6 O4 O2 53.9269 3_566 3_566 ?
O6 O4 B4 121.727 3_566 1_555 ?
O6 O4 B1 89.3299 3_566 1_555 ?
O6 O4 B1 127.763 3_566 4_555 ?
O6 O4 B2 92.0665 3_566 1_555 ?
O6 O4 B2 55.2834 3_566 3_566 ?
O6 O4 B3 67.4039 3_566 1_555 ?
O6 O4 B3 112.995 3_566 4_565 ?
O2 O4 O2 120.360 1_555 3_566 ?
O2 O4 B4 101.111 1_555 1_555 ?
O2 O4 B4 68.3842 1_555 3_566 ?
O2 O4 B1 78.6154 1_555 4_555 ?
O2 O4 B2 96.8166 1_555 3_566 ?
O2 O4 B3 86.5065 1_555 1_555 ?
O2 O4 B3 155.394 1_555 4_565 ?
O2 O4 B4 72.5236 3_566 1_555 ?
O2 O4 B4 58.7298 3_566 3_566 ?
O2 O4 B1 126.088 3_566 1_555 ?
O2 O4 B1 89.7813 3_566 4_555 ?
O2 O4 B2 142.925 3_566 1_555 ?
O2 O4 B3 111.925 3_566 1_555 ?
O2 O4 B3 69.3542 3_566 4_565 ?
B4 O4 B4 107.504 1_555 3_566 ?
B4 O4 B1 107.307 1_555 1_555 ?
B4 O4 B2 126.751 1_555 1_555 ?
B4 O4 B2 66.5128 1_555 3_566 ?
B4 O4 B3 167.833 1_555 1_555 ?
B4 O4 B3 58.3486 1_555 4_565 ?
B4 O4 B1 71.3416 3_566 1_555 ?
B4 O4 B1 105.079 3_566 4_555 ?
B4 O4 B2 84.2882 3_566 1_555 ?
B4 O4 B2 46.2997 3_566 3_566 ?
B4 O4 B3 84.0541 3_566 1_555 ?
B4 O4 B3 127.757 3_566 4_565 ?
B1 O4 B1 84.3126 1_555 4_555 ?
B1 O4 B2 103.358 1_555 3_566 ?
B1 O4 B3 79.6159 1_555 1_555 ?
B1 O4 B3 157.333 1_555 4_565 ?
B1 O4 B2 103.456 4_555 1_555 ?
B1 O4 B2 75.9730 4_555 3_566 ?
B1 O4 B3 157.917 4_555 1_555 ?
B1 O4 B3 78.9069 4_555 4_565 ?
B2 O4 B2 125.761 1_555 3_566 ?
B2 O4 B3 56.7713 1_555 1_555 ?
B2 O4 B3 146.700 1_555 4_565 ?
B2 O4 B3 122.420 3_566 1_555 ?
B2 O4 B3 87.3194 3_566 4_565 ?
B3 O4 B3 111.729 1_555 4_565 ?
Fe1 O5 Fe1 71.8906 1_565 3_566 ?
Fe1 O5 Fe1 115.974 1_565 4_555 ?
Fe1 O5 K1 140.631 1_565 4_555 ?
Fe1 O5 F2 130.795 1_565 4_565 ?
Fe1 O5 F1 131.649 1_565 4_555 ?
Fe1 O5 F3 96.6021 1_565 4_565 ?
Fe1 O5 O4 45.7422 1_565 1_555 ?
Fe1 O5 O4 53.2610 1_565 3_566 ?
Fe1 O5 O4 139.819 1_565 4_565 ?
Fe1 O5 O1 49.1150 1_565 3_566 ?
Fe1 O5 O1 144.959 1_565 4_555 ?
Fe1 O5 O3 82.8369 1_565 3_566 ?
Fe1 O5 O3 95.3304 1_565 4_565 ?
Fe1 O5 O6 97.6570 1_565 1_555 ?
Fe1 O5 O6 82.3912 1_565 2_556 ?
Fe1 O5 B4 71.5514 1_565 1_555 ?
Fe1 O5 B4 93.5986 1_565 2_556 ?
Fe1 O5 B1 51.3596 1_565 1_565 ?
Fe1 O5 B1 55.9251 1_565 3_566 ?
Fe1 O5 B1 126.956 1_565 4_555 ?
Fe1 O5 B2 56.4658 1_565 1_555 ?
Fe1 O5 B2 57.6590 1_565 3_566 ?
Fe1 O5 B2 121.869 1_565 4_565 ?
Fe1 O5 B3 76.9722 1_565 4_565 ?
Fe1 O5 Fe1 88.5221 3_566 4_555 ?
Fe1 O5 K1 110.847 3_566 4_555 ?
Fe1 O5 F2 67.2710 3_566 4_565 ?
Fe1 O5 F1 153.231 3_566 4_555 ?
Fe1 O5 F3 78.1577 3_566 4_565 ?
Fe1 O5 O4 114.867 3_566 1_555 ?
Fe1 O5 O4 110.150 3_566 3_566 ?
Fe1 O5 O4 70.4975 3_566 4_565 ?
Fe1 O5 O1 47.2636 3_566 1_565 ?
Fe1 O5 O1 127.543 3_566 4_555 ?
Fe1 O5 O3 101.985 3_566 3_566 ?
Fe1 O5 O6 163.085 3_566 1_555 ?
Fe1 O5 O6 49.3160 3_566 2_556 ?
Fe1 O5 O2 70.2566 3_566 3_566 ?
Fe1 O5 B4 143.396 3_566 1_555 ?
Fe1 O5 B1 45.4993 3_566 1_565 ?
Fe1 O5 B1 48.5477 3_566 3_566 ?
Fe1 O5 B1 156.233 3_566 4_555 ?
Fe1 O5 B2 124.005 3_566 1_555 ?
Fe1 O5 B2 93.1564 3_566 3_566 ?
Fe1 O5 B2 50.7038 3_566 4_565 ?
Fe1 O5 K1 103.395 4_555 4_555 ?
Fe1 O5 F2 89.5097 4_555 4_565 ?
Fe1 O5 F1 90.1028 4_555 4_555 ?
Fe1 O5 F3 138.961 4_555 4_565 ?
Fe1 O5 O4 129.923 4_555 1_555 ?
Fe1 O5 O4 81.3381 4_555 3_566 ?
Fe1 O5 O4 49.9119 4_555 4_565 ?
Fe1 O5 O1 132.099 4_555 1_565 ?
Fe1 O5 O1 83.8296 4_555 3_566 ?
Fe1 O5 O1 47.1557 4_555 4_555 ?
Fe1 O5 O3 91.1850 4_555 4_565 ?
Fe1 O5 O6 84.2047 4_555 1_555 ?
Fe1 O5 O2 74.5672 4_555 3_566 ?
Fe1 O5 B4 109.102 4_555 1_555 ?
Fe1 O5 B4 45.7619 4_555 2_556 ?
Fe1 O5 B1 133.348 4_555 1_565 ?
Fe1 O5 B1 65.4230 4_555 3_566 ?
Fe1 O5 B1 70.5595 4_555 4_555 ?
Fe1 O5 B2 131.050 4_555 1_555 ?
Fe1 O5 B2 63.7098 4_555 3_566 ?
Fe1 O5 B2 75.0449 4_555 4_565 ?
Fe1 O5 B3 125.340 4_555 4_565 ?
K1 O5 F2 45.5752 4_555 4_565 ?
K1 O5 F3 49.0044 4_555 4_565 ?
K1 O5 O4 107.547 4_555 1_555 ?
K1 O5 O4 138.817 4_555 3_566 ?
K1 O5 O4 68.1867 4_555 4_565 ?
K1 O5 O1 108.747 4_555 1_565 ?
K1 O5 O1 141.720 4_555 3_566 ?
K1 O5 O1 65.9969 4_555 4_555 ?
K1 O5 O3 131.384 4_555 3_566 ?
K1 O5 O3 83.4710 4_555 4_565 ?
K1 O5 O6 85.7366 4_555 1_555 ?
K1 O5 O6 130.568 4_555 2_556 ?
K1 O5 O2 177.743 4_555 3_566 ?
K1 O5 B4 96.3275 4_555 1_555 ?
K1 O5 B4 115.168 4_555 2_556 ?
K1 O5 B1 101.085 4_555 1_565 ?
K1 O5 B1 154.195 4_555 3_566 ?
K1 O5 B1 65.3641 4_555 4_555 ?
K1 O5 B2 97.6677 4_555 1_555 ?
K1 O5 B2 152.980 4_555 3_566 ?
K1 O5 B2 67.1675 4_555 4_565 ?
K1 O5 B3 80.6167 4_555 4_565 ?
F2 O5 F1 85.9887 4_565 4_555 ?
F2 O5 F3 49.5069 4_565 4_565 ?
F2 O5 O4 139.709 4_565 1_555 ?
F2 O5 O4 170.615 4_565 3_566 ?
F2 O5 O1 88.4897 4_565 1_565 ?
F2 O5 O1 97.8918 4_565 3_566 ?
F2 O5 O1 83.4547 4_565 4_555 ?
F2 O5 O3 131.153 4_565 3_566 ?
F2 O5 O6 127.724 4_565 1_555 ?
F2 O5 O6 90.8987 4_565 2_556 ?
F2 O5 O2 134.817 4_565 3_566 ?
F2 O5 B4 141.389 4_565 1_555 ?
F2 O5 B4 74.3642 4_565 2_556 ?
F2 O5 B1 80.1815 4_565 1_565 ?
F2 O5 B1 109.269 4_565 3_566 ?
F2 O5 B1 100.418 4_565 4_555 ?
F2 O5 B2 134.294 4_565 1_555 ?
F2 O5 B2 147.839 4_565 3_566 ?
F2 O5 B3 54.4844 4_565 4_565 ?
F1 O5 F3 85.5165 4_555 4_565 ?
F1 O5 O4 86.0548 4_555 1_555 ?
F1 O5 O4 96.0415 4_555 3_566 ?
F1 O5 O4 88.3605 4_555 4_565 ?
F1 O5 O1 137.394 4_555 1_565 ?
F1 O5 O1 172.748 4_555 3_566 ?
F1 O5 O3 94.5857 4_555 3_566 ?
F1 O5 O3 125.734 4_555 4_565 ?
F1 O5 O6 134.199 4_555 2_556 ?
F1 O5 O2 134.702 4_555 3_566 ?
F1 O5 B4 61.3032 4_555 1_555 ?
F1 O5 B4 130.345 4_555 2_556 ?
F1 O5 B1 133.644 4_555 1_565 ?
F1 O5 B1 150.230 4_555 3_566 ?
F1 O5 B2 75.5212 4_555 1_555 ?
F1 O5 B2 110.099 4_555 3_566 ?
F1 O5 B2 103.273 4_555 4_565 ?
F1 O5 B3 121.612 4_555 4_565 ?
F3 O5 O4 90.5075 4_565 1_555 ?
F3 O5 O4 139.697 4_565 3_566 ?
F3 O5 O4 89.1378 4_565 4_565 ?
F3 O5 O1 59.7525 4_565 1_565 ?
F3 O5 O1 101.669 4_565 3_566 ?
F3 O5 O1 114.802 4_565 4_555 ?
F3 O5 O3 179.335 4_565 3_566 ?
F3 O5 O3 60.0105 4_565 4_565 ?
F3 O5 O6 116.982 4_565 1_555 ?
F3 O5 O6 125.254 4_565 2_556 ?
F3 O5 O2 133.220 4_565 3_566 ?
F3 O5 B4 104.313 4_565 1_555 ?
F3 O5 B4 111.963 4_565 2_556 ?
F3 O5 B1 52.2969 4_565 1_565 ?
F3 O5 B1 123.967 4_565 3_566 ?
F3 O5 B1 110.050 4_565 4_555 ?
F3 O5 B2 87.1191 4_565 1_555 ?
F3 O5 B2 154.236 4_565 3_566 ?
F3 O5 B2 66.4375 4_565 4_565 ?
O4 O5 O4 49.6710 1_555 3_566 ?
O4 O5 O4 174.415 1_555 4_565 ?
O4 O5 O1 71.5612 1_555 1_565 ?
O4 O5 O1 94.7822 1_555 3_566 ?
O4 O5 O1 115.507 1_555 4_555 ?
O4 O5 O3 88.8432 1_555 3_566 ?
O4 O5 O3 130.249 1_555 4_565 ?
O4 O5 O6 60.3946 1_555 1_555 ?
O4 O5 O6 121.885 1_555 2_556 ?
O4 O5 O2 73.4095 1_555 3_566 ?
O4 O5 B4 136.710 1_555 2_556 ?
O4 O5 B1 77.1965 1_555 1_565 ?
O4 O5 B1 96.6968 1_555 3_566 ?
O4 O5 B1 87.8582 1_555 4_555 ?
O4 O5 B2 71.0102 1_555 3_566 ?
O4 O5 B2 153.909 1_555 4_565 ?
O4 O5 B3 98.1135 1_555 4_565 ?
O4 O5 O4 131.119 3_566 4_565 ?
O4 O5 O1 96.0867 3_566 1_565 ?
O4 O5 O1 79.1561 3_566 3_566 ?
O4 O5 O1 91.7489 3_566 4_555 ?
O4 O5 O3 137.685 3_566 4_565 ?
O4 O5 O6 53.6733 3_566 1_555 ?
O4 O5 O6 81.1028 3_566 2_556 ?
O4 O5 B4 45.5156 3_566 1_555 ?
O4 O5 B4 97.5489 3_566 2_556 ?
O4 O5 B1 104.614 3_566 1_565 ?
O4 O5 B1 65.0014 3_566 3_566 ?
O4 O5 B1 78.5589 3_566 4_555 ?
O4 O5 B2 54.9165 3_566 1_555 ?
O4 O5 B2 149.282 3_566 4_565 ?
O4 O5 B3 130.206 3_566 4_565 ?
O4 O5 O1 112.926 4_565 1_565 ?
O4 O5 O1 90.7480 4_565 3_566 ?
O4 O5 O1 59.7773 4_565 4_555 ?
O4 O5 O3 91.5229 4_565 3_566 ?
O4 O5 O3 53.8694 4_565 4_565 ?
O4 O5 O6 114.972 4_565 1_555 ?
O4 O5 O6 62.4824 4_565 2_556 ?
O4 O5 O2 110.720 4_565 3_566 ?
O4 O5 B4 144.974 4_565 1_555 ?
O4 O5 B4 48.1909 4_565 2_556 ?
O4 O5 B1 106.879 4_565 1_565 ?
O4 O5 B1 88.1153 4_565 3_566 ?
O4 O5 B1 87.0278 4_565 4_555 ?
O4 O5 B2 163.684 4_565 1_555 ?
O4 O5 B2 110.995 4_565 3_566 ?
O4 O5 B3 84.8911 4_565 4_565 ?
O1 O5 O1 49.2058 1_565 3_566 ?
O1 O5 O1 171.885 1_565 4_555 ?
O1 O5 O3 119.867 1_565 3_566 ?
O1 O5 O3 59.1680 1_565 4_565 ?
O1 O5 O6 131.943 1_565 1_555 ?
O1 O5 O6 88.0431 1_565 2_556 ?
O1 O5 O2 73.4709 1_565 3_566 ?
O1 O5 B4 101.681 1_565 1_555 ?
O1 O5 B4 88.0169 1_565 2_556 ?
O1 O5 B1 70.2691 1_565 3_566 ?
O1 O5 B1 156.159 1_565 4_555 ?
O1 O5 B2 78.6325 1_565 1_555 ?
O1 O5 B2 96.5272 1_565 3_566 ?
O1 O5 B2 85.7191 1_565 4_565 ?
O1 O5 O1 130.983 3_566 4_555 ?
O1 O5 O3 78.2409 3_566 3_566 ?
O1 O5 O3 58.5961 3_566 4_565 ?
O1 O5 O6 132.543 3_566 1_555 ?
O1 O5 B4 117.043 3_566 1_555 ?
O1 O5 B4 46.0150 3_566 2_556 ?
O1 O5 B1 53.3865 3_566 1_565 ?
O1 O5 B1 148.154 3_566 4_555 ?
O1 O5 B2 105.562 3_566 1_555 ?
O1 O5 B2 63.5892 3_566 3_566 ?
O1 O5 B2 79.0336 3_566 4_565 ?
O1 O5 B3 65.4393 3_566 4_565 ?
O1 O5 O3 65.6400 4_555 3_566 ?
O1 O5 O3 113.242 4_555 4_565 ?
O1 O5 O6 55.1952 4_555 1_555 ?
O1 O5 O6 91.0949 4_555 2_556 ?
O1 O5 O2 111.752 4_555 3_566 ?
O1 O5 B4 85.3261 4_555 1_555 ?
O1 O5 B4 88.8660 4_555 2_556 ?
O1 O5 B1 163.596 4_555 1_565 ?
O1 O5 B1 111.517 4_555 3_566 ?
O1 O5 B2 107.781 4_555 1_555 ?
O1 O5 B2 89.8155 4_555 3_566 ?
O1 O5 B2 86.4655 4_555 4_565 ?
O1 O5 B3 137.864 4_555 4_565 ?
O3 O5 O3 120.370 3_566 4_565 ?
O3 O5 O6 62.7861 3_566 1_555 ?
O3 O5 O6 55.0598 3_566 2_556 ?
O3 O5 O2 46.3964 3_566 3_566 ?
O3 O5 B4 75.1774 3_566 1_555 ?
O3 O5 B4 68.4585 3_566 2_556 ?
O3 O5 B1 127.373 3_566 1_565 ?
O3 O5 B1 55.9844 3_566 3_566 ?
O3 O5 B1 70.0760 3_566 4_555 ?
O3 O5 B2 92.2686 3_566 1_555 ?
O3 O5 B2 114.164 3_566 4_565 ?
O3 O5 B3 143.408 3_566 4_565 ?
O3 O5 O6 166.958 4_565 1_555 ?
O3 O5 O6 65.5787 4_565 2_556 ?
O3 O5 O2 97.4784 4_565 3_566 ?
O3 O5 B4 159.069 4_565 1_555 ?
O3 O5 B4 52.1119 4_565 2_556 ?
O3 O5 B1 53.0677 4_565 1_565 ?
O3 O5 B1 73.9804 4_565 3_566 ?
O3 O5 B1 137.686 4_565 4_555 ?
O3 O5 B2 135.188 4_565 1_555 ?
O3 O5 B2 118.760 4_565 3_566 ?
O6 O5 O6 117.370 1_555 2_556 ?
O6 O5 O2 93.0541 1_555 3_566 ?
O6 O5 B4 127.823 1_555 2_556 ?
O6 O5 B1 136.917 1_555 1_565 ?
O6 O5 B1 114.628 1_555 3_566 ?
O6 O5 B2 53.7174 1_555 1_555 ?
O6 O5 B2 69.9308 1_555 3_566 ?
O6 O5 B2 140.214 1_555 4_565 ?
O6 O5 B3 149.574 1_555 4_565 ?
O6 O5 O2 48.5187 2_556 3_566 ?
O6 O5 B4 126.194 2_556 1_555 ?
O6 O5 B1 90.3107 2_556 1_565 ?
O6 O5 B1 113.636 2_556 4_555 ?
O6 O5 B2 131.578 2_556 1_555 ?
O6 O5 B2 57.7150 2_556 3_566 ?
O6 O5 B2 68.2892 2_556 4_565 ?
O6 O5 B3 91.8815 2_556 4_565 ?
O2 O5 B4 83.5226 3_566 1_555 ?
O2 O5 B4 64.1711 3_566 2_556 ?
O2 O5 B1 81.0990 3_566 1_565 ?
O2 O5 B1 112.794 3_566 4_555 ?
O2 O5 B2 83.1153 3_566 1_555 ?
O2 O5 B2 112.912 3_566 4_565 ?
O2 O5 B3 101.328 3_566 4_565 ?
B4 O5 B4 142.204 1_555 2_556 ?
B4 O5 B1 106.883 1_555 1_565 ?
B4 O5 B1 109.228 1_555 3_566 ?
B4 O5 B1 58.0421 1_555 4_555 ?
B4 O5 B2 68.5852 1_555 3_566 ?
B4 O5 B2 163.437 1_555 4_565 ?
B4 O5 B3 124.805 1_555 4_565 ?
B4 O5 B1 87.8446 2_556 1_565 ?
B4 O5 B1 115.621 2_556 4_555 ?
B4 O5 B2 147.066 2_556 1_555 ?
B4 O5 B2 74.0917 2_556 3_566 ?
B4 O5 B2 51.7862 2_556 4_565 ?
B4 O5 B3 82.5872 2_556 4_565 ?
B1 O5 B1 75.3742 1_565 3_566 ?
B1 O5 B1 155.977 1_565 4_555 ?
B1 O5 B2 83.2049 1_565 1_555 ?
B1 O5 B2 104.694 1_565 3_566 ?
B1 O5 B2 78.8850 1_565 4_565 ?
B1 O5 B1 125.647 3_566 4_555 ?
B1 O5 B2 107.110 3_566 1_555 ?
B1 O5 B2 87.1742 3_566 4_565 ?
B1 O5 B3 87.4684 3_566 4_565 ?
B1 O5 B2 79.3770 4_555 1_555 ?
B1 O5 B2 87.6554 4_555 3_566 ?
B1 O5 B2 110.812 4_555 4_565 ?
B1 O5 B3 145.600 4_555 4_565 ?
B2 O5 B2 77.6688 1_555 3_566 ?
B2 O5 B2 153.464 1_555 4_565 ?
B2 O5 B3 101.255 1_555 4_565 ?
B2 O5 B2 125.780 3_566 4_565 ?
B2 O5 B3 126.385 3_566 4_565 ?
B2 O5 B3 56.1584 4_565 4_565 ?
Fe1 O1 Fe1 112.311 1_555 3_556 ?
Fe1 O1 K1 108.137 1_555 1_555 ?
Fe1 O1 F1 131.009 1_555 1_555 ?
Fe1 O1 F3 129.808 1_555 4_555 ?
Fe1 O1 O4 50.4666 1_555 1_545 ?
Fe1 O1 O5 84.1536 1_555 1_545 ?
Fe1 O1 O5 79.0424 1_555 3_566 ?
Fe1 O1 O5 48.7222 1_555 4_554 ?
Fe1 O1 O1 70.2617 1_555 3_556 ?
Fe1 O1 O3 129.970 1_555 4_555 ?
Fe1 O1 O6 79.2451 1_555 2_546 ?
Fe1 O1 O6 83.8939 1_555 4_554 ?
Fe1 O1 O2 128.090 1_555 1_555 ?
Fe1 O1 B4 66.4353 1_555 1_545 ?
Fe1 O1 B4 65.7641 1_555 4_554 ?
Fe1 O1 B1 118.733 1_555 1_555 ?
Fe1 O1 B1 60.7811 1_555 3_556 ?
Fe1 O1 B2 129.230 1_555 1_555 ?
Fe1 O1 B2 129.588 1_555 4_555 ?
Fe1 O1 B3 60.7747 1_555 2_545 ?
Fe1 O1 B3 119.143 1_555 4_555 ?
Fe1 O1 K1 139.529 3_556 1_555 ?
Fe1 O1 F1 101.455 3_556 1_555 ?
Fe1 O1 F3 103.094 3_556 4_555 ?
Fe1 O1 O4 141.067 3_556 1_545 ?
Fe1 O1 O5 94.8423 3_556 1_545 ?
Fe1 O1 O5 51.9329 3_556 3_566 ?
Fe1 O1 O5 140.466 3_556 4_554 ?
Fe1 O1 O3 81.9285 3_556 2_545 ?
Fe1 O1 O3 45.9422 3_556 4_555 ?
Fe1 O1 O6 51.6185 3_556 2_546 ?
Fe1 O1 O6 95.4029 3_556 4_554 ?
Fe1 O1 O2 45.2266 3_556 1_555 ?
Fe1 O1 O2 82.2753 3_556 3_556 ?
Fe1 O1 B4 119.008 3_556 1_545 ?
Fe1 O1 B4 119.506 3_556 4_554 ?
Fe1 O1 B1 79.3948 3_556 1_555 ?
Fe1 O1 B1 57.0221 3_556 3_556 ?
Fe1 O1 B2 53.4746 3_556 1_555 ?
Fe1 O1 B2 53.3801 3_556 4_555 ?
Fe1 O1 B3 56.9614 3_556 2_545 ?
Fe1 O1 B3 80.1493 3_556 4_555 ?
K1 O1 F1 47.3697 1_555 1_555 ?
K1 O1 F3 48.0603 1_555 4_555 ?
K1 O1 O4 70.0698 1_555 1_545 ?
K1 O1 O5 90.4280 1_555 1_545 ?
K1 O1 O5 138.748 1_555 3_566 ?
K1 O1 O5 70.0716 1_555 4_554 ?
K1 O1 O1 177.935 1_555 3_556 ?
K1 O1 O3 132.361 1_555 2_545 ?
K1 O1 O3 106.095 1_555 4_555 ?
K1 O1 O6 141.539 1_555 2_546 ?
K1 O1 O6 87.4307 1_555 4_554 ?
K1 O1 O2 106.080 1_555 1_555 ?
K1 O1 O2 133.218 1_555 3_556 ?
K1 O1 B4 78.5574 1_555 1_545 ?
K1 O1 B4 76.2852 1_555 4_554 ?
K1 O1 B1 80.3207 1_555 1_555 ?
K1 O1 B1 155.476 1_555 3_556 ?
K1 O1 B2 98.7645 1_555 1_555 ?
K1 O1 B2 100.431 1_555 4_555 ?
K1 O1 B3 153.343 1_555 2_545 ?
K1 O1 B3 81.6174 1_555 4_555 ?
F1 O1 F3 70.6155 1_555 4_555 ?
F1 O1 O4 115.580 1_555 1_545 ?
F1 O1 O5 128.184 1_555 1_545 ?
F1 O1 O5 96.5714 1_555 3_566 ?
F1 O1 O5 82.6572 1_555 4_554 ?
F1 O1 O1 132.618 1_555 3_556 ?
F1 O1 O3 118.645 1_555 2_545 ?
F1 O1 O3 99.0206 1_555 4_555 ?
F1 O1 O6 148.568 1_555 2_546 ?
F1 O1 O6 57.7875 1_555 4_554 ?
F1 O1 O2 59.5443 1_555 1_555 ?
F1 O1 O2 170.275 1_555 3_556 ?
F1 O1 B4 125.177 1_555 1_545 ?
F1 O1 B4 66.9925 1_555 4_554 ?
F1 O1 B1 156.691 1_555 3_556 ?
F1 O1 B2 51.7698 1_555 1_555 ?
F1 O1 B2 98.8835 1_555 4_555 ?
F1 O1 B3 119.171 1_555 2_545 ?
F1 O1 B3 100.303 1_555 4_555 ?
F3 O1 O4 79.6263 4_555 1_545 ?
F3 O1 O5 57.8077 4_555 1_545 ?
F3 O1 O5 150.299 4_555 3_566 ?
F3 O1 O5 115.067 4_555 4_554 ?
F3 O1 O1 133.948 4_555 3_556 ?
F3 O1 O3 168.757 4_555 2_545 ?
F3 O1 O3 59.7200 4_555 4_555 ?
F3 O1 O6 97.5611 4_555 2_546 ?
F3 O1 O6 127.657 4_555 4_554 ?
F3 O1 O2 102.095 4_555 1_555 ?
F3 O1 O2 117.558 4_555 3_556 ?
F3 O1 B4 65.6156 4_555 1_545 ?
F3 O1 B4 124.067 4_555 4_554 ?
F3 O1 B1 101.459 4_555 1_555 ?
F3 O1 B1 119.825 4_555 3_556 ?
F3 O1 B2 100.246 4_555 1_555 ?
F3 O1 B2 53.2066 4_555 4_555 ?
F3 O1 B3 158.070 4_555 2_545 ?
O4 O1 O5 53.2002 1_545 1_545 ?
O4 O1 O5 129.506 1_545 3_566 ?
O4 O1 O5 60.4691 1_545 4_554 ?
O4 O1 O1 109.305 1_545 3_556 ?
O4 O1 O3 90.1423 1_545 2_545 ?
O4 O1 O3 113.025 1_545 4_555 ?
O4 O1 O6 89.4486 1_545 2_546 ?
O4 O1 O6 113.806 1_545 4_554 ?
O4 O1 O2 173.217 1_545 1_555 ?
O4 O1 O2 63.2256 1_545 3_556 ?
O4 O1 B4 87.3162 1_545 4_554 ?
O4 O1 B1 138.860 1_545 1_555 ?
O4 O1 B1 87.4923 1_545 3_556 ?
O4 O1 B2 165.322 1_545 1_555 ?
O4 O1 B2 106.715 1_545 4_555 ?
O4 O1 B3 109.631 1_545 2_545 ?
O4 O1 B3 81.7796 1_545 4_555 ?
O5 O1 O5 130.794 1_545 3_566 ?
O5 O1 O5 113.556 1_545 4_554 ?
O5 O1 O1 90.6955 1_545 3_556 ?
O5 O1 O3 112.142 1_545 2_545 ?
O5 O1 O3 60.1635 1_545 4_555 ?
O5 O1 O6 52.0337 1_545 2_546 ?
O5 O1 O6 166.540 1_545 4_554 ?
O5 O1 O2 133.245 1_545 1_555 ?
O5 O1 O2 59.7523 1_545 3_556 ?
O5 O1 B4 140.436 1_545 4_554 ?
O5 O1 B1 156.967 1_545 1_555 ?
O5 O1 B1 67.5371 1_545 3_556 ?
O5 O1 B2 138.756 1_545 1_555 ?
O5 O1 B2 54.5199 1_545 4_555 ?
O5 O1 B3 111.004 1_545 2_545 ?
O5 O1 O5 88.5701 3_566 4_554 ?
O5 O1 O3 97.8707 3_566 4_555 ?
O5 O1 O6 79.3809 3_566 2_546 ?
O5 O1 O6 52.2487 3_566 4_554 ?
O5 O1 O2 49.7811 3_566 1_555 ?
O5 O1 O2 78.5561 3_566 3_556 ?
O5 O1 B4 137.019 3_566 1_545 ?
O5 O1 B4 69.9885 3_566 4_554 ?
O5 O1 B1 61.8966 3_566 1_555 ?
O5 O1 B1 63.8493 3_566 3_556 ?
O5 O1 B2 53.4052 3_566 1_555 ?
O5 O1 B2 105.290 3_566 4_555 ?
O5 O1 B3 131.497 3_566 4_555 ?
O5 O1 O1 107.882 4_554 3_556 ?
O5 O1 O3 62.5465 4_554 2_545 ?
O5 O1 O3 173.082 4_554 4_555 ?
O5 O1 O6 127.958 4_554 2_546 ?
O5 O1 O6 53.3371 4_554 4_554 ?
O5 O1 O2 113.190 4_554 1_555 ?
O5 O1 O2 88.7713 4_554 3_556 ?
O5 O1 B4 87.3179 4_554 1_545 ?
O5 O1 B1 83.1946 4_554 1_555 ?
O5 O1 B1 107.940 4_554 3_556 ?
O5 O1 B2 107.355 4_554 1_555 ?
O5 O1 B2 165.705 4_554 4_555 ?
O5 O1 B3 86.4148 4_554 2_545 ?
O5 O1 B3 138.389 4_554 4_555 ?
O1 O1 O3 45.5745 3_556 2_545 ?
O1 O1 O3 75.9702 3_556 4_555 ?
O1 O1 O6 91.0767 3_556 4_554 ?
O1 O1 O2 74.3384 3_556 1_555 ?
O1 O1 O2 46.3193 3_556 3_556 ?
O1 O1 B4 101.767 3_556 1_545 ?
O1 O1 B4 101.765 3_556 4_554 ?
O1 O1 B1 99.2528 3_556 1_555 ?
O1 O1 B2 81.5078 3_556 1_555 ?
O1 O1 B2 81.6320 3_556 4_555 ?
O1 O1 B3 100.283 3_556 4_555 ?
O3 O1 O3 121.545 2_545 4_555 ?
O3 O1 O6 77.5248 2_545 2_546 ?
O3 O1 O6 60.8933 2_545 4_554 ?
O3 O1 O2 88.6079 2_545 1_555 ?
O3 O1 O2 52.6188 2_545 3_556 ?
O3 O1 B4 103.142 2_545 1_545 ?
O3 O1 B4 59.3753 2_545 4_554 ?
O3 O1 B1 89.2984 2_545 1_555 ?
O3 O1 B1 54.4207 2_545 3_556 ?
O3 O1 B2 90.8347 2_545 1_555 ?
O3 O1 B2 127.014 2_545 4_555 ?
O3 O1 B3 139.604 2_545 4_555 ?
O3 O1 O6 51.5668 4_555 2_546 ?
O3 O1 O6 133.097 4_555 4_554 ?
O3 O1 O2 73.1933 4_555 1_555 ?
O3 O1 O2 90.0337 4_555 3_556 ?
O3 O1 B4 86.2444 4_555 1_545 ?
O3 O1 B4 159.284 4_555 4_554 ?
O3 O1 B1 102.035 4_555 1_555 ?
O3 O1 B1 73.0108 4_555 3_556 ?
O3 O1 B2 78.6960 4_555 1_555 ?
O3 O1 B3 98.4973 4_555 2_545 ?
O6 O1 O6 131.009 2_546 4_554 ?
O6 O1 O2 96.7865 2_546 1_555 ?
O6 O1 B4 69.9714 2_546 1_545 ?
O6 O1 B4 136.745 2_546 4_554 ?
O6 O1 B1 130.335 2_546 1_555 ?
O6 O1 B2 105.058 2_546 1_555 ?
O6 O1 B2 53.5786 2_546 4_555 ?
O6 O1 B3 63.5885 2_546 2_545 ?
O6 O1 B3 62.9689 2_546 4_555 ?
O6 O1 O2 59.9051 4_554 1_555 ?
O6 O1 O2 113.167 4_554 3_556 ?
O6 O1 B4 140.645 4_554 1_545 ?
O6 O1 B1 111.403 4_554 3_556 ?
O6 O1 B2 54.6696 4_554 1_555 ?
O6 O1 B2 138.913 4_554 4_555 ?
O6 O1 B3 67.9876 4_554 2_545 ?
O6 O1 B3 156.603 4_554 4_555 ?
O2 O1 O2 120.658 1_555 3_556 ?
O2 O1 B4 159.426 1_555 1_545 ?
O2 O1 B4 86.3101 1_555 4_554 ?
O2 O1 B1 97.1810 1_555 3_556 ?
O2 O1 B2 79.2779 1_555 4_555 ?
O2 O1 B3 71.1331 1_555 2_545 ?
O2 O1 B3 103.416 1_555 4_555 ?
O2 O1 B4 58.6017 3_556 1_545 ?
O2 O1 B4 103.327 3_556 4_554 ?
O2 O1 B1 139.717 3_556 1_555 ?
O2 O1 B2 127.685 3_556 1_555 ?
O2 O1 B2 90.5569 3_556 4_555 ?
O2 O1 B3 55.3556 3_556 2_545 ?
O2 O1 B3 89.1530 3_556 4_555 ?
B4 O1 B4 114.179 1_545 4_554 ?
B4 O1 B1 158.733 1_545 1_555 ?
B4 O1 B1 76.9274 1_545 3_556 ?
B4 O1 B2 163.374 1_545 1_555 ?
B4 O1 B2 80.1676 1_545 4_555 ?
B4 O1 B3 113.724 1_545 2_545 ?
B4 O1 B3 56.8542 1_545 4_555 ?
B4 O1 B1 57.6422 4_554 1_555 ?
B4 O1 B1 113.524 4_554 3_556 ?
B4 O1 B2 80.6035 4_554 1_555 ?
B4 O1 B2 163.754 4_554 4_555 ?
B4 O1 B3 77.0756 4_554 2_545 ?
B4 O1 B3 157.612 4_554 4_555 ?
B1 O1 B1 124.132 1_555 3_556 ?
B1 O1 B2 106.217 1_555 4_555 ?
B1 O1 B3 84.7001 1_555 2_545 ?
B1 O1 B3 122.118 1_555 4_555 ?
B1 O1 B2 104.921 3_556 1_555 ?
B1 O1 B2 76.0491 3_556 4_555 ?
B1 O1 B3 85.5891 3_556 4_555 ?
B2 O1 B2 84.2444 1_555 4_555 ?
B2 O1 B3 75.8610 1_555 2_545 ?
B2 O1 B3 106.577 1_555 4_555 ?
B2 O1 B3 104.884 4_555 2_545 ?
B3 O1 B3 125.029 2_545 4_555 ?
Fe1 O3 Fe1 109.290 1_565 2_555 ?
Fe1 O3 K1 146.644 1_565 2_655 ?
Fe1 O3 F2 95.8127 1_565 1_555 ?
Fe1 O3 F1 134.185 1_565 1_555 ?
Fe1 O3 F1 128.916 1_565 4_554 ?
Fe1 O3 F3 94.1672 1_565 1_555 ?
Fe1 O3 O4 50.1993 1_565 3_566 ?
Fe1 O3 O5 79.0472 1_565 3_566 ?
Fe1 O3 O1 78.7588 1_565 2_555 ?
Fe1 O3 O1 93.7761 1_565 4_554 ?
Fe1 O3 O6 136.086 1_565 4_554 ?
Fe1 O3 O2 95.2763 1_565 1_555 ?
Fe1 O3 O2 49.1703 1_565 2_555 ?
Fe1 O3 O2 138.342 1_565 4_554 ?
Fe1 O3 B4 48.5912 1_565 1_555 ?
Fe1 O3 B4 54.1054 1_565 3_566 ?
Fe1 O3 B4 48.0662 1_565 4_564 ?
Fe1 O3 B1 122.078 1_565 1_555 ?
Fe1 O3 B1 54.6040 1_565 2_555 ?
Fe1 O3 B1 121.164 1_565 4_554 ?
Fe1 O3 B2 77.9131 1_565 1_555 ?
Fe1 O3 B3 75.9766 1_565 1_555 ?
Fe1 O3 K1 103.979 2_555 2_655 ?
Fe1 O3 F2 139.343 2_555 1_555 ?
Fe1 O3 F1 87.8656 2_555 1_555 ?
Fe1 O3 F1 86.9021 2_555 4_554 ?
Fe1 O3 F3 134.494 2_555 1_555 ?
Fe1 O3 O4 124.776 2_555 1_555 ?
Fe1 O3 O4 78.5687 2_555 3_566 ?
Fe1 O3 O5 120.428 2_555 4_564 ?
Fe1 O3 O1 79.8804 2_555 4_554 ?
Fe1 O3 O6 70.5916 2_555 3_566 ?
Fe1 O3 O6 46.6805 2_555 4_554 ?
Fe1 O3 O2 86.0323 2_555 1_555 ?
Fe1 O3 O2 75.3355 2_555 2_555 ?
Fe1 O3 O2 46.8793 2_555 4_554 ?
Fe1 O3 B4 122.310 2_555 1_555 ?
Fe1 O3 B4 63.3728 2_555 3_566 ?
Fe1 O3 B4 119.031 2_555 4_564 ?
Fe1 O3 B1 71.6552 2_555 1_555 ?
Fe1 O3 B1 58.7808 2_555 2_555 ?
Fe1 O3 B1 68.2721 2_555 4_554 ?
Fe1 O3 B2 119.869 2_555 1_555 ?
Fe1 O3 B3 113.945 2_555 1_555 ?
K1 O3 F2 58.4895 2_655 1_555 ?
K1 O3 F1 48.2481 2_655 1_555 ?
K1 O3 F1 49.8137 2_655 4_554 ?
K1 O3 F3 59.4670 2_655 1_555 ?
K1 O3 O4 116.951 2_655 1_555 ?
K1 O3 O4 143.017 2_655 3_566 ?
K1 O3 O5 130.456 2_655 3_566 ?
K1 O3 O5 117.373 2_655 4_564 ?
K1 O3 O1 129.682 2_655 2_555 ?
K1 O3 O1 89.6434 2_655 4_554 ?
K1 O3 O6 174.569 2_655 3_566 ?
K1 O3 O6 71.3046 2_655 4_554 ?
K1 O3 O2 89.2445 2_655 1_555 ?
K1 O3 O2 142.663 2_655 2_555 ?
K1 O3 O2 67.0419 2_655 4_554 ?
K1 O3 B4 113.367 2_655 1_555 ?
K1 O3 B4 151.733 2_655 3_566 ?
K1 O3 B4 112.091 2_655 4_564 ?
K1 O3 B1 70.8391 2_655 1_555 ?
K1 O3 B1 152.012 2_655 2_555 ?
K1 O3 B1 69.4672 2_655 4_554 ?
K1 O3 B2 87.7957 2_655 1_555 ?
K1 O3 B3 88.6077 2_655 1_555 ?
F2 O3 F1 52.4513 1_555 1_555 ?
F2 O3 F1 101.916 1_555 4_554 ?
F2 O3 F3 71.8315 1_555 1_555 ?
F2 O3 O4 58.4919 1_555 1_555 ?
F2 O3 O4 95.1833 1_555 3_566 ?
F2 O3 O5 118.973 1_555 3_566 ?
F2 O3 O5 99.5590 1_555 4_564 ?
F2 O3 O1 169.842 1_555 2_555 ?
F2 O3 O1 131.010 1_555 4_554 ?
F2 O3 O6 125.699 1_555 3_566 ?
F2 O3 O6 93.1683 1_555 4_554 ?
F2 O3 O2 59.5757 1_555 1_555 ?
F2 O3 O2 142.015 1_555 2_555 ?
F2 O3 O2 124.583 1_555 4_554 ?
F2 O3 B4 55.0704 1_555 1_555 ?
F2 O3 B4 113.257 1_555 3_566 ?
F2 O3 B4 101.578 1_555 4_564 ?
F2 O3 B1 67.9289 1_555 1_555 ?
F2 O3 B1 149.082 1_555 2_555 ?
F2 O3 B1 124.598 1_555 4_554 ?
F2 O3 B3 102.670 1_555 1_555 ?
F1 O3 F1 92.9741 1_555 4_554 ?
F1 O3 F3 103.279 1_555 1_555 ?
F1 O3 O4 92.8307 1_555 1_555 ?
F1 O3 O4 95.6924 1_555 3_566 ?
F1 O3 O5 88.8517 1_555 3_566 ?
F1 O3 O5 151.706 1_555 4_564 ?
F1 O3 O1 126.258 1_555 2_555 ?
F1 O3 O1 131.610 1_555 4_554 ?
F1 O3 O6 130.213 1_555 3_566 ?
F1 O3 O2 161.704 1_555 2_555 ?
F1 O3 O2 84.3685 1_555 4_554 ?
F1 O3 B4 86.0581 1_555 1_555 ?
F1 O3 B4 104.189 1_555 3_566 ?
F1 O3 B4 151.897 1_555 4_564 ?
F1 O3 B1 140.707 1_555 2_555 ?
F1 O3 B1 104.622 1_555 4_554 ?
F1 O3 B2 57.1742 1_555 1_555 ?
F1 O3 B3 136.179 1_555 1_555 ?
F1 O3 F3 49.1015 4_554 1_555 ?
F1 O3 O4 147.975 4_554 1_555 ?
F1 O3 O4 162.753 4_554 3_566 ?
F1 O3 O5 128.456 4_554 3_566 ?
F1 O3 O5 88.8863 4_554 4_564 ?
F1 O3 O1 88.1218 4_554 2_555 ?
F1 O3 O6 128.304 4_554 3_566 ?
F1 O3 O6 90.5388 4_554 4_554 ?
F1 O3 O2 134.905 4_554 1_555 ?
F1 O3 O2 93.2941 4_554 2_555 ?
F1 O3 B4 150.659 4_554 1_555 ?
F1 O3 B4 144.473 4_554 3_566 ?
F1 O3 B4 81.3671 4_554 4_564 ?
F1 O3 B1 108.981 4_554 1_555 ?
F1 O3 B1 104.270 4_554 2_555 ?
F1 O3 B2 135.765 4_554 1_555 ?
F1 O3 B3 53.5720 4_554 1_555 ?
F3 O3 O4 98.9576 1_555 1_555 ?
F3 O3 O4 141.558 1_555 3_566 ?
F3 O3 O5 167.522 1_555 3_566 ?
F3 O3 O5 57.9384 1_555 4_564 ?
F3 O3 O1 116.838 1_555 2_555 ?
F3 O3 O1 59.6045 1_555 4_554 ?
F3 O3 O6 124.080 1_555 3_566 ?
F3 O3 O6 129.346 1_555 4_554 ?
F3 O3 O2 131.149 1_555 1_555 ?
F3 O3 O2 93.7951 1_555 2_555 ?
F3 O3 O2 89.8497 1_555 4_554 ?
F3 O3 B4 102.594 1_555 1_555 ?
F3 O3 B4 147.671 1_555 3_566 ?
F3 O3 B4 52.7580 1_555 4_564 ?
F3 O3 B1 127.280 1_555 1_555 ?
F3 O3 B1 114.777 1_555 2_555 ?
F3 O3 B1 66.2224 1_555 4_554 ?
F3 O3 B2 102.550 1_555 1_555 ?
O4 O3 O4 46.3850 1_555 3_566 ?
O4 O3 O5 83.1249 1_555 3_566 ?
O4 O3 O5 71.7658 1_555 4_564 ?
O4 O3 O1 113.171 1_555 2_555 ?
O4 O3 O1 132.268 1_555 4_554 ?
O4 O3 O6 67.4585 1_555 3_566 ?
O4 O3 O6 113.943 1_555 4_554 ?
O4 O3 O2 60.5738 1_555 1_555 ?
O4 O3 O2 90.9276 1_555 2_555 ?
O4 O3 O2 171.162 1_555 4_554 ?
O4 O3 B4 63.0399 1_555 3_566 ?
O4 O3 B4 78.7929 1_555 4_564 ?
O4 O3 B1 87.8915 1_555 1_555 ?
O4 O3 B1 90.6889 1_555 2_555 ?
O4 O3 B1 159.099 1_555 4_554 ?
O4 O3 B3 102.954 1_555 1_555 ?
O4 O3 O5 90.4995 3_566 4_564 ?
O4 O3 O1 74.7299 3_566 2_555 ?
O4 O3 O1 126.542 3_566 4_554 ?
O4 O3 O6 86.2462 3_566 4_554 ?
O4 O3 O2 53.8647 3_566 1_555 ?
O4 O3 O2 74.1812 3_566 2_555 ?
O4 O3 O2 125.446 3_566 4_554 ?
O4 O3 B4 45.2882 3_566 1_555 ?
O4 O3 B4 97.5107 3_566 4_564 ?
O4 O3 B1 75.3422 3_566 1_555 ?
O4 O3 B1 60.1681 3_566 2_555 ?
O4 O3 B1 139.935 3_566 4_554 ?
O4 O3 B2 60.9390 3_566 1_555 ?
O4 O3 B3 124.716 3_566 1_555 ?
O5 O3 O5 111.831 3_566 4_564 ?
O5 O3 O1 51.8135 3_566 2_555 ?
O5 O3 O1 110.013 3_566 4_554 ?
O5 O3 O6 45.3949 3_566 3_566 ?
O5 O3 O6 59.2207 3_566 4_554 ?
O5 O3 O2 60.4949 3_566 1_555 ?
O5 O3 O2 73.8272 3_566 2_555 ?
O5 O3 O2 88.4302 3_566 4_554 ?
O5 O3 B4 80.8738 3_566 1_555 ?
O5 O3 B4 116.250 3_566 4_564 ?
O5 O3 B1 64.9240 3_566 1_555 ?
O5 O3 B1 52.7751 3_566 2_555 ?
O5 O3 B1 108.230 3_566 4_554 ?
O5 O3 B2 86.3854 3_566 1_555 ?
O5 O3 B3 133.059 3_566 1_555 ?
O5 O3 O1 82.0054 4_564 2_555 ?
O5 O3 O1 60.6685 4_564 4_554 ?
O5 O3 O6 66.4674 4_564 3_566 ?
O5 O3 O6 167.101 4_564 4_554 ?
O5 O3 O2 132.153 4_564 1_555 ?
O5 O3 O2 45.6433 4_564 2_555 ?
O5 O3 O2 114.121 4_564 4_554 ?
O5 O3 B4 78.8163 4_564 1_555 ?
O5 O3 B4 90.0763 4_564 3_566 ?
O5 O3 B1 159.645 4_564 1_555 ?
O5 O3 B1 65.0494 4_564 2_555 ?
O5 O3 B1 87.5648 4_564 4_554 ?
O5 O3 B2 103.399 4_564 1_555 ?
O1 O3 O1 58.4553 2_555 4_554 ?
O1 O3 O6 45.7250 2_555 3_566 ?
O1 O3 O6 85.0970 2_555 4_554 ?
O1 O3 O2 112.013 2_555 1_555 ?
O1 O3 O2 62.7121 2_555 4_554 ?
O1 O3 B4 115.922 2_555 1_555 ?
O1 O3 B4 56.6102 2_555 3_566 ?
O1 O3 B4 81.2847 2_555 4_564 ?
O1 O3 B1 107.538 2_555 1_555 ?
O1 O3 B1 65.3691 2_555 4_554 ?
O1 O3 B2 135.205 2_555 1_555 ?
O1 O3 B3 84.4714 2_555 1_555 ?
O1 O3 O6 89.2053 4_554 3_566 ?
O1 O3 O6 111.894 4_554 4_554 ?
O1 O3 O2 165.158 4_554 1_555 ?
O1 O3 O2 53.1577 4_554 2_555 ?
O1 O3 O2 53.5282 4_554 4_554 ?
O1 O3 B4 139.362 4_554 1_555 ?
O1 O3 B4 111.165 4_554 3_566 ?
O1 O3 B4 53.9391 4_554 4_564 ?
O1 O3 B1 139.669 4_554 1_555 ?
O1 O3 B1 66.7644 4_554 2_555 ?
O1 O3 B2 160.095 4_554 1_555 ?
O6 O3 O6 104.250 3_566 4_554 ?
O6 O3 O2 90.5097 3_566 1_555 ?
O6 O3 O2 108.131 3_566 4_554 ?
O6 O3 B4 70.6377 3_566 1_555 ?
O6 O3 B4 71.3231 3_566 4_564 ?
O6 O3 B1 106.903 3_566 1_555 ?
O6 O3 B1 107.609 3_566 4_554 ?
O6 O3 B2 95.0709 3_566 1_555 ?
O6 O3 B3 93.4746 3_566 1_555 ?
O6 O3 O2 53.9251 4_554 1_555 ?
O6 O3 O2 121.567 4_554 2_555 ?
O6 O3 O2 58.8968 4_554 4_554 ?
O6 O3 B4 107.221 4_554 1_555 ?
O6 O3 B4 82.9297 4_554 3_566 ?
O6 O3 B4 164.344 4_554 4_564 ?
O6 O3 B1 102.683 4_554 2_555 ?
O6 O3 B1 86.9215 4_554 4_554 ?
O6 O3 B2 85.9125 4_554 1_555 ?
O6 O3 B3 142.836 4_554 1_555 ?
O2 O3 O2 127.393 1_555 2_555 ?
O2 O3 O2 112.770 1_555 4_554 ?
O2 O3 B4 53.6203 1_555 1_555 ?
O2 O3 B4 65.6675 1_555 3_566 ?
O2 O3 B4 139.339 1_555 4_564 ?
O2 O3 B1 109.614 1_555 2_555 ?
O2 O3 B1 140.242 1_555 4_554 ?
O2 O3 B3 159.814 1_555 1_555 ?
O2 O3 O2 89.2124 2_555 4_554 ?
O2 O3 B4 96.7099 2_555 1_555 ?
O2 O3 B4 61.9523 2_555 3_566 ?
O2 O3 B4 46.3098 2_555 4_564 ?
O2 O3 B1 138.579 2_555 1_555 ?
O2 O3 B1 76.1337 2_555 4_554 ?
O2 O3 B2 125.655 2_555 1_555 ?
O2 O3 B3 59.7264 2_555 1_555 ?
O2 O3 B4 165.775 4_554 1_555 ?
O2 O3 B4 109.478 4_554 3_566 ?
O2 O3 B4 107.465 4_554 4_564 ?
O2 O3 B1 86.1640 4_554 1_555 ?
O2 O3 B1 86.2487 4_554 2_555 ?
O2 O3 B2 141.247 4_554 1_555 ?
O2 O3 B3 84.7260 4_554 1_555 ?
B4 O3 B4 62.8987 1_555 3_566 ?
B4 O3 B4 85.7936 1_555 4_564 ?
B4 O3 B1 80.8331 1_555 1_555 ?
B4 O3 B1 94.5870 1_555 2_555 ?
B4 O3 B1 165.811 1_555 4_554 ?
B4 O3 B3 109.432 1_555 1_555 ?
B4 O3 B4 95.8622 3_566 4_564 ?
B4 O3 B1 81.0075 3_566 1_555 ?
B4 O3 B1 121.661 3_566 4_554 ?
B4 O3 B2 78.7577 3_566 1_555 ?
B4 O3 B3 119.461 3_566 1_555 ?
B4 O3 B1 166.224 4_564 1_555 ?
B4 O3 B1 66.8343 4_564 2_555 ?
B4 O3 B1 80.4185 4_564 4_554 ?
B4 O3 B2 109.233 4_564 1_555 ?
B1 O3 B1 117.350 1_555 2_555 ?
B1 O3 B1 112.701 1_555 4_554 ?
B1 O3 B2 57.0299 1_555 1_555 ?
B1 O3 B3 159.418 1_555 1_555 ?
B1 O3 B1 83.1006 2_555 4_554 ?
B1 O3 B2 119.539 2_555 1_555 ?
B1 O3 B3 80.4229 2_555 1_555 ?
B1 O3 B2 157.262 4_554 1_555 ?
B1 O3 B3 56.3845 4_554 1_555 ?
B2 O3 B3 125.276 1_555 1_555 ?
Fe1 O6 Fe1 87.4541 2_556 3_556 ?
Fe1 O6 Fe1 71.7029 2_556 4_555 ?
Fe1 O6 K1 108.290 2_556 3_656 ?
Fe1 O6 F2 154.159 2_556 1_555 ?
Fe1 O6 F2 63.2225 2_556 4_555 ?
Fe1 O6 F1 76.5098 2_556 4_555 ?
Fe1 O6 O4 163.237 2_556 1_555 ?
Fe1 O6 O4 103.136 2_556 3_566 ?
Fe1 O6 O5 113.784 2_556 1_555 ?
Fe1 O6 O5 49.2498 2_556 2_546 ?
Fe1 O6 O1 46.9434 2_556 4_555 ?
Fe1 O6 O3 69.8095 2_556 3_566 ?
Fe1 O6 O3 71.9441 2_556 4_555 ?
Fe1 O6 O2 129.413 2_556 1_555 ?
Fe1 O6 O2 108.076 2_556 3_566 ?
Fe1 O6 B4 142.466 2_556 1_555 ?
Fe1 O6 B4 118.672 2_556 3_566 ?
Fe1 O6 B2 158.025 2_556 1_555 ?
Fe1 O6 B2 92.7335 2_556 3_566 ?
Fe1 O6 B2 50.5940 2_556 4_555 ?
Fe1 O6 B3 45.6873 2_556 1_556 ?
Fe1 O6 B3 48.4459 2_556 3_566 ?
Fe1 O6 B3 123.458 2_556 4_565 ?
Fe1 O6 Fe1 119.454 3_556 4_555 ?
Fe1 O6 K1 95.6043 3_556 3_656 ?
Fe1 O6 F2 90.5877 3_556 1_555 ?
Fe1 O6 F2 86.2430 3_556 4_555 ?
Fe1 O6 F1 132.691 3_556 4_555 ?
Fe1 O6 O4 87.6409 3_556 1_555 ?
Fe1 O6 O4 46.3382 3_556 3_566 ?
Fe1 O6 O5 132.893 3_556 1_555 ?
Fe1 O6 O5 45.2307 3_556 2_546 ?
Fe1 O6 O1 85.1138 3_556 2_556 ?
Fe1 O6 O1 132.157 3_556 4_555 ?
Fe1 O6 O3 78.0087 3_556 3_566 ?
Fe1 O6 O3 47.9317 3_556 4_555 ?
Fe1 O6 O2 47.9554 3_556 1_555 ?
Fe1 O6 O2 85.4765 3_556 3_566 ?
Fe1 O6 O2 86.5784 3_556 4_555 ?
Fe1 O6 B4 112.268 3_556 1_555 ?
Fe1 O6 B4 46.3439 3_556 3_566 ?
Fe1 O6 B1 121.254 3_556 4_555 ?
Fe1 O6 B2 72.5400 3_556 1_555 ?
Fe1 O6 B2 68.1035 3_556 3_566 ?
Fe1 O6 B2 70.6066 3_556 4_555 ?
Fe1 O6 B3 133.000 3_556 1_556 ?
Fe1 O6 B3 67.5197 3_556 3_566 ?
Fe1 O6 B3 134.266 3_556 4_565 ?
Fe1 O6 K1 144.668 4_555 3_656 ?
Fe1 O6 F2 130.309 4_555 1_555 ?
Fe1 O6 F2 126.713 4_555 4_555 ?
Fe1 O6 F1 97.4167 4_555 4_555 ?
Fe1 O6 O4 96.9690 4_555 1_555 ?
Fe1 O6 O4 83.3062 4_555 3_566 ?
Fe1 O6 O5 82.0918 4_555 2_546 ?
Fe1 O6 O1 49.0019 4_555 2_556 ?
Fe1 O6 O3 141.934 4_555 4_555 ?
Fe1 O6 O2 144.880 4_555 1_555 ?
Fe1 O6 O2 52.0029 4_555 3_566 ?
Fe1 O6 O2 94.8867 4_555 4_555 ?
Fe1 O6 B4 70.7885 4_555 1_555 ?
Fe1 O6 B4 93.2737 4_555 2_546 ?
Fe1 O6 B4 95.7252 4_555 3_566 ?
Fe1 O6 B1 76.7155 4_555 4_555 ?
Fe1 O6 B2 125.929 4_555 1_555 ?
Fe1 O6 B2 57.4169 4_555 3_566 ?
Fe1 O6 B2 121.682 4_555 4_555 ?
Fe1 O6 B3 51.5785 4_555 1_556 ?
Fe1 O6 B3 55.9884 4_555 3_566 ?
Fe1 O6 B3 55.7411 4_555 4_565 ?
K1 O6 F2 46.2722 3_656 1_555 ?
K1 O6 F2 45.7296 3_656 4_555 ?
K1 O6 F1 50.6961 3_656 4_555 ?
K1 O6 O4 88.1395 3_656 1_555 ?
K1 O6 O4 128.798 3_656 3_566 ?
K1 O6 O5 114.455 3_656 1_555 ?
K1 O6 O5 125.806 3_656 2_546 ?
K1 O6 O1 139.160 3_656 2_556 ?
K1 O6 O1 110.275 3_656 4_555 ?
K1 O6 O3 173.324 3_656 3_566 ?
K1 O6 O3 60.1494 3_656 4_555 ?
K1 O6 O2 63.0802 3_656 1_555 ?
K1 O6 O2 143.630 3_656 3_566 ?
K1 O6 O2 82.1387 3_656 4_555 ?
K1 O6 B4 101.409 3_656 1_555 ?
K1 O6 B4 110.679 3_656 2_546 ?
K1 O6 B4 113.176 3_656 3_566 ?
K1 O6 B1 81.5309 3_656 4_555 ?
K1 O6 B2 65.9879 3_656 1_555 ?
K1 O6 B2 153.116 3_656 3_566 ?
K1 O6 B2 63.4449 3_656 4_555 ?
K1 O6 B3 101.978 3_656 1_556 ?
K1 O6 B3 149.509 3_656 3_566 ?
K1 O6 B3 103.609 3_656 4_565 ?
F2 O6 F2 90.9399 1_555 4_555 ?
F2 O6 F1 86.1065 1_555 4_555 ?
F2 O6 O4 93.9260 1_555 3_566 ?
F2 O6 O5 86.0359 1_555 1_555 ?
F2 O6 O5 135.737 1_555 2_546 ?
F2 O6 O1 173.357 1_555 2_556 ?
F2 O6 O1 136.320 1_555 4_555 ?
F2 O6 O3 134.777 1_555 3_566 ?
F2 O6 O3 87.7374 1_555 4_555 ?
F2 O6 O2 97.4357 1_555 3_566 ?
F2 O6 O2 127.795 1_555 4_555 ?
F2 O6 B4 60.9986 1_555 1_555 ?
F2 O6 B4 131.964 1_555 2_546 ?
F2 O6 B4 76.6868 1_555 3_566 ?
F2 O6 B1 122.627 1_555 4_555 ?
F2 O6 B2 110.391 1_555 3_566 ?
F2 O6 B2 104.680 1_555 4_555 ?
F2 O6 B3 132.227 1_555 1_556 ?
F2 O6 B3 150.852 1_555 3_566 ?
F2 O6 B3 74.7861 1_555 4_565 ?
F2 O6 F1 46.7303 4_555 4_555 ?
F2 O6 O4 132.347 4_555 1_555 ?
F2 O6 O4 132.297 4_555 3_566 ?
F2 O6 O5 140.706 4_555 1_555 ?
F2 O6 O5 88.8612 4_555 2_546 ?
F2 O6 O1 93.8237 4_555 2_556 ?
F2 O6 O1 84.5240 4_555 4_555 ?
F2 O6 O3 130.899 4_555 3_566 ?
F2 O6 O2 87.7107 4_555 1_555 ?
F2 O6 O2 168.270 4_555 3_566 ?
F2 O6 B4 145.206 4_555 1_555 ?
F2 O6 B4 72.6985 4_555 2_546 ?
F2 O6 B4 129.821 4_555 3_566 ?
F2 O6 B1 50.7951 4_555 4_555 ?
F2 O6 B2 105.426 4_555 1_555 ?
F2 O6 B2 146.065 4_555 3_566 ?
F2 O6 B3 76.2989 4_555 1_556 ?
F2 O6 B3 105.858 4_555 3_566 ?
F2 O6 B3 135.831 4_555 4_565 ?
F1 O6 O4 118.063 4_555 1_555 ?
F1 O6 O4 179.024 4_555 3_566 ?
F1 O6 O5 93.9808 4_555 1_555 ?
F1 O6 O5 123.244 4_555 2_546 ?
F1 O6 O1 100.531 4_555 2_556 ?
F1 O6 O1 59.7023 4_555 4_555 ?
F1 O6 O3 133.035 4_555 3_566 ?
F1 O6 O3 84.7661 4_555 4_555 ?
F1 O6 O2 113.775 4_555 1_555 ?
F1 O6 O2 141.759 4_555 3_566 ?
F1 O6 O2 60.0195 4_555 4_555 ?
F1 O6 B4 107.029 4_555 1_555 ?
F1 O6 B4 110.204 4_555 2_546 ?
F1 O6 B4 162.597 4_555 3_566 ?
F1 O6 B2 110.295 4_555 1_555 ?
F1 O6 B2 154.810 4_555 3_566 ?
F1 O6 B2 64.7970 4_555 4_555 ?
F1 O6 B3 51.6922 4_555 1_556 ?
F1 O6 B3 122.772 4_555 3_566 ?
F1 O6 B3 90.0713 4_555 4_565 ?
O4 O6 O4 62.4288 1_555 3_566 ?
O4 O6 O5 59.7000 1_555 1_555 ?
O4 O6 O5 118.294 1_555 2_546 ?
O4 O6 O1 132.603 1_555 2_556 ?
O4 O6 O1 131.054 1_555 4_555 ?
O4 O6 O3 93.4880 1_555 3_566 ?
O4 O6 O3 115.558 1_555 4_555 ?
O4 O6 O2 54.8720 1_555 1_555 ?
O4 O6 O2 55.5309 1_555 3_566 ?
O4 O6 O2 168.144 1_555 4_555 ?
O4 O6 B4 128.599 1_555 2_546 ?
O4 O6 B4 48.6663 1_555 3_566 ?
O4 O6 B1 149.981 1_555 4_555 ?
O4 O6 B2 70.5756 1_555 3_566 ?
O4 O6 B2 141.112 1_555 4_555 ?
O4 O6 B3 135.614 1_555 1_556 ?
O4 O6 B3 115.055 1_555 3_566 ?
O4 O6 B3 52.6236 1_555 4_565 ?
O4 O6 O5 86.9924 3_566 1_555 ?
O4 O6 O5 56.1666 3_566 2_546 ?
O4 O6 O1 79.4423 3_566 2_556 ?
O4 O6 O1 120.728 3_566 4_555 ?
O4 O6 O3 47.3606 3_566 3_566 ?
O4 O6 O3 94.2621 3_566 4_555 ?
O4 O6 O2 65.7207 3_566 1_555 ?
O4 O6 O2 119.308 3_566 4_555 ?
O4 O6 B4 73.8152 3_566 1_555 ?
O4 O6 B4 69.0692 3_566 2_546 ?
O4 O6 B1 143.112 3_566 4_555 ?
O4 O6 B2 69.6965 3_566 1_555 ?
O4 O6 B2 114.268 3_566 4_555 ?
O4 O6 B3 128.671 3_566 1_556 ?
O4 O6 B3 57.1281 3_566 3_566 ?
O4 O6 B3 90.8765 3_566 4_565 ?
O5 O6 O5 119.737 1_555 2_546 ?
O5 O6 O1 93.1735 1_555 2_556 ?
O5 O6 O1 71.4677 1_555 4_555 ?
O5 O6 O3 71.8190 1_555 3_566 ?
O5 O6 O3 173.719 1_555 4_555 ?
O5 O6 O2 114.540 1_555 1_555 ?
O5 O6 O2 48.7032 1_555 3_566 ?
O5 O6 O2 130.859 1_555 4_555 ?
O5 O6 B4 134.463 1_555 2_546 ?
O5 O6 B4 87.4892 1_555 3_566 ?
O5 O6 B1 99.3111 1_555 4_555 ?
O5 O6 B2 87.0717 1_555 1_555 ?
O5 O6 B2 69.2904 1_555 3_566 ?
O5 O6 B2 154.889 1_555 4_555 ?
O5 O6 B3 77.0677 1_555 1_556 ?
O5 O6 B3 94.9349 1_555 3_566 ?
O5 O6 O1 87.6986 2_546 4_555 ?
O5 O6 O3 47.9539 2_546 3_566 ?
O5 O6 O3 65.7195 2_546 4_555 ?
O5 O6 O2 93.1590 2_546 1_555 ?
O5 O6 O2 79.4085 2_546 3_566 ?
O5 O6 O2 63.4790 2_546 4_555 ?
O5 O6 B4 125.324 2_546 1_555 ?
O5 O6 B4 69.9086 2_546 3_566 ?
O5 O6 B1 90.2328 2_546 4_555 ?
O5 O6 B2 115.261 2_546 1_555 ?
O5 O6 B2 57.3659 2_546 3_566 ?
O5 O6 B2 67.8529 2_546 4_555 ?
O5 O6 B3 90.5170 2_546 1_556 ?
O5 O6 B3 130.349 2_546 4_565 ?
O1 O6 O1 48.9913 2_556 4_555 ?
O1 O6 O3 93.1067 2_556 4_555 ?
O1 O6 O2 132.893 2_556 1_555 ?
O1 O6 O2 77.2068 2_556 3_566 ?
O1 O6 O2 57.0921 2_556 4_555 ?
O1 O6 B4 116.103 2_556 1_555 ?
O1 O6 B4 45.9171 2_556 2_546 ?
O1 O6 B4 96.6947 2_556 3_566 ?
O1 O6 B1 64.0122 2_556 4_555 ?
O1 O6 B2 149.089 2_556 1_555 ?
O1 O6 B2 63.2777 2_556 3_566 ?
O1 O6 B2 78.6789 2_556 4_555 ?
O1 O6 B3 53.7019 2_556 1_556 ?
O1 O6 B3 104.707 2_556 4_565 ?
O1 O6 O3 73.3817 4_555 3_566 ?
O1 O6 O3 112.864 4_555 4_555 ?
O1 O6 O2 172.170 4_555 1_555 ?
O1 O6 O2 94.9206 4_555 3_566 ?
O1 O6 O2 59.4652 4_555 4_555 ?
O1 O6 B4 101.432 4_555 1_555 ?
O1 O6 B4 87.8722 4_555 2_546 ?
O1 O6 B4 136.407 4_555 3_566 ?
O1 O6 B2 154.668 4_555 1_555 ?
O1 O6 B2 96.2654 4_555 3_566 ?
O1 O6 B2 85.6241 4_555 4_555 ?
O1 O6 B3 70.2372 4_555 3_566 ?
O1 O6 B3 78.6794 4_555 4_565 ?
O3 O6 O3 113.444 3_566 4_555 ?
O3 O6 O2 112.807 3_566 1_555 ?
O3 O6 O2 95.4216 3_566 4_555 ?
O3 O6 B4 83.0004 3_566 1_555 ?
O3 O6 B4 63.3887 3_566 2_546 ?
O3 O6 B4 63.7610 3_566 3_566 ?
O3 O6 B1 100.029 3_566 4_555 ?
O3 O6 B2 113.244 3_566 1_555 ?
O3 O6 B2 112.010 3_566 4_555 ?
O3 O6 B3 81.3526 3_566 1_556 ?
O3 O6 B3 82.4553 3_566 4_565 ?
O3 O6 O2 60.7324 4_555 1_555 ?
O3 O6 O2 133.278 4_555 3_566 ?
O3 O6 O2 53.4353 4_555 4_555 ?
O3 O6 B4 144.822 4_555 1_555 ?
O3 O6 B4 51.4077 4_555 2_546 ?
O3 O6 B4 91.8815 4_555 3_566 ?
O3 O6 B1 83.3730 4_555 4_555 ?
O3 O6 B2 87.5940 4_555 1_555 ?
O3 O6 B2 113.852 4_555 3_566 ?
O3 O6 B3 106.696 4_555 1_556 ?
O3 O6 B3 90.9049 4_555 3_566 ?
O3 O6 B3 162.089 4_555 4_565 ?
O2 O6 O2 92.8865 1_555 3_566 ?
O2 O6 O2 114.115 1_555 4_555 ?
O2 O6 B4 84.4198 1_555 1_555 ?
O2 O6 B4 90.7807 1_555 2_546 ?
O2 O6 B4 50.7075 1_555 3_566 ?
O2 O6 B1 138.306 1_555 4_555 ?
O2 O6 B2 90.7356 1_555 3_566 ?
O2 O6 B2 87.4910 1_555 4_555 ?
O2 O6 B3 163.521 1_555 1_556 ?
O2 O6 B3 113.081 1_555 3_566 ?
O2 O6 B3 106.444 1_555 4_565 ?
O2 O6 O2 134.101 3_566 4_555 ?
O2 O6 B4 46.3843 3_566 1_555 ?
O2 O6 B4 95.5758 3_566 2_546 ?
O2 O6 B4 45.6096 3_566 3_566 ?
O2 O6 B1 128.489 3_566 4_555 ?
O2 O6 B2 79.9308 3_566 1_555 ?
O2 O6 B2 147.221 3_566 4_555 ?
O2 O6 B3 103.581 3_566 1_556 ?
O2 O6 B3 63.1856 3_566 3_566 ?
O2 O6 B3 55.0040 3_566 4_565 ?
O2 O6 B4 160.121 4_555 1_555 ?
O2 O6 B4 50.4051 4_555 2_546 ?
O2 O6 B4 130.013 4_555 3_566 ?
O2 O6 B2 139.137 4_555 1_555 ?
O2 O6 B2 116.484 4_555 3_566 ?
O2 O6 B3 53.9053 4_555 1_556 ?
O2 O6 B3 72.0222 4_555 3_566 ?
O2 O6 B3 136.505 4_555 4_565 ?
B4 O6 B4 141.060 1_555 2_546 ?
B4 O6 B4 66.8641 1_555 3_566 ?
B4 O6 B1 125.897 1_555 4_555 ?
B4 O6 B2 57.2460 1_555 1_555 ?
B4 O6 B2 68.0355 1_555 3_566 ?
B4 O6 B2 164.832 1_555 4_555 ?
B4 O6 B3 106.429 1_555 1_556 ?
B4 O6 B3 108.413 1_555 3_566 ?
B4 O6 B4 80.2940 2_546 3_566 ?
B4 O6 B1 81.3449 2_546 4_555 ?
B4 O6 B2 117.206 2_546 1_555 ?
B4 O6 B2 73.4300 2_546 3_566 ?
B4 O6 B2 51.6544 2_546 4_555 ?
B4 O6 B3 88.2687 2_546 1_556 ?
B4 O6 B3 145.673 2_546 4_565 ?
B4 O6 B1 159.689 3_566 4_555 ?
B4 O6 B2 52.4116 3_566 1_555 ?
B4 O6 B2 116.855 3_566 4_555 ?
B4 O6 B3 144.839 3_566 1_556 ?
B4 O6 B3 74.2595 3_566 3_566 ?
B4 O6 B3 87.9358 3_566 4_565 ?
B1 O6 B2 146.381 4_555 1_555 ?
B1 O6 B2 125.000 4_555 3_566 ?
B1 O6 B2 55.7184 4_555 4_555 ?
B1 O6 B3 86.0433 4_555 3_566 ?
B1 O6 B3 102.579 4_555 4_565 ?
B2 O6 B2 88.2227 1_555 3_566 ?
B2 O6 B2 112.102 1_555 4_555 ?
B2 O6 B3 154.077 1_555 1_556 ?
B2 O6 B3 126.533 1_555 3_566 ?
B2 O6 B3 78.1181 1_555 4_565 ?
B2 O6 B2 124.998 3_566 4_555 ?
B2 O6 B3 104.725 3_566 1_556 ?
B2 O6 B3 76.8142 3_566 4_565 ?
B2 O6 B3 79.0328 4_555 1_556 ?
B2 O6 B3 86.5630 4_555 3_566 ?
B2 O6 B3 154.705 4_555 4_565 ?
B3 O6 B3 75.8290 1_556 3_566 ?
B3 O6 B3 83.0484 1_556 4_565 ?
B3 O6 B3 106.238 3_566 4_565 ?
Fe1 O2 Fe1 114.413 2_555 3_556 ?
Fe1 O2 K1 144.725 2_555 3_656 ?
Fe1 O2 F2 100.325 2_555 1_555 ?
Fe1 O2 F1 94.2419 2_555 1_555 ?
Fe1 O2 F3 128.688 2_555 4_555 ?
Fe1 O2 O4 92.6328 2_555 1_555 ?
Fe1 O2 O4 81.1467 2_555 3_566 ?
Fe1 O2 O1 96.5703 2_555 1_555 ?
Fe1 O2 O1 82.8472 2_555 3_556 ?
Fe1 O2 O3 52.7171 2_555 2_545 ?
Fe1 O2 O3 143.457 2_555 4_555 ?
Fe1 O2 O6 137.460 2_555 1_555 ?
Fe1 O2 O6 50.3538 2_555 3_566 ?
Fe1 O2 B4 116.360 2_555 1_555 ?
Fe1 O2 B4 55.8887 2_555 3_566 ?
Fe1 O2 B4 49.0938 2_555 4_554 ?
Fe1 O2 B1 77.8839 2_555 1_555 ?
Fe1 O2 B2 77.1592 2_555 1_555 ?
Fe1 O2 B3 50.7808 2_555 1_555 ?
Fe1 O2 B3 58.1975 2_555 2_545 ?
Fe1 O2 B3 123.837 2_555 4_555 ?
Fe1 O2 K1 100.778 3_556 3_656 ?
Fe1 O2 F2 131.607 3_556 1_555 ?
Fe1 O2 F1 133.202 3_556 1_555 ?
Fe1 O2 F3 86.4266 3_556 4_555 ?
Fe1 O2 O4 86.3898 3_556 1_555 ?
Fe1 O2 O5 73.0147 3_556 3_566 ?
Fe1 O2 O1 80.2476 3_556 1_555 ?
Fe1 O2 O3 131.677 3_556 1_555 ?
Fe1 O2 O3 76.2437 3_556 2_545 ?
Fe1 O2 O3 47.7085 3_556 4_555 ?
Fe1 O2 O6 47.5273 3_556 1_555 ?
Fe1 O2 O6 81.6143 3_556 3_566 ?
Fe1 O2 O6 122.850 3_556 4_554 ?
Fe1 O2 B4 66.4986 3_556 1_555 ?
Fe1 O2 B4 65.6656 3_556 3_566 ?
Fe1 O2 B4 120.240 3_556 4_554 ?
Fe1 O2 B1 114.096 3_556 1_555 ?
Fe1 O2 B2 121.648 3_556 1_555 ?
Fe1 O2 B3 131.232 3_556 1_555 ?
Fe1 O2 B3 60.3059 3_556 2_545 ?
Fe1 O2 B3 68.2793 3_556 4_555 ?
K1 O2 F2 53.8908 3_656 1_555 ?
K1 O2 F1 57.3884 3_656 1_555 ?
K1 O2 F3 48.2154 3_656 4_555 ?
K1 O2 O4 91.8878 3_656 1_555 ?
K1 O2 O4 130.229 3_656 3_566 ?
K1 O2 O5 173.605 3_656 3_566 ?
K1 O2 O1 86.6611 3_656 1_555 ?
K1 O2 O1 127.207 3_656 3_556 ?
K1 O2 O3 112.852 3_656 1_555 ?
K1 O2 O3 141.091 3_656 2_545 ?
K1 O2 O3 62.6063 3_656 4_555 ?
K1 O2 O6 69.8795 3_656 1_555 ?
K1 O2 O6 143.767 3_656 3_566 ?
K1 O2 O6 115.389 3_656 4_554 ?
K1 O2 B4 79.0815 3_656 1_555 ?
K1 O2 B4 152.061 3_656 3_566 ?
K1 O2 B4 110.908 3_656 4_554 ?
K1 O2 B1 85.9319 3_656 1_555 ?
K1 O2 B2 86.7923 3_656 1_555 ?
K1 O2 B3 106.975 3_656 1_555 ?
K1 O2 B3 150.134 3_656 2_545 ?
K1 O2 B3 66.3619 3_656 4_555 ?
F2 O2 F1 72.1114 1_555 1_555 ?
F2 O2 F3 97.5738 1_555 4_555 ?
F2 O2 O4 58.3058 1_555 1_555 ?
F2 O2 O4 117.932 1_555 3_566 ?
F2 O2 O5 131.451 1_555 3_566 ?
F2 O2 O1 129.568 1_555 1_555 ?
F2 O2 O1 169.476 1_555 3_556 ?
F2 O2 O3 59.7616 1_555 1_555 ?
F2 O2 O3 150.564 1_555 2_545 ?
F2 O2 O3 114.682 1_555 4_555 ?
F2 O2 O6 84.0866 1_555 1_555 ?
F2 O2 O6 97.4958 1_555 3_566 ?
F2 O2 O6 105.541 1_555 4_554 ?
F2 O2 B4 68.2945 1_555 1_555 ?
F2 O2 B4 115.687 1_555 3_566 ?
F2 O2 B4 107.847 1_555 4_554 ?
F2 O2 B1 105.056 1_555 1_555 ?
F2 O2 B3 53.3096 1_555 1_555 ?
F2 O2 B3 155.960 1_555 2_545 ?
F2 O2 B3 118.678 1_555 4_555 ?
F1 O2 F3 47.4343 1_555 4_555 ?
F1 O2 O4 130.375 1_555 1_555 ?
F1 O2 O4 169.465 1_555 3_566 ?
F1 O2 O5 125.738 1_555 3_566 ?
F1 O2 O1 59.4597 1_555 1_555 ?
F1 O2 O1 117.868 1_555 3_556 ?
F1 O2 O3 94.7095 1_555 1_555 ?
F1 O2 O3 95.9960 1_555 2_545 ?
F1 O2 O3 87.1308 1_555 4_555 ?
F1 O2 O6 126.655 1_555 1_555 ?
F1 O2 O6 141.678 1_555 3_566 ?
F1 O2 O6 58.0015 1_555 4_554 ?
F1 O2 B4 133.158 1_555 1_555 ?
F1 O2 B4 149.489 1_555 3_566 ?
F1 O2 B4 53.8724 1_555 4_554 ?
F1 O2 B2 99.5741 1_555 1_555 ?
F1 O2 B3 95.5633 1_555 1_555 ?
F1 O2 B3 116.825 1_555 2_545 ?
F1 O2 B3 65.0269 1_555 4_555 ?
F3 O2 O4 136.913 4_555 1_555 ?
F3 O2 O4 129.566 4_555 3_566 ?
F3 O2 O5 128.500 4_555 3_566 ?
F3 O2 O1 88.0081 4_555 3_556 ?
F3 O2 O3 141.893 4_555 1_555 ?
F3 O2 O3 93.0324 4_555 2_545 ?
F3 O2 O6 91.8389 4_555 1_555 ?
F3 O2 O6 164.703 4_555 3_566 ?
F3 O2 O6 86.6841 4_555 4_554 ?
F3 O2 B4 114.949 4_555 1_555 ?
F3 O2 B4 145.686 4_555 3_566 ?
F3 O2 B4 79.6684 4_555 4_554 ?
F3 O2 B1 51.0320 4_555 1_555 ?
F3 O2 B2 132.477 4_555 1_555 ?
F3 O2 B3 141.376 4_555 1_555 ?
F3 O2 B3 104.503 4_555 2_545 ?
O4 O2 O4 59.6396 1_555 3_566 ?
O4 O2 O5 89.2794 1_555 3_566 ?
O4 O2 O1 166.029 1_555 1_555 ?
O4 O2 O1 111.748 1_555 3_556 ?
O4 O2 O3 59.8342 1_555 1_555 ?
O4 O2 O3 126.056 1_555 2_545 ?
O4 O2 O3 114.019 1_555 4_555 ?
O4 O2 O6 53.6935 1_555 1_555 ?
O4 O2 O6 51.9739 1_555 3_566 ?
O4 O2 O6 131.673 1_555 4_554 ?
O4 O2 B4 64.0102 1_555 3_566 ?
O4 O2 B4 138.765 1_555 4_554 ?
O4 O2 B1 159.457 1_555 1_555 ?
O4 O2 B3 53.9661 1_555 1_555 ?
O4 O2 B3 108.397 1_555 2_545 ?
O4 O2 B3 141.395 1_555 4_555 ?
O4 O2 O5 45.8376 3_566 3_566 ?
O4 O2 O1 111.433 3_566 1_555 ?
O4 O2 O1 52.3480 3_566 3_556 ?
O4 O2 O3 88.4170 3_566 1_555 ?
O4 O2 O3 73.6560 3_566 2_545 ?
O4 O2 O3 90.9756 3_566 4_555 ?
O4 O2 O6 60.3524 3_566 1_555 ?
O4 O2 O6 113.803 3_566 4_554 ?
O4 O2 B4 57.0074 3_566 1_555 ?
O4 O2 B4 117.178 3_566 4_554 ?
O4 O2 B1 134.770 3_566 1_555 ?
O4 O2 B2 88.6850 3_566 1_555 ?
O4 O2 B3 88.8668 3_566 1_555 ?
O4 O2 B3 52.7337 3_566 2_545 ?
O4 O2 B3 109.709 3_566 4_555 ?
O5 O2 O1 90.6900 3_566 1_555 ?
O5 O2 O1 46.7768 3_566 3_556 ?
O5 O2 O3 73.1087 3_566 1_555 ?
O5 O2 O3 111.227 3_566 4_555 ?
O5 O2 O6 105.977 3_566 1_555 ?
O5 O2 O6 68.0023 3_566 4_554 ?
O5 O2 B4 99.4176 3_566 1_555 ?
O5 O2 B4 71.8684 3_566 4_554 ?
O5 O2 B1 95.1542 3_566 1_555 ?
O5 O2 B2 97.7443 3_566 1_555 ?
O5 O2 B3 78.7518 3_566 1_555 ?
O5 O2 B3 109.170 3_566 4_555 ?
O1 O2 O1 59.3422 1_555 3_556 ?
O1 O2 O3 133.214 1_555 1_555 ?
O1 O2 O3 54.4571 1_555 2_545 ?
O1 O2 O3 53.2784 1_555 4_555 ?
O1 O2 O6 113.107 1_555 1_555 ?
O1 O2 O6 128.896 1_555 3_566 ?
O1 O2 O6 60.6297 1_555 4_554 ?
O1 O2 B4 140.196 1_555 1_555 ?
O1 O2 B4 113.166 1_555 3_566 ?
O1 O2 B4 53.7869 1_555 4_554 ?
O1 O2 B2 157.988 1_555 1_555 ?
O1 O2 B3 139.529 1_555 1_555 ?
O1 O2 B3 68.3144 1_555 2_545 ?
O1 O2 O3 119.885 3_556 1_555 ?
O1 O2 O3 64.6690 3_556 4_555 ?
O1 O2 O6 86.8333 3_556 1_555 ?
O1 O2 O6 76.6976 3_556 3_566 ?
O1 O2 O6 83.6059 3_556 4_554 ?
O1 O2 B4 101.270 3_556 1_555 ?
O1 O2 B4 57.8227 3_556 3_566 ?
O1 O2 B4 81.8700 3_556 4_554 ?
O1 O2 B1 85.3971 3_556 1_555 ?
O1 O2 B2 138.629 3_556 1_555 ?
O1 O2 B3 125.312 3_556 1_555 ?
O1 O2 B3 66.1883 3_556 4_555 ?
O3 O2 O3 95.7475 1_555 2_545 ?
O3 O2 O3 172.981 1_555 4_555 ?
O3 O2 O6 113.516 1_555 1_555 ?
O3 O2 O6 50.7368 1_555 3_566 ?
O3 O2 O6 72.6395 1_555 4_554 ?
O3 O2 B4 86.3835 1_555 1_555 ?
O3 O2 B4 68.5482 1_555 3_566 ?
O3 O2 B4 79.4277 1_555 4_554 ?
O3 O2 B1 102.322 1_555 1_555 ?
O3 O2 B3 96.4703 1_555 2_545 ?
O3 O2 B3 157.116 1_555 4_555 ?
O3 O2 O3 90.7876 2_545 4_555 ?
O3 O2 O6 123.055 2_545 1_555 ?
O3 O2 O6 74.9219 2_545 3_566 ?
O3 O2 O6 47.6304 2_545 4_554 ?
O3 O2 B4 130.570 2_545 1_555 ?
O3 O2 B4 62.2592 2_545 3_566 ?
O3 O2 B4 47.3415 2_545 4_554 ?
O3 O2 B1 61.7110 2_545 1_555 ?
O3 O2 B2 128.367 2_545 1_555 ?
O3 O2 B3 103.142 2_545 1_555 ?
O3 O2 B3 76.9961 2_545 4_555 ?
O3 O2 O6 60.3708 4_555 1_555 ?
O3 O2 O6 129.321 4_555 3_566 ?
O3 O2 O6 113.907 4_555 4_554 ?
O3 O2 B4 87.4212 4_555 1_555 ?
O3 O2 B4 112.666 4_555 3_566 ?
O3 O2 B4 107.011 4_555 4_554 ?
O3 O2 B1 83.0274 4_555 1_555 ?
O3 O2 B2 138.648 4_555 1_555 ?
O3 O2 B3 165.416 4_555 1_555 ?
O3 O2 B3 88.7069 4_555 2_545 ?
O6 O2 O6 87.1135 1_555 3_566 ?
O6 O2 O6 170.369 1_555 4_554 ?
O6 O2 B4 83.8469 1_555 3_566 ?
O6 O2 B4 166.052 1_555 4_554 ?
O6 O2 B1 142.237 1_555 1_555 ?
O6 O2 B2 84.1317 1_555 1_555 ?
O6 O2 B3 107.358 1_555 1_555 ?
O6 O2 B3 104.332 1_555 2_545 ?
O6 O2 B3 88.1540 1_555 4_555 ?
O6 O2 O6 91.8013 3_566 4_554 ?
O6 O2 B4 68.7034 3_566 1_555 ?
O6 O2 B4 98.1483 3_566 4_554 ?
O6 O2 B1 126.492 3_566 1_555 ?
O6 O2 B2 62.6096 3_566 1_555 ?
O6 O2 B3 52.6377 3_566 1_555 ?
O6 O2 B3 61.1663 3_566 2_545 ?
O6 O2 B3 142.782 3_566 4_555 ?
O6 O2 B4 157.791 4_554 1_555 ?
O6 O2 B4 92.0093 4_554 3_566 ?
O6 O2 B2 103.861 4_554 1_555 ?
O6 O2 B3 79.3280 4_554 1_555 ?
O6 O2 B3 66.9478 4_554 2_545 ?
O6 O2 B3 86.9312 4_554 4_555 ?
B4 O2 B4 73.1145 1_555 3_566 ?
B4 O2 B4 164.987 1_555 4_554 ?
B4 O2 B1 164.723 1_555 1_555 ?
B4 O2 B2 58.3531 1_555 1_555 ?
B4 O2 B3 80.2712 1_555 1_555 ?
B4 O2 B3 109.513 1_555 2_545 ?
B4 O2 B3 114.957 1_555 4_555 ?
B4 O2 B4 96.8937 3_566 4_554 ?
B4 O2 B1 121.648 3_566 1_555 ?
B4 O2 B2 81.0691 3_566 1_555 ?
B4 O2 B3 71.2557 3_566 1_555 ?
B4 O2 B3 123.728 3_566 4_555 ?
B4 O2 B2 109.770 4_554 1_555 ?
B4 O2 B3 85.9412 4_554 1_555 ?
B4 O2 B3 67.7061 4_554 2_545 ?
B4 O2 B3 79.8304 4_554 4_555 ?
B1 O2 B2 124.170 1_555 1_555 ?
B1 O2 B3 107.242 1_555 1_555 ?
B1 O2 B3 82.2463 1_555 2_545 ?
B1 O2 B3 55.0330 1_555 4_555 ?
B2 O2 B3 122.416 1_555 2_545 ?
B2 O2 B3 153.085 1_555 4_555 ?
B3 O2 B3 102.711 1_555 2_545 ?
B3 O2 B3 160.304 1_555 4_555 ?
B3 O2 B3 84.4762 2_545 4_555 ?
Fe1 B4 Fe1 103.108 1_565 3_556 ?
Fe1 B4 Fe1 98.9235 1_565 4_555 ?
Fe1 B4 F2 89.9199 1_565 1_555 ?
Fe1 B4 F1 168.596 1_565 4_555 ?
Fe1 B4 F3 86.3827 1_565 4_565 ?
Fe1 B4 O4 45.9565 1_565 1_555 ?
Fe1 B4 O4 64.0122 1_565 3_566 ?
Fe1 B4 O5 81.8237 1_565 1_555 ?
Fe1 B4 O5 108.118 1_565 2_546 ?
Fe1 B4 O1 139.892 1_565 4_555 ?
Fe1 B4 O3 57.1433 1_565 1_555 ?
Fe1 B4 O3 85.8702 1_565 3_566 ?
Fe1 B4 O3 74.0113 1_565 4_565 ?
Fe1 B4 O6 143.325 1_565 1_555 ?
Fe1 B4 O6 68.6300 1_565 2_556 ?
Fe1 B4 O2 90.9958 1_565 1_555 ?
Fe1 B4 O2 152.066 1_565 4_555 ?
Fe1 B4 B4 51.4968 1_565 3_566 ?
Fe1 B4 B1 162.573 1_565 4_555 ?
Fe1 B4 B2 73.2493 1_565 1_555 ?
Fe1 B4 B2 61.6081 1_565 3_566 ?
Fe1 B4 B3 68.0546 1_565 4_565 ?
Fe1 B4 Fe1 100.202 3_556 4_555 ?
Fe1 B4 F2 86.2456 3_556 1_555 ?
Fe1 B4 F1 85.7743 3_556 4_555 ?
Fe1 B4 F3 164.166 3_556 4_565 ?
Fe1 B4 O4 85.2457 3_556 1_555 ?
Fe1 B4 O5 143.917 3_556 1_555 ?
Fe1 B4 O1 143.890 3_556 1_565 ?
Fe1 B4 O1 88.3621 3_556 4_555 ?
Fe1 B4 O3 75.3887 3_556 1_555 ?
Fe1 B4 O3 65.3364 3_556 3_566 ?
Fe1 B4 O3 155.386 3_556 4_565 ?
Fe1 B4 O6 110.435 3_556 2_556 ?
Fe1 B4 O6 72.0040 3_556 3_566 ?
Fe1 B4 O2 90.1895 3_556 3_566 ?
Fe1 B4 O2 53.7347 3_556 4_555 ?
Fe1 B4 B4 51.6116 3_556 3_566 ?
Fe1 B4 B1 69.6739 3_556 4_555 ?
Fe1 B4 B2 69.3543 3_556 1_555 ?
Fe1 B4 B2 65.0579 3_556 3_566 ?
Fe1 B4 B3 166.991 3_556 4_565 ?
Fe1 B4 F2 167.498 4_555 1_555 ?
Fe1 B4 F1 86.3201 4_555 4_555 ?
Fe1 B4 F3 90.6391 4_555 4_565 ?
Fe1 B4 O4 144.303 4_555 1_555 ?
Fe1 B4 O4 87.0838 4_555 3_566 ?
Fe1 B4 O5 68.5833 4_555 2_546 ?
Fe1 B4 O1 89.6799 4_555 1_565 ?
Fe1 B4 O3 152.545 4_555 1_555 ?
Fe1 B4 O3 57.1673 4_555 4_565 ?
Fe1 B4 O6 82.3500 4_555 1_555 ?
Fe1 B4 O6 107.020 4_555 3_566 ?
Fe1 B4 O2 141.694 4_555 1_555 ?
Fe1 B4 O2 62.7899 4_555 3_566 ?
Fe1 B4 O2 73.6288 4_555 4_555 ?
Fe1 B4 B4 105.495 4_555 3_566 ?
Fe1 B4 B1 67.8816 4_555 4_555 ?
Fe1 B4 B2 164.380 4_555 1_555 ?
Fe1 B4 B2 61.6994 4_555 3_566 ?
Fe1 B4 B3 72.7401 4_555 4_565 ?
F2 B4 F1 83.4684 1_555 4_555 ?
F2 B4 F3 81.0604 1_555 4_565 ?
F2 B4 O4 46.2778 1_555 1_555 ?
F2 B4 O4 104.812 1_555 3_566 ?
F2 B4 O5 129.771 1_555 1_555 ?
F2 B4 O5 117.090 1_555 2_546 ?
F2 B4 O1 91.3171 1_555 1_565 ?
F2 B4 O1 129.532 1_555 4_555 ?
F2 B4 O3 149.350 1_555 3_566 ?
F2 B4 O3 117.891 1_555 4_565 ?
F2 B4 O6 95.8515 1_555 1_555 ?
F2 B4 O6 154.969 1_555 2_556 ?
F2 B4 O6 85.1066 1_555 3_566 ?
F2 B4 O2 46.0226 1_555 1_555 ?
F2 B4 O2 128.361 1_555 3_566 ?
F2 B4 O2 102.398 1_555 4_555 ?
F2 B4 B4 86.9195 1_555 3_566 ?
F2 B4 B1 105.024 1_555 4_555 ?
F2 B4 B2 130.738 1_555 3_566 ?
F2 B4 B3 102.843 1_555 4_565 ?
F1 B4 F3 83.4246 4_555 4_565 ?
F1 B4 O4 129.368 4_555 1_555 ?
F1 B4 O4 126.693 4_555 3_566 ?
F1 B4 O5 95.2605 4_555 1_555 ?
F1 B4 O5 83.2049 4_555 2_546 ?
F1 B4 O1 129.770 4_555 1_565 ?
F1 B4 O1 46.0820 4_555 4_555 ?
F1 B4 O3 119.788 4_555 1_555 ?
F1 B4 O3 104.522 4_555 3_566 ?
F1 B4 O3 100.891 4_555 4_565 ?
F1 B4 O6 47.1594 4_555 1_555 ?
F1 B4 O6 115.299 4_555 2_556 ?
F1 B4 O6 155.601 4_555 3_566 ?
F1 B4 O2 91.0696 4_555 1_555 ?
F1 B4 O2 147.620 4_555 3_566 ?
F1 B4 B4 136.861 4_555 3_566 ?
F1 B4 B2 103.910 4_555 1_555 ?
F1 B4 B2 129.497 4_555 3_566 ?
F1 B4 B3 104.315 4_555 4_565 ?
F3 B4 O4 92.6896 4_565 1_555 ?
F3 B4 O4 149.491 4_565 3_566 ?
F3 B4 O5 49.1507 4_565 1_555 ?
F3 B4 O5 155.913 4_565 2_546 ?
F3 B4 O1 46.5360 4_565 1_565 ?
F3 B4 O1 92.4287 4_565 4_555 ?
F3 B4 O3 100.101 4_565 1_555 ?
F3 B4 O3 128.788 4_565 3_566 ?
F3 B4 O6 130.288 4_565 1_555 ?
F3 B4 O6 84.7186 4_565 2_556 ?
F3 B4 O6 115.948 4_565 3_566 ?
F3 B4 O2 127.046 4_565 1_555 ?
F3 B4 O2 105.100 4_565 3_566 ?
F3 B4 O2 119.999 4_565 4_555 ?
F3 B4 B4 136.240 4_565 3_566 ?
F3 B4 B1 104.498 4_565 4_555 ?
F3 B4 B2 102.108 4_565 1_555 ?
F3 B4 B2 130.716 4_565 3_566 ?
O4 B4 O4 72.4957 1_555 3_566 ?
O4 B4 O5 119.633 1_555 1_555 ?
O4 B4 O5 111.261 1_555 2_546 ?
O4 B4 O1 67.7638 1_555 1_565 ?
O4 B4 O1 172.563 1_555 4_555 ?
O4 B4 O3 116.261 1_555 3_566 ?
O4 B4 O3 107.473 1_555 4_565 ?
O4 B4 O6 120.594 1_555 1_555 ?
O4 B4 O6 114.528 1_555 2_556 ?
O4 B4 O2 52.2910 1_555 1_555 ?
O4 B4 O2 82.0837 1_555 3_566 ?
O4 B4 O2 132.672 1_555 4_555 ?
O4 B4 B4 51.2377 1_555 3_566 ?
O4 B4 B1 144.166 1_555 4_555 ?
O4 B4 B2 90.1139 1_555 3_566 ?
O4 B4 B3 94.2886 1_555 4_565 ?
O4 B4 O5 115.109 3_566 1_555 ?
O4 B4 O5 45.6309 3_566 2_546 ?
O4 B4 O1 102.998 3_566 1_565 ?
O4 B4 O1 105.288 3_566 4_555 ?
O4 B4 O3 70.8515 3_566 1_555 ?
O4 B4 O3 46.6292 3_566 3_566 ?
O4 B4 O3 118.863 3_566 4_565 ?
O4 B4 O6 79.5362 3_566 1_555 ?
O4 B4 O6 77.9602 3_566 2_556 ?
O4 B4 O2 64.2629 3_566 1_555 ?
O4 B4 O2 47.6056 3_566 3_566 ?
O4 B4 O2 88.4614 3_566 4_555 ?
O4 B4 B1 102.756 3_566 4_555 ?
O4 B4 B2 77.3463 3_566 1_555 ?
O4 B4 B3 123.704 3_566 4_565 ?
O5 B4 O5 112.535 1_555 2_546 ?
O5 B4 O1 51.9577 1_555 1_565 ?
O5 B4 O1 67.7929 1_555 4_555 ?
O5 B4 O3 131.938 1_555 1_555 ?
O5 B4 O3 79.6393 1_555 3_566 ?
O5 B4 O6 119.611 1_555 1_555 ?
O5 B4 O6 108.585 1_555 3_566 ?
O5 B4 O2 171.924 1_555 1_555 ?
O5 B4 O2 69.9426 1_555 3_566 ?
O5 B4 O2 107.695 1_555 4_555 ?
O5 B4 B4 122.338 1_555 3_566 ?
O5 B4 B1 94.9125 1_555 4_555 ?
O5 B4 B2 143.490 1_555 1_555 ?
O5 B4 B2 87.6660 1_555 3_566 ?
O5 B4 O1 140.303 2_546 1_565 ?
O5 B4 O1 63.9964 2_546 4_555 ?
O5 B4 O3 103.924 2_546 1_555 ?
O5 B4 O3 124.979 2_546 4_565 ?
O5 B4 O6 83.0208 2_546 2_556 ?
O5 B4 O6 82.9387 2_546 3_566 ?
O5 B4 O2 73.1553 2_546 1_555 ?
O5 B4 O2 76.8462 2_546 3_566 ?
O5 B4 B4 64.2860 2_546 3_566 ?
O5 B4 B1 57.2430 2_546 4_555 ?
O5 B4 B2 100.507 2_546 1_555 ?
O5 B4 B2 50.1345 2_546 3_566 ?
O5 B4 B3 140.012 2_546 4_565 ?
O1 B4 O1 119.625 1_565 4_555 ?
O1 B4 O3 79.9835 1_565 1_555 ?
O1 B4 O3 104.733 1_565 3_566 ?
O1 B4 O6 171.536 1_565 1_555 ?
O1 B4 O6 64.1115 1_565 2_556 ?
O1 B4 O6 71.8912 1_565 3_566 ?
O1 B4 O2 119.980 1_565 1_555 ?
O1 B4 O2 63.5756 1_565 3_566 ?
O1 B4 O2 159.374 1_565 4_555 ?
O1 B4 B4 92.2938 1_565 3_566 ?
O1 B4 B1 144.624 1_565 4_555 ?
O1 B4 B2 92.5770 1_565 1_555 ?
O1 B4 B2 90.5279 1_565 3_566 ?
O1 B4 O3 160.077 4_555 1_555 ?
O1 B4 O3 64.0145 4_555 3_566 ?
O1 B4 O3 79.8699 4_555 4_565 ?
O1 B4 O6 52.0443 4_555 1_555 ?
O1 B4 O6 71.3390 4_555 2_556 ?
O1 B4 O6 139.609 4_555 3_566 ?
O1 B4 O2 120.282 4_555 1_555 ?
O1 B4 O2 101.764 4_555 3_566 ?
O1 B4 B4 126.339 4_555 3_566 ?
O1 B4 B2 145.169 4_555 1_555 ?
O1 B4 B2 90.6336 4_555 3_566 ?
O1 B4 B3 92.7943 4_555 4_565 ?
O3 B4 O3 117.101 1_555 3_566 ?
O3 B4 O3 119.464 1_555 4_565 ?
O3 B4 O6 108.433 1_555 1_555 ?
O3 B4 O6 124.902 1_555 2_556 ?
O3 B4 O6 45.6013 1_555 3_566 ?
O3 B4 O2 89.9305 1_555 3_566 ?
O3 B4 O2 120.302 1_555 4_555 ?
O3 B4 B4 50.2585 1_555 3_566 ?
O3 B4 B1 131.725 1_555 4_555 ?
O3 B4 B2 92.7925 1_555 3_566 ?
O3 B4 B3 105.649 1_555 4_565 ?
O3 B4 O3 90.0531 3_566 4_565 ?
O3 B4 O6 70.9742 3_566 1_555 ?
O3 B4 O6 45.6626 3_566 2_556 ?
O3 B4 O6 75.6757 3_566 3_566 ?
O3 B4 O2 103.638 3_566 1_555 ?
O3 B4 O2 45.7843 3_566 3_566 ?
O3 B4 O2 70.7062 3_566 4_555 ?
O3 B4 B4 66.8428 3_566 3_566 ?
O3 B4 B1 76.7033 3_566 4_555 ?
O3 B4 B2 123.518 3_566 1_555 ?
O3 B4 B3 103.629 3_566 4_565 ?
O3 B4 O6 131.912 4_565 1_555 ?
O3 B4 O6 45.2882 4_565 2_556 ?
O3 B4 O6 103.508 4_565 3_566 ?
O3 B4 O2 159.049 4_565 1_555 ?
O3 B4 O2 71.4310 4_565 3_566 ?
O3 B4 O2 119.573 4_565 4_555 ?
O3 B4 B4 120.585 4_565 3_566 ?
O3 B4 B1 105.658 4_565 4_555 ?
O3 B4 B2 130.163 4_565 1_555 ?
O3 B4 B2 93.3174 4_565 3_566 ?
O6 B4 O6 109.036 1_555 2_556 ?
O6 B4 O6 113.136 1_555 3_566 ?
O6 B4 O2 68.4433 1_555 1_555 ?
O6 B4 O2 114.534 1_555 3_566 ?
O6 B4 B4 92.5791 1_555 3_566 ?
O6 B4 B2 95.8649 1_555 1_555 ?
O6 B4 B2 88.2033 1_555 3_566 ?
O6 B4 B3 143.836 1_555 4_565 ?
O6 B4 O6 82.7412 2_556 3_566 ?
O6 B4 O2 142.092 2_556 1_555 ?
O6 B4 O2 102.543 2_556 4_555 ?
O6 B4 B4 89.2712 2_556 3_566 ?
O6 B4 B1 98.4107 2_556 4_555 ?
O6 B4 B2 140.749 2_556 1_555 ?
O6 B4 B2 50.2013 2_556 3_566 ?
O6 B4 B3 58.0054 2_556 4_565 ?
O6 B4 O2 65.6871 3_566 1_555 ?
O6 B4 O2 45.4456 3_566 3_566 ?
O6 B4 O2 124.049 3_566 4_555 ?
O6 B4 B1 139.421 3_566 4_555 ?
O6 B4 B2 59.3219 3_566 1_555 ?
O6 B4 B2 49.2209 3_566 3_566 ?
O6 B4 B3 99.2084 3_566 4_565 ?
O2 B4 O2 106.886 1_555 3_566 ?
O2 B4 O2 80.3806 1_555 4_555 ?
O2 B4 B4 54.0150 1_555 3_566 ?
O2 B4 B1 93.0365 1_555 4_555 ?
O2 B4 B2 92.1800 1_555 3_566 ?
O2 B4 B3 143.992 1_555 4_565 ?
O2 B4 O2 116.321 3_566 4_555 ?
O2 B4 B4 52.8706 3_566 3_566 ?
O2 B4 B1 121.720 3_566 4_555 ?
O2 B4 B2 104.620 3_566 1_555 ?
O2 B4 B3 76.8851 3_566 4_565 ?
O2 B4 B4 103.634 4_555 3_566 ?
O2 B4 B2 106.781 4_555 1_555 ?
O2 B4 B2 92.0036 4_555 3_566 ?
O2 B4 B3 131.153 4_555 4_565 ?
B4 B4 B1 119.258 3_566 4_555 ?
B4 B4 B2 58.9854 3_566 1_555 ?
B4 B4 B3 118.824 3_566 4_565 ?
B1 B4 B2 116.509 4_555 1_555 ?
B1 B4 B2 101.274 4_555 3_566 ?
B1 B4 B3 115.861 4_555 4_565 ?
B2 B4 B2 102.805 1_555 3_566 ?
B2 B4 B3 114.991 1_555 4_565 ?
B2 B4 B3 101.960 3_566 4_565 ?
Fe1 B1 Fe1 91.6765 1_555 2_555 ?
Fe1 B1 Fe1 86.9074 1_555 3_556 ?
Fe1 B1 K1 88.6341 1_555 1_555 ?
Fe1 B1 K1 138.880 1_555 2_655 ?
Fe1 B1 K1 133.114 1_555 3_656 ?
Fe1 B1 F2 170.350 1_555 1_555 ?
Fe1 B1 F1 124.660 1_555 1_555 ?
Fe1 B1 F3 83.1236 1_555 4_555 ?
Fe1 B1 O4 132.840 1_555 1_555 ?
Fe1 B1 O4 72.6538 1_555 4_554 ?
Fe1 B1 O5 50.9278 1_555 1_545 ?
Fe1 B1 O5 76.0537 1_555 3_566 ?
Fe1 B1 O1 53.1962 1_555 3_556 ?
Fe1 B1 O3 130.611 1_555 1_555 ?
Fe1 B1 O3 83.2184 1_555 4_555 ?
Fe1 B1 O6 74.7590 1_555 4_554 ?
Fe1 B1 O2 122.522 1_555 1_555 ?
Fe1 B1 B4 61.0500 1_555 4_554 ?
Fe1 B1 B2 143.851 1_555 1_555 ?
Fe1 B1 B3 53.2770 1_555 2_545 ?
Fe1 B1 B3 65.5829 1_555 4_555 ?
Fe1 B1 Fe1 91.5020 2_555 3_556 ?
Fe1 B1 K1 134.732 2_555 1_555 ?
Fe1 B1 K1 78.3948 2_555 2_655 ?
Fe1 B1 K1 133.516 2_555 3_656 ?
Fe1 B1 F2 85.4530 2_555 1_555 ?
Fe1 B1 F1 119.367 2_555 1_555 ?
Fe1 B1 F3 174.681 2_555 4_555 ?
Fe1 B1 O4 69.7123 2_555 1_555 ?
Fe1 B1 O4 52.5788 2_555 4_554 ?
Fe1 B1 O5 137.333 2_555 1_545 ?
Fe1 B1 O5 83.5268 2_555 4_554 ?
Fe1 B1 O1 124.339 2_555 1_555 ?
Fe1 B1 O1 78.9771 2_555 3_556 ?
Fe1 B1 O3 57.8664 2_555 2_545 ?
Fe1 B1 O3 132.358 2_555 4_555 ?
Fe1 B1 O2 74.9928 2_555 1_555 ?
Fe1 B1 B4 60.2683 2_555 4_554 ?
Fe1 B1 B2 65.2342 2_555 1_555 ?
Fe1 B1 B3 56.6944 2_555 2_545 ?
Fe1 B1 B3 147.327 2_555 4_555 ?
Fe1 B1 K1 133.672 3_556 1_555 ?
Fe1 B1 K1 132.586 3_556 2_655 ?
Fe1 B1 K1 81.0999 3_556 3_656 ?
Fe1 B1 F2 83.9651 3_556 1_555 ?
Fe1 B1 F1 131.647 3_556 1_555 ?
Fe1 B1 F3 87.1157 3_556 4_555 ?
Fe1 B1 O4 52.3803 3_556 1_555 ?
Fe1 B1 O4 136.587 3_556 4_554 ?
Fe1 B1 O5 69.6068 3_556 1_545 ?
Fe1 B1 O5 56.6741 3_556 3_566 ?
Fe1 B1 O5 127.154 3_556 4_554 ?
Fe1 B1 O1 72.2040 3_556 1_555 ?
Fe1 B1 O3 85.1161 3_556 1_555 ?
Fe1 B1 O3 75.8476 3_556 2_545 ?
Fe1 B1 O6 119.737 3_556 4_554 ?
Fe1 B1 B4 134.110 3_556 4_554 ?
Fe1 B1 B2 67.4420 3_556 1_555 ?
Fe1 B1 B3 54.2680 3_556 2_545 ?
Fe1 B1 B3 65.3863 3_556 4_555 ?
K1 B1 K1 72.2122 1_555 2_655 ?
K1 B1 K1 68.9978 1_555 3_656 ?
K1 B1 F2 99.9357 1_555 1_555 ?
K1 B1 F3 46.5869 1_555 4_555 ?
K1 B1 O4 135.435 1_555 1_555 ?
K1 B1 O4 84.7823 1_555 4_554 ?
K1 B1 O5 72.0447 1_555 1_545 ?
K1 B1 O5 161.619 1_555 3_566 ?
K1 B1 O5 67.6960 1_555 4_554 ?
K1 B1 O1 77.1507 1_555 1_555 ?
K1 B1 O1 132.979 1_555 3_556 ?
K1 B1 O3 129.729 1_555 1_555 ?
K1 B1 O3 121.641 1_555 2_545 ?
K1 B1 O3 92.6230 1_555 4_555 ?
K1 B1 O6 103.273 1_555 4_554 ?
K1 B1 O2 139.243 1_555 1_555 ?
K1 B1 B4 80.9354 1_555 4_554 ?
K1 B1 B2 127.470 1_555 1_555 ?
K1 B1 B3 141.910 1_555 2_545 ?
K1 B1 B3 70.8695 1_555 4_555 ?
K1 B1 K1 73.8904 2_655 3_656 ?
K1 B1 F2 49.4147 2_655 1_555 ?
K1 B1 F3 106.282 2_655 4_555 ?
K1 B1 O4 81.0513 2_655 1_555 ?
K1 B1 O4 69.7011 2_655 4_554 ?
K1 B1 O5 142.323 2_655 1_545 ?
K1 B1 O5 113.051 2_655 3_566 ?
K1 B1 O5 97.9089 2_655 4_554 ?
K1 B1 O1 149.304 2_655 1_555 ?
K1 B1 O1 154.554 2_655 3_556 ?
K1 B1 O3 57.5732 2_655 1_555 ?
K1 B1 O3 129.913 2_655 2_545 ?
K1 B1 O3 132.263 2_655 4_555 ?
K1 B1 O6 74.8549 2_655 4_554 ?
K1 B1 O2 93.5672 2_655 1_555 ?
K1 B1 B4 79.8297 2_655 4_554 ?
K1 B1 B2 66.2827 2_655 1_555 ?
K1 B1 B3 135.028 2_655 2_545 ?
K1 B1 B3 134.191 2_655 4_555 ?
K1 B1 F2 48.2488 3_656 1_555 ?
K1 B1 F1 50.5561 3_656 1_555 ?
K1 B1 F3 51.3047 3_656 4_555 ?
K1 B1 O4 69.6711 3_656 1_555 ?
K1 B1 O4 140.172 3_656 4_554 ?
K1 B1 O5 82.5626 3_656 1_545 ?
K1 B1 O5 129.121 3_656 3_566 ?
K1 B1 O5 136.321 3_656 4_554 ?
K1 B1 O1 97.0168 3_656 1_555 ?
K1 B1 O1 115.001 3_656 3_556 ?
K1 B1 O3 93.4369 3_656 1_555 ?
K1 B1 O3 154.848 3_656 2_545 ?
K1 B1 O3 58.5076 3_656 4_555 ?
K1 B1 O6 148.665 3_656 4_554 ?
K1 B1 O2 70.3803 3_656 1_555 ?
K1 B1 B4 144.741 3_656 4_554 ?
K1 B1 B2 69.6409 3_656 1_555 ?
K1 B1 B3 135.368 3_656 2_545 ?
K1 B1 B3 68.2137 3_656 4_555 ?
F2 B1 F1 64.4327 1_555 1_555 ?
F2 B1 F3 99.4979 1_555 4_555 ?
F2 B1 O4 112.289 1_555 4_554 ?
F2 B1 O5 127.593 1_555 1_545 ?
F2 B1 O5 96.2272 1_555 3_566 ?
F2 B1 O5 147.095 1_555 4_554 ?
F2 B1 O1 141.203 1_555 1_555 ?
F2 B1 O1 117.162 1_555 3_556 ?
F2 B1 O3 45.4475 1_555 1_555 ?
F2 B1 O3 136.826 1_555 2_545 ?
F2 B1 O3 91.9017 1_555 4_555 ?
F2 B1 O6 107.197 1_555 4_554 ?
F2 B1 O2 47.8299 1_555 1_555 ?
F2 B1 B4 124.407 1_555 4_554 ?
F2 B1 B3 118.054 1_555 2_545 ?
F2 B1 B3 112.927 1_555 4_555 ?
F1 B1 F3 64.9858 1_555 4_555 ?
F1 B1 O4 101.779 1_555 1_555 ?
F1 B1 O4 90.6076 1_555 4_554 ?
F1 B1 O5 100.788 1_555 1_545 ?
F1 B1 O5 154.273 1_555 3_566 ?
F1 B1 O5 94.6708 1_555 4_554 ?
F1 B1 O1 110.121 1_555 1_555 ?
F1 B1 O1 161.286 1_555 3_556 ?
F1 B1 O3 95.6435 1_555 1_555 ?
F1 B1 O3 151.395 1_555 2_545 ?
F1 B1 O3 101.607 1_555 4_555 ?
F1 B1 O6 104.671 1_555 4_554 ?
F1 B1 O2 109.902 1_555 1_555 ?
F1 B1 B4 94.2375 1_555 4_554 ?
F1 B1 B2 91.4201 1_555 1_555 ?
F1 B1 B3 174.007 1_555 2_545 ?
F1 B1 B3 93.2374 1_555 4_555 ?
F3 B1 O4 113.155 4_555 1_555 ?
F3 B1 O4 126.197 4_555 4_554 ?
F3 B1 O5 138.525 4_555 3_566 ?
F3 B1 O5 93.2124 4_555 4_554 ?
F3 B1 O1 50.3679 4_555 1_555 ?
F3 B1 O1 96.9225 4_555 3_556 ?
F3 B1 O3 144.692 4_555 1_555 ?
F3 B1 O3 116.820 4_555 2_545 ?
F3 B1 O3 46.0516 4_555 4_555 ?
F3 B1 O6 143.390 4_555 4_554 ?
F3 B1 O2 106.870 4_555 1_555 ?
F3 B1 B4 117.543 4_555 4_554 ?
F3 B1 B2 118.732 4_555 1_555 ?
F3 B1 B3 118.689 4_555 2_545 ?
O4 B1 O4 118.638 1_555 4_554 ?
O4 B1 O5 117.901 1_555 1_545 ?
O4 B1 O5 62.5127 1_555 3_566 ?
O4 B1 O5 152.934 1_555 4_554 ?
O4 B1 O1 124.012 1_555 1_555 ?
O4 B1 O1 80.3136 1_555 3_556 ?
O4 B1 O3 102.892 1_555 2_545 ?
O4 B1 O3 79.5662 1_555 4_555 ?
O4 B1 O6 103.243 1_555 4_554 ?
O4 B1 B4 128.961 1_555 4_554 ?
O4 B1 B3 81.3322 1_555 2_545 ?
O4 B1 B3 107.864 1_555 4_555 ?
O4 B1 O5 118.095 4_554 1_545 ?
O4 B1 O5 81.0151 4_554 3_566 ?
O4 B1 O1 106.004 4_554 1_555 ?
O4 B1 O1 104.822 4_554 3_556 ?
O4 B1 O3 80.5043 4_554 1_555 ?
O4 B1 O3 64.8342 4_554 2_545 ?
O4 B1 O3 155.771 4_554 4_555 ?
O4 B1 O2 126.759 4_554 1_555 ?
O4 B1 B2 108.409 4_554 1_555 ?
O4 B1 B3 83.4007 4_554 2_545 ?
O4 B1 B3 131.405 4_554 4_555 ?
O5 B1 O5 104.626 1_545 3_566 ?
O5 B1 O5 79.1791 1_545 4_554 ?
O5 B1 O1 62.7642 1_545 3_556 ?
O5 B1 O3 154.720 1_545 1_555 ?
O5 B1 O3 80.1134 1_545 2_545 ?
O5 B1 O6 125.168 1_545 4_554 ?
O5 B1 O2 105.863 1_545 1_555 ?
O5 B1 B4 105.797 1_545 4_554 ?
O5 B1 B2 131.486 1_545 1_555 ?
O5 B1 B3 82.0187 1_545 2_545 ?
O5 B1 O5 93.9468 3_566 4_554 ?
O5 B1 O1 95.5854 3_566 1_555 ?
O5 B1 O3 59.0916 3_566 1_555 ?
O5 B1 O3 95.5446 3_566 4_555 ?
O5 B1 O6 63.2290 3_566 4_554 ?
O5 B1 O2 59.1052 3_566 1_555 ?
O5 B1 B4 82.7409 3_566 4_554 ?
O5 B1 B2 68.6861 3_566 1_555 ?
O5 B1 B3 110.582 3_566 4_555 ?
O5 B1 O1 68.1108 4_554 1_555 ?
O5 B1 O1 90.9474 4_554 3_556 ?
O5 B1 O3 118.659 4_554 1_555 ?
O5 B1 O3 57.1489 4_554 2_545 ?
O5 B1 O3 118.156 4_554 4_555 ?
O5 B1 O6 51.2783 4_554 4_554 ?
O5 B1 O2 153.051 4_554 1_555 ?
O5 B1 B2 146.825 4_554 1_555 ?
O5 B1 B3 80.5942 4_554 2_545 ?
O5 B1 B3 92.3296 4_554 4_555 ?
O1 B1 O1 55.8684 1_555 3_556 ?
O1 B1 O3 153.111 1_555 1_555 ?
O1 B1 O3 66.5272 1_555 2_545 ?
O1 B1 O3 50.1944 1_555 4_555 ?
O1 B1 O6 111.130 1_555 4_554 ?
O1 B1 O2 111.230 1_555 1_555 ?
O1 B1 B4 93.6944 1_555 4_554 ?
O1 B1 B2 138.883 1_555 1_555 ?
O1 B1 B3 71.6324 1_555 2_545 ?
O1 B1 O3 97.2812 3_556 1_555 ?
O1 B1 O3 60.2102 3_556 4_555 ?
O1 B1 O6 92.7656 3_556 4_554 ?
O1 B1 O2 69.3426 3_556 1_555 ?
O1 B1 B4 98.7957 3_556 4_554 ?
O1 B1 B2 93.6025 3_556 1_555 ?
O1 B1 B3 68.6708 3_556 4_555 ?
O3 B1 O3 94.4826 1_555 2_545 ?
O3 B1 O3 118.401 1_555 4_555 ?
O3 B1 O6 67.6167 1_555 4_554 ?
O3 B1 O2 49.9342 1_555 1_555 ?
O3 B1 B4 91.8870 1_555 4_554 ?
O3 B1 B3 83.5375 1_555 2_545 ?
O3 B1 B3 146.778 1_555 4_555 ?
O3 B1 O3 96.8994 2_545 4_555 ?
O3 B1 O6 55.4498 2_545 4_554 ?
O3 B1 O2 97.0529 2_545 1_555 ?
O3 B1 B4 58.7164 2_545 4_554 ?
O3 B1 B2 109.545 2_545 1_555 ?
O3 B1 B3 92.7869 2_545 4_555 ?
O3 B1 O6 152.297 4_555 4_554 ?
O3 B1 O2 68.6167 4_555 1_555 ?
O3 B1 B4 143.672 4_555 4_554 ?
O3 B1 B2 92.2916 4_555 1_555 ?
O3 B1 B3 83.9426 4_555 2_545 ?
O6 B1 O2 109.588 4_554 1_555 ?
O6 B1 B2 95.6506 4_554 1_555 ?
O6 B1 B3 69.5069 4_554 2_545 ?
O6 B1 B3 139.870 4_554 4_555 ?
O2 B1 B4 135.229 1_555 4_554 ?
O2 B1 B3 74.0997 1_555 2_545 ?
O2 B1 B3 97.0039 1_555 4_555 ?
B4 B1 B2 120.012 4_554 1_555 ?
B4 B1 B3 79.8704 4_554 2_545 ?
B4 B1 B3 119.316 4_554 4_555 ?
B2 B1 B3 90.6090 1_555 2_545 ?
B2 B1 B3 119.878 1_555 4_555 ?
B3 B1 B3 90.6384 2_545 4_555 ?
Fe1 B2 Fe1 87.9086 1_565 2_555 ?
Fe1 B2 Fe1 90.6097 1_565 3_556 ?
Fe1 B2 K1 83.3999 1_565 1_565 ?
Fe1 B2 K1 133.679 1_565 2_655 ?
Fe1 B2 K1 136.721 1_565 3_656 ?
Fe1 B2 F2 122.037 1_565 1_555 ?
Fe1 B2 F1 169.482 1_565 1_555 ?
Fe1 B2 F3 82.4544 1_565 1_555 ?
Fe1 B2 O4 54.8267 1_565 3_566 ?
Fe1 B2 O5 50.5203 1_565 1_555 ?
Fe1 B2 O5 75.5032 1_565 3_566 ?
Fe1 B2 O1 133.221 1_565 1_555 ?
Fe1 B2 O1 71.8066 1_565 4_554 ?
Fe1 B2 O3 76.3809 1_565 1_555 ?
Fe1 B2 O6 80.8812 1_565 1_555 ?
Fe1 B2 O6 125.193 1_565 4_554 ?
Fe1 B2 O2 121.127 1_565 1_555 ?
Fe1 B2 B4 58.1846 1_565 1_555 ?
Fe1 B2 B4 53.4524 1_565 3_566 ?
Fe1 B2 B1 141.369 1_565 1_555 ?
Fe1 B2 B3 65.6271 1_565 1_555 ?
Fe1 B2 Fe1 89.6949 2_555 3_556 ?
Fe1 B2 K1 132.137 2_555 1_565 ?
Fe1 B2 K1 80.8217 2_555 2_655 ?
Fe1 B2 K1 133.402 2_555 3_656 ?
Fe1 B2 F2 132.419 2_555 1_555 ?
Fe1 B2 F1 82.8272 2_555 1_555 ?
Fe1 B2 F3 84.8006 2_555 1_555 ?
Fe1 B2 O4 116.921 2_555 1_555 ?
Fe1 B2 O4 76.4138 2_555 3_566 ?
Fe1 B2 O5 132.941 2_555 1_555 ?
Fe1 B2 O5 78.9258 2_555 4_564 ?
Fe1 B2 O1 72.6317 2_555 1_555 ?
Fe1 B2 O1 48.6114 2_555 4_554 ?
Fe1 B2 O6 127.138 2_555 1_555 ?
Fe1 B2 O6 54.8919 2_555 3_566 ?
Fe1 B2 O2 75.6439 2_555 1_555 ?
Fe1 B2 B4 131.688 2_555 1_555 ?
Fe1 B2 B4 54.5350 2_555 3_566 ?
Fe1 B2 B1 65.9637 2_555 1_555 ?
Fe1 B2 B3 63.3442 2_555 1_555 ?
Fe1 B2 K1 137.166 3_556 1_565 ?
Fe1 B2 K1 133.689 3_556 2_655 ?
Fe1 B2 K1 79.2909 3_556 3_656 ?
Fe1 B2 F2 122.373 3_556 1_555 ?
Fe1 B2 F1 84.3934 3_556 1_555 ?
Fe1 B2 F3 171.282 3_556 1_555 ?
Fe1 B2 O4 75.4933 3_556 1_555 ?
Fe1 B2 O5 72.3273 3_556 1_555 ?
Fe1 B2 O5 55.1493 3_556 3_566 ?
Fe1 B2 O5 127.743 3_556 4_564 ?
Fe1 B2 O1 48.5510 3_556 1_555 ?
Fe1 B2 O1 133.804 3_556 4_554 ?
Fe1 B2 O3 123.542 3_556 1_555 ?
Fe1 B2 O6 77.3653 3_556 3_566 ?
Fe1 B2 O6 79.1003 3_556 4_554 ?
Fe1 B2 B4 60.4230 3_556 1_555 ?
Fe1 B2 B4 54.9740 3_556 3_566 ?
Fe1 B2 B1 62.7748 3_556 1_555 ?
Fe1 B2 B3 143.395 3_556 1_555 ?
K1 B2 K1 72.2429 1_565 2_655 ?
K1 B2 K1 76.6798 1_565 3_656 ?
K1 B2 F1 106.531 1_565 1_555 ?
K1 B2 F3 47.4408 1_565 1_555 ?
K1 B2 O4 76.6013 1_565 1_555 ?
K1 B2 O4 130.763 1_565 3_566 ?
K1 B2 O5 71.3184 1_565 1_555 ?
K1 B2 O5 156.199 1_565 3_566 ?
K1 B2 O5 65.2009 1_565 4_564 ?
K1 B2 O1 140.613 1_565 1_555 ?
K1 B2 O1 84.1977 1_565 4_554 ?
K1 B2 O3 96.2075 1_565 1_555 ?
K1 B2 O6 97.7723 1_565 1_555 ?
K1 B2 O6 116.065 1_565 3_566 ?
K1 B2 O6 137.301 1_565 4_554 ?
K1 B2 O2 146.318 1_565 1_555 ?
K1 B2 B4 80.9820 1_565 1_555 ?
K1 B2 B4 136.837 1_565 3_566 ?
K1 B2 B1 135.215 1_565 1_555 ?
K1 B2 B3 70.2663 1_565 1_555 ?
K1 B2 K1 75.3177 2_655 3_656 ?
K1 B2 F2 51.6183 2_655 1_555 ?
K1 B2 F1 49.5796 2_655 1_555 ?
K1 B2 F3 51.9955 2_655 1_555 ?
K1 B2 O4 148.151 2_655 1_555 ?
K1 B2 O4 155.487 2_655 3_566 ?
K1 B2 O5 142.113 2_655 1_555 ?
K1 B2 O5 115.246 2_655 3_566 ?
K1 B2 O5 94.8816 2_655 4_564 ?
K1 B2 O1 85.6238 2_655 1_555 ?
K1 B2 O1 67.1174 2_655 4_554 ?
K1 B2 O3 68.1178 2_655 1_555 ?
K1 B2 O6 139.914 2_655 1_555 ?
K1 B2 O6 127.830 2_655 3_566 ?
K1 B2 O6 65.1219 2_655 4_554 ?
K1 B2 O2 99.3415 2_655 1_555 ?
K1 B2 B4 147.401 2_655 1_555 ?
K1 B2 B4 135.357 2_655 3_566 ?
K1 B2 B1 72.0752 2_655 1_555 ?
K1 B2 B3 69.1950 2_655 1_555 ?
K1 B2 F1 51.3048 3_656 1_555 ?
K1 B2 F3 109.389 3_656 1_555 ?
K1 B2 O4 103.927 3_656 1_555 ?
K1 B2 O4 114.669 3_656 3_566 ?
K1 B2 O5 86.5469 3_656 1_555 ?
K1 B2 O5 126.589 3_656 3_566 ?
K1 B2 O5 141.778 3_656 4_564 ?
K1 B2 O1 66.2135 3_656 1_555 ?
K1 B2 O1 141.541 3_656 4_554 ?
K1 B2 O3 143.112 3_656 1_555 ?
K1 B2 O6 64.5970 3_656 1_555 ?
K1 B2 O6 155.204 3_656 3_566 ?
K1 B2 O6 94.3069 3_656 4_554 ?
K1 B2 O2 69.6481 3_656 1_555 ?
K1 B2 B4 80.7743 3_656 1_555 ?
K1 B2 B4 134.264 3_656 3_566 ?
K1 B2 B1 68.7951 3_656 1_555 ?
K1 B2 B3 137.128 3_656 1_555 ?
F2 B2 F1 68.3020 1_555 1_555 ?
F2 B2 F3 66.1251 1_555 1_555 ?
F2 B2 O4 105.477 1_555 1_555 ?
F2 B2 O4 150.438 1_555 3_566 ?
F2 B2 O5 92.5255 1_555 1_555 ?
F2 B2 O5 162.203 1_555 3_566 ?
F2 B2 O5 101.290 1_555 4_564 ?
F2 B2 O1 101.525 1_555 1_555 ?
F2 B2 O1 102.692 1_555 4_554 ?
F2 B2 O3 110.493 1_555 1_555 ?
F2 B2 O6 95.8212 1_555 1_555 ?
F2 B2 O6 155.050 1_555 3_566 ?
F2 B2 O6 108.240 1_555 4_554 ?
F2 B2 O2 109.748 1_555 1_555 ?
F2 B2 B4 95.8014 1_555 1_555 ?
F2 B2 B4 172.938 1_555 3_566 ?
F2 B2 B1 96.4065 1_555 1_555 ?
F2 B2 B3 94.1848 1_555 1_555 ?
F1 B2 F3 101.569 1_555 1_555 ?
F1 B2 O4 151.193 1_555 1_555 ?
F1 B2 O4 117.636 1_555 3_566 ?
F1 B2 O5 135.346 1_555 1_555 ?
F1 B2 O5 94.0730 1_555 3_566 ?
F1 B2 O5 142.385 1_555 4_564 ?
F1 B2 O1 105.200 1_555 4_554 ?
F1 B2 O3 98.6859 1_555 1_555 ?
F1 B2 O6 100.772 1_555 1_555 ?
F1 B2 O6 133.350 1_555 3_566 ?
F1 B2 O2 51.5814 1_555 1_555 ?
F1 B2 B4 125.806 1_555 1_555 ?
F1 B2 B4 116.473 1_555 3_566 ?
F1 B2 B3 113.897 1_555 1_555 ?
F3 B2 O4 100.998 1_555 1_555 ?
F3 B2 O4 133.243 1_555 3_566 ?
F3 B2 O5 106.712 1_555 1_555 ?
F3 B2 O5 117.549 1_555 3_566 ?
F3 B2 O1 134.983 1_555 1_555 ?
F3 B2 O3 49.6664 1_555 1_555 ?
F3 B2 O6 142.978 1_555 1_555 ?
F3 B2 O6 93.9305 1_555 3_566 ?
F3 B2 O6 100.567 1_555 4_554 ?
F3 B2 O2 148.016 1_555 1_555 ?
F3 B2 B4 119.111 1_555 1_555 ?
F3 B2 B4 116.346 1_555 3_566 ?
F3 B2 B1 120.418 1_555 1_555 ?
O4 B2 O4 54.2394 1_555 3_566 ?
O4 B2 O5 91.1543 1_555 3_566 ?
O4 B2 O5 65.5989 1_555 4_564 ?
O4 B2 O1 123.869 1_555 1_555 ?
O4 B2 O1 103.606 1_555 4_554 ?
O4 B2 O3 109.553 1_555 1_555 ?
O4 B2 O6 50.8873 1_555 1_555 ?
O4 B2 O6 62.0395 1_555 3_566 ?
O4 B2 O6 145.103 1_555 4_554 ?
O4 B2 O2 110.340 1_555 1_555 ?
O4 B2 B4 67.7669 1_555 3_566 ?
O4 B2 B1 138.259 1_555 1_555 ?
O4 B2 B3 94.3089 1_555 1_555 ?
O4 B2 O5 62.3926 3_566 1_555 ?
O4 B2 O5 89.6064 3_566 4_564 ?
O4 B2 O1 79.0569 3_566 1_555 ?
O4 B2 O1 103.144 3_566 4_554 ?
O4 B2 O3 97.5333 3_566 1_555 ?
O4 B2 O6 55.0201 3_566 1_555 ?
O4 B2 O6 91.1782 3_566 4_554 ?
O4 B2 O2 66.3600 3_566 1_555 ?
O4 B2 B4 56.3540 3_566 1_555 ?
O4 B2 B1 90.2434 3_566 1_555 ?
O4 B2 B3 107.533 3_566 1_555 ?
O5 B2 O5 102.331 1_555 3_566 ?
O5 B2 O5 79.0507 1_555 4_564 ?
O5 B2 O1 117.280 1_555 1_555 ?
O5 B2 O1 118.528 1_555 4_554 ?
O5 B2 O3 125.962 1_555 1_555 ?
O5 B2 O6 78.5323 1_555 3_566 ?
O5 B2 O6 150.752 1_555 4_554 ?
O5 B2 O2 105.139 1_555 1_555 ?
O5 B2 B4 80.4374 1_555 3_566 ?
O5 B2 B1 131.579 1_555 1_555 ?
O5 B2 B3 107.173 1_555 1_555 ?
O5 B2 O5 91.2182 3_566 4_564 ?
O5 B2 O1 63.0055 3_566 1_555 ?
O5 B2 O1 78.8971 3_566 4_554 ?
O5 B2 O3 68.4241 3_566 1_555 ?
O5 B2 O6 89.7406 3_566 1_555 ?
O5 B2 O6 54.4321 3_566 4_554 ?
O5 B2 O2 57.1166 3_566 1_555 ?
O5 B2 B4 96.7453 3_566 1_555 ?
O5 B2 B1 66.4011 3_566 1_555 ?
O5 B2 B3 90.7633 3_566 1_555 ?
O5 B2 O1 151.112 4_564 1_555 ?
O5 B2 O3 49.4851 4_564 1_555 ?
O5 B2 O6 116.485 4_564 1_555 ?
O5 B2 O6 54.3450 4_564 3_566 ?
O5 B2 O6 115.245 4_564 4_554 ?
O5 B2 O2 148.327 4_564 1_555 ?
O5 B2 B4 90.3194 4_564 1_555 ?
O5 B2 B4 78.0793 4_564 3_566 ?
O5 B2 B1 143.861 4_564 1_555 ?
O1 B2 O1 117.099 1_555 4_554 ?
O1 B2 O3 105.367 1_555 1_555 ?
O1 B2 O6 78.4082 1_555 1_555 ?
O1 B2 O6 103.276 1_555 3_566 ?
O1 B2 B4 104.727 1_555 1_555 ?
O1 B2 B4 81.3792 1_555 3_566 ?
O1 B2 B3 131.686 1_555 1_555 ?
O1 B2 O6 152.239 4_554 1_555 ?
O1 B2 O6 63.1438 4_554 3_566 ?
O1 B2 O6 77.5836 4_554 4_554 ?
O1 B2 O2 123.446 4_554 1_555 ?
O1 B2 B4 128.987 4_554 1_555 ?
O1 B2 B4 81.3996 4_554 3_566 ?
O1 B2 B1 105.650 4_554 1_555 ?
O3 B2 O6 151.655 1_555 1_555 ?
O3 B2 O6 59.9021 1_555 3_566 ?
O3 B2 O6 66.3088 1_555 4_554 ?
O3 B2 O2 111.084 1_555 1_555 ?
O3 B2 B4 134.542 1_555 1_555 ?
O3 B2 B4 74.5666 1_555 3_566 ?
O3 B2 B1 94.7988 1_555 1_555 ?
O6 B2 O6 91.7773 1_555 3_566 ?
O6 B2 O6 116.055 1_555 4_554 ?
O6 B2 O2 67.2486 1_555 1_555 ?
O6 B2 B4 78.3675 1_555 3_566 ?
O6 B2 B1 92.4616 1_555 1_555 ?
O6 B2 B3 145.194 1_555 1_555 ?
O6 B2 O6 89.4132 3_566 4_554 ?
O6 B2 O2 95.1133 3_566 1_555 ?
O6 B2 B4 80.5342 3_566 1_555 ?
O6 B2 B1 106.995 3_566 1_555 ?
O6 B2 B3 67.0187 3_566 1_555 ?
O6 B2 O2 49.0076 4_554 1_555 ?
O6 B2 B4 139.479 4_554 1_555 ?
O6 B2 B4 78.1444 4_554 3_566 ?
O6 B2 B3 91.9902 4_554 1_555 ?
O2 B2 B4 92.6436 1_555 1_555 ?
O2 B2 B4 71.8942 1_555 3_566 ?
O2 B2 B3 138.495 1_555 1_555 ?
B4 B2 B4 77.1947 1_555 3_566 ?
B4 B2 B1 119.058 1_555 1_555 ?
B4 B2 B3 118.850 1_555 1_555 ?
B4 B2 B1 87.9170 3_566 1_555 ?
B4 B2 B3 88.5119 3_566 1_555 ?
B1 B2 B3 119.403 1_555 1_555 ?
Fe1 B3 Fe1 90.2967 1_565 2_555 ?
Fe1 B3 Fe1 88.6666 1_565 4_554 ?
Fe1 B3 K1 84.1482 1_565 1_565 ?
Fe1 B3 K1 134.669 1_565 2_655 ?
Fe1 B3 K1 137.629 1_565 4_554 ?
Fe1 B3 F2 84.4461 1_565 1_555 ?
Fe1 B3 F1 171.600 1_565 4_554 ?
Fe1 B3 F3 121.825 1_565 1_555 ?
Fe1 B3 O4 81.9957 1_565 4_564 ?
Fe1 B3 O1 76.5282 1_565 2_555 ?
Fe1 B3 O1 120.637 1_565 4_554 ?
Fe1 B3 O3 78.0256 1_565 1_555 ?
Fe1 B3 O6 134.192 1_565 1_554 ?
Fe1 B3 O6 50.7473 1_565 4_564 ?
Fe1 B3 O2 73.2177 1_565 1_555 ?
Fe1 B3 O2 54.5789 1_565 2_555 ?
Fe1 B3 O2 129.670 1_565 4_554 ?
Fe1 B3 B4 58.4830 1_565 4_564 ?
Fe1 B3 B1 54.2128 1_565 2_555 ?
Fe1 B3 B1 143.569 1_565 4_554 ?
Fe1 B3 B2 67.5257 1_565 1_555 ?
Fe1 B3 Fe1 86.3065 2_555 4_554 ?
Fe1 B3 K1 135.903 2_555 1_565 ?
Fe1 B3 K1 81.6532 2_555 2_655 ?
Fe1 B3 K1 131.518 2_555 4_554 ?
Fe1 B3 F2 88.0881 2_555 1_555 ?
Fe1 B3 F1 85.8216 2_555 4_554 ?
Fe1 B3 F3 133.896 2_555 1_555 ?
Fe1 B3 O4 82.2795 2_555 1_555 ?
Fe1 B3 O4 127.963 2_555 4_564 ?
Fe1 B3 O5 117.700 2_555 4_564 ?
Fe1 B3 O1 71.4114 2_555 4_554 ?
Fe1 B3 O6 69.7009 2_555 1_554 ?
Fe1 B3 O6 55.9194 2_555 3_566 ?
Fe1 B3 O6 135.076 2_555 4_564 ?
Fe1 B3 O2 52.3955 2_555 1_555 ?
Fe1 B3 O2 75.8230 2_555 2_555 ?
Fe1 B3 B4 133.383 2_555 4_564 ?
Fe1 B3 B1 53.8881 2_555 2_555 ?
Fe1 B3 B1 64.5373 2_555 4_554 ?
Fe1 B3 B2 66.8942 2_555 1_555 ?
Fe1 B3 K1 136.990 4_554 1_565 ?
Fe1 B3 K1 134.631 4_554 2_655 ?
Fe1 B3 K1 87.8212 4_554 4_554 ?
Fe1 B3 F2 171.095 4_554 1_555 ?
Fe1 B3 F1 83.6571 4_554 4_554 ?
Fe1 B3 F3 122.906 4_554 1_555 ?
Fe1 B3 O4 127.306 4_554 1_555 ?
Fe1 B3 O5 74.6362 4_554 4_564 ?
Fe1 B3 O1 52.8211 4_554 2_555 ?
Fe1 B3 O3 123.379 4_554 1_555 ?
Fe1 B3 O6 50.6602 4_554 1_554 ?
Fe1 B3 O6 75.7119 4_554 3_566 ?
Fe1 B3 O6 73.1840 4_554 4_564 ?
Fe1 B3 O2 133.517 4_554 1_555 ?
Fe1 B3 O2 81.7596 4_554 4_554 ?
Fe1 B3 B4 61.6165 4_554 4_564 ?
Fe1 B3 B1 52.7927 4_554 2_555 ?
Fe1 B3 B1 65.0538 4_554 4_554 ?
Fe1 B3 B2 143.066 4_554 1_555 ?
K1 B3 K1 72.1274 1_565 2_655 ?
K1 B3 K1 70.4101 1_565 4_554 ?
K1 B3 F2 47.8678 1_565 1_555 ?
K1 B3 F1 103.806 1_565 4_554 ?
K1 B3 O4 65.4666 1_565 1_555 ?
K1 B3 O4 94.5798 1_565 4_564 ?
K1 B3 O5 76.9050 1_565 4_564 ?
K1 B3 O1 158.494 1_565 2_555 ?
K1 B3 O1 146.111 1_565 4_554 ?
K1 B3 O3 96.4579 1_565 1_555 ?
K1 B3 O6 138.685 1_565 1_554 ?
K1 B3 O6 117.106 1_565 3_566 ?
K1 B3 O6 69.5569 1_565 4_564 ?
K1 B3 O2 84.3855 1_565 1_555 ?
K1 B3 O2 130.815 1_565 2_555 ?
K1 B3 O2 133.406 1_565 4_554 ?
K1 B3 B4 78.8174 1_565 4_564 ?
K1 B3 B1 138.355 1_565 2_555 ?
K1 B3 B1 132.282 1_565 4_554 ?
K1 B3 B2 70.6333 1_565 1_555 ?
K1 B3 K1 69.1213 2_655 4_554 ?
K1 B3 F2 50.9468 2_655 1_555 ?
K1 B3 F1 52.0596 2_655 4_554 ?
K1 B3 F3 52.2825 2_655 1_555 ?
K1 B3 O4 94.1980 2_655 1_555 ?
K1 B3 O4 136.560 2_655 4_564 ?
K1 B3 O5 148.265 2_655 4_564 ?
K1 B3 O1 115.612 2_655 2_555 ?
K1 B3 O1 98.9021 2_655 4_554 ?
K1 B3 O3 67.3450 2_655 1_555 ?
K1 B3 O6 84.2654 2_655 1_554 ?
K1 B3 O6 128.196 2_655 3_566 ?
K1 B3 O6 140.189 2_655 4_564 ?
K1 B3 O2 66.6152 2_655 1_555 ?
K1 B3 O2 155.980 2_655 2_555 ?
K1 B3 O2 61.2850 2_655 4_554 ?
K1 B3 B4 144.962 2_655 4_564 ?
K1 B3 B1 135.520 2_655 2_555 ?
K1 B3 B1 70.2848 2_655 4_554 ?
K1 B3 B2 68.3154 2_655 1_555 ?
K1 B3 F2 101.071 4_554 1_555 ?
K1 B3 F1 45.6969 4_554 4_554 ?
K1 B3 O4 135.779 4_554 1_555 ?
K1 B3 O4 67.4655 4_554 4_564 ?
K1 B3 O5 106.812 4_554 4_564 ?
K1 B3 O1 130.812 4_554 2_555 ?
K1 B3 O1 75.8467 4_554 4_554 ?
K1 B3 O3 136.463 4_554 1_555 ?
K1 B3 O6 69.6295 4_554 1_554 ?
K1 B3 O6 161.899 4_554 3_566 ?
K1 B3 O6 88.0517 4_554 4_564 ?
K1 B3 O2 133.921 4_554 1_555 ?
K1 B3 O2 121.134 4_554 2_555 ?
K1 B3 O2 91.4673 4_554 4_554 ?
K1 B3 B4 83.1074 4_554 4_564 ?
K1 B3 B1 140.571 4_554 2_555 ?
K1 B3 B1 69.4314 4_554 4_554 ?
K1 B3 B2 128.878 4_554 1_555 ?
F2 B3 F1 102.838 1_555 4_554 ?
F2 B3 F3 65.7924 1_555 1_555 ?
F2 B3 O4 141.244 1_555 4_564 ?
F2 B3 O5 102.015 1_555 4_564 ?
F2 B3 O1 119.716 1_555 2_555 ?
F2 B3 O1 146.577 1_555 4_554 ?
F2 B3 O3 49.5423 1_555 1_555 ?
F2 B3 O6 132.999 1_555 1_554 ?
F2 B3 O6 95.4119 1_555 3_566 ?
F2 B3 O6 106.365 1_555 4_564 ?
F2 B3 O2 135.049 1_555 2_555 ?
F2 B3 O2 98.3179 1_555 4_554 ?
F2 B3 B4 118.585 1_555 4_564 ?
F2 B3 B1 118.332 1_555 2_555 ?
F2 B3 B1 118.376 1_555 4_554 ?
F1 B3 F3 65.7039 4_554 1_555 ?
F1 B3 O4 145.615 4_554 1_555 ?
F1 B3 O4 94.5232 4_554 4_564 ?
F1 B3 O5 146.123 4_554 4_564 ?
F1 B3 O1 96.0323 4_554 2_555 ?
F1 B3 O1 51.0152 4_554 4_554 ?
F1 B3 O3 103.395 4_554 1_555 ?
F1 B3 O6 136.972 4_554 3_566 ?
F1 B3 O6 129.211 4_554 4_564 ?
F1 B3 O2 109.848 4_554 1_555 ?
F1 B3 O2 117.135 4_554 2_555 ?
F1 B3 O2 45.7917 4_554 4_554 ?
F1 B3 B4 119.846 4_554 4_564 ?
F1 B3 B1 117.817 4_554 2_555 ?
F1 B3 B2 117.362 4_554 1_555 ?
F3 B3 O4 100.860 1_555 1_555 ?
F3 B3 O4 91.3802 1_555 4_564 ?
F3 B3 O5 104.994 1_555 4_564 ?
F3 B3 O1 161.637 1_555 2_555 ?
F3 B3 O1 109.952 1_555 4_554 ?
F3 B3 O3 110.408 1_555 1_555 ?
F3 B3 O6 100.258 1_555 1_554 ?
F3 B3 O6 155.489 1_555 3_566 ?
F3 B3 O6 89.9643 1_555 4_564 ?
F3 B3 O2 102.664 1_555 1_555 ?
F3 B3 O2 148.918 1_555 2_555 ?
F3 B3 O2 104.300 1_555 4_554 ?
F3 B3 B4 92.7049 1_555 4_564 ?
F3 B3 B1 172.194 1_555 2_555 ?
F3 B3 B1 94.2323 1_555 4_554 ?
F3 B3 B2 93.9556 1_555 1_555 ?
O4 B3 O4 118.134 1_555 4_564 ?
O4 B3 O5 66.2118 1_555 4_564 ?
O4 B3 O1 93.4095 1_555 2_555 ?
O4 B3 O1 148.368 1_555 4_554 ?
O4 B3 O3 49.5836 1_555 1_555 ?
O4 B3 O6 151.884 1_555 1_554 ?
O4 B3 O6 55.4680 1_555 3_566 ?
O4 B3 O6 79.6061 1_555 4_564 ?
O4 B3 O2 90.9820 1_555 2_555 ?
O4 B3 O2 116.714 1_555 4_554 ?
O4 B3 B4 91.1159 1_555 4_564 ?
O4 B3 B1 79.9030 1_555 2_555 ?
O4 B3 B1 144.659 1_555 4_554 ?
O4 B3 O5 52.0830 4_564 4_564 ?
O4 B3 O1 92.0182 4_564 2_555 ?
O4 B3 O1 69.1306 4_564 4_554 ?
O4 B3 O3 156.002 4_564 1_555 ?
O4 B3 O6 79.5827 4_564 1_554 ?
O4 B3 O6 94.9264 4_564 3_566 ?
O4 B3 O2 155.177 4_564 1_555 ?
O4 B3 O2 57.9121 4_564 2_555 ?
O4 B3 O2 118.178 4_564 4_554 ?
O4 B3 B1 81.5013 4_564 2_555 ?
O4 B3 B1 92.9893 4_564 4_554 ?
O4 B3 B2 146.936 4_564 1_555 ?
O5 B3 O1 91.2660 4_564 2_555 ?
O5 B3 O1 110.790 4_564 4_554 ?
O5 B3 O3 110.219 4_564 1_555 ?
O5 B3 O6 124.941 4_564 1_554 ?
O5 B3 O6 61.9427 4_564 3_566 ?
O5 B3 O2 103.951 4_564 1_555 ?
O5 B3 O2 53.9223 4_564 2_555 ?
O5 B3 O2 149.246 4_564 4_554 ?
O5 B3 B1 68.0742 4_564 2_555 ?
O5 B3 B1 139.536 4_564 4_554 ?
O5 B3 B2 95.1316 4_564 1_555 ?
O1 B3 O1 54.9712 2_555 4_554 ?
O1 B3 O3 70.5606 2_555 1_555 ?
O1 B3 O6 62.7095 2_555 1_554 ?
O1 B3 O6 104.047 2_555 4_564 ?
O1 B3 O2 81.1003 2_555 1_555 ?
O1 B3 O2 58.4561 2_555 4_554 ?
O1 B3 B4 98.5601 2_555 4_564 ?
O1 B3 B1 67.5723 2_555 4_554 ?
O1 B3 B2 93.0031 2_555 1_555 ?
O1 B3 O3 110.359 4_554 1_555 ?
O1 B3 O6 94.4076 4_554 3_566 ?
O1 B3 O6 106.769 4_554 4_564 ?
O1 B3 O2 122.897 4_554 1_555 ?
O1 B3 O2 66.1566 4_554 2_555 ?
O1 B3 O2 49.1852 4_554 4_554 ?
O1 B3 B4 94.3422 4_554 4_564 ?
O1 B3 B1 70.5646 4_554 2_555 ?
O1 B3 B2 137.632 4_554 1_555 ?
O3 B3 O6 105.214 1_555 1_554 ?
O3 B3 O6 61.0771 1_555 3_566 ?
O3 B3 O6 127.183 1_555 4_564 ?
O3 B3 O2 99.1946 1_555 2_555 ?
O3 B3 O2 67.2652 1_555 4_554 ?
O3 B3 B4 136.480 1_555 4_564 ?
O3 B3 B1 76.0880 1_555 2_555 ?
O3 B3 B1 95.2122 1_555 4_554 ?
O6 B3 O6 104.171 1_554 3_566 ?
O6 B3 O6 118.756 1_554 4_564 ?
O6 B3 O2 117.056 1_554 1_555 ?
O6 B3 O2 80.2266 1_554 2_555 ?
O6 B3 B4 106.210 1_554 4_564 ?
O6 B3 B1 81.6872 1_554 2_555 ?
O6 B3 B2 131.077 1_554 1_555 ?
O6 B3 O6 80.1129 3_566 4_564 ?
O6 B3 O2 64.1767 3_566 1_555 ?
O6 B3 O2 93.5151 3_566 4_554 ?
O6 B3 B4 82.4659 3_566 4_564 ?
O6 B3 B1 109.025 3_566 4_554 ?
O6 B3 B2 68.3484 3_566 1_555 ?
O6 B3 O2 118.993 4_564 1_555 ?
O6 B3 O2 63.8296 4_564 2_555 ?
O6 B3 O2 154.940 4_564 4_554 ?
O6 B3 B1 82.5138 4_564 2_555 ?
O6 B3 B1 132.559 4_564 4_554 ?
O6 B3 B2 107.709 4_564 1_555 ?
O2 B3 O2 104.639 1_555 2_555 ?
O2 B3 O2 78.3871 1_555 4_554 ?
O2 B3 B4 129.951 1_555 4_564 ?
O2 B3 B1 82.9301 1_555 2_555 ?
O2 B3 B1 106.067 1_555 4_554 ?
O2 B3 O2 95.5238 2_555 4_554 ?
O2 B3 B4 58.1199 2_555 4_564 ?
O2 B3 B1 92.2574 2_555 4_554 ?
O2 B3 B2 109.230 2_555 1_555 ?
O2 B3 B4 143.077 4_554 4_564 ?
O2 B3 B1 82.0316 4_554 2_555 ?
O2 B3 B2 91.9948 4_554 1_555 ?
B4 B3 B1 79.5013 4_564 2_555 ?
B4 B3 B1 120.089 4_564 4_554 ?
B4 B3 B2 119.670 4_564 1_555 ?
B1 B3 B1 89.3616 2_555 4_554 ?
B1 B3 B2 90.3377 2_555 1_555 ?
B1 B3 B2 119.051 4_554 1_555 ?

loop_
_geom_bond_atom_site_label_1
_geom_bond_atom_site_label_2
_geom_bond_distance
_geom_bond_site_symmetry_2
_geom_bond_publ_flag
Fe1 O4 2.18486 1_545 ?
Fe1 O4 3.10227 3_556 ?
Fe1 O5 3.02944 1_545 ?
Fe1 O5 3.94665 3_566 ?
Fe1 O5 2.12180 4_554 ?
Fe1 O1 2.07009 1_555 ?
Fe1 O1 2.90913 3_556 ?
Fe1 O3 3.25172 1_545 ?
Fe1 O3 2.12365 2_545 ?
Fe1 O6 3.96372 2_546 ?
Fe1 O6 2.08129 3_556 ?
Fe1 O6 3.02154 4_554 ?
Fe1 O2 3.09234 2_545 ?
Fe1 O2 2.09547 3_556 ?
Fe1 B4 2.90326 1_545 ?
Fe1 B4 2.89864 3_556 ?
Fe1 B4 2.87890 4_554 ?
Fe1 B1 3.04789 1_555 ?
Fe1 B1 3.13022 2_545 ?
Fe1 B1 3.00314 3_556 ?
Fe1 B2 3.27163 1_545 ?
Fe1 B2 3.11219 2_545 ?
Fe1 B2 3.11890 3_556 ?
Fe1 B3 3.22499 1_545 ?
Fe1 B3 3.02400 2_545 ?
Fe1 B3 3.06085 4_555 ?
K1 F2 2.89611 1_545 ?
K1 F2 2.88809 2_645 ?
K1 F2 2.78766 3_656 ?
K1 F1 2.72420 1_555 ?
K1 F1 2.78886 2_645 ?
K1 F1 2.93004 3_656 ?
K1 F3 2.87761 1_545 ?
K1 F3 2.92642 2_645 ?
K1 F3 2.75258 4_555 ?
K1 O4 3.80581 1_545 ?
K1 O5 3.80562 4_554 ?
K1 O1 3.69796 1_555 ?
K1 O3 3.29978 2_645 ?
K1 O6 3.60380 3_656 ?
K1 O2 3.42215 3_656 ?
K1 B1 3.73895 1_555 ?
K1 B1 3.69276 2_645 ?
K1 B1 3.62392 3_656 ?
K1 B2 3.86372 1_545 ?
K1 B2 3.55335 2_645 ?
K1 B2 3.64428 3_656 ?
K1 B3 3.85495 1_545 ?
K1 B3 3.57462 2_645 ?
K1 B3 3.77298 4_555 ?
F2 K1 2.89611 1_565 ?
F2 K1 2.88809 2_655 ?
F2 K1 2.78766 3_656 ?
F2 F2 3.25515 3_666 ?
F2 F1 2.79153 1_555 ?
F2 F1 3.54443 2_655 ?
F2 F3 2.78714 1_555 ?
F2 F3 3.50753 2_645 ?
F2 F3 3.92516 4_565 ?
F2 O4 2.33717 1_555 ?
F2 O5 3.66418 4_564 ?
F2 O3 2.37806 1_555 ?
F2 O6 3.48560 1_555 ?
F2 O6 3.81255 4_554 ?
F2 O2 2.37355 1_555 ?
F2 B4 3.06450 1_555 ?
F2 B1 3.09257 1_555 ?
F2 B2 1.44311 1_555 ?
F2 B3 3.04928 1_555 ?
F1 K1 2.72420 1_555 ?
F1 K1 2.78886 2_655 ?
F1 K1 2.93004 3_656 ?
F1 F2 2.79153 1_555 ?
F1 F2 3.54443 2_645 ?
F1 F1 3.82266 3_656 ?
F1 F3 3.99228 1_545 ?
F1 F3 2.69234 2_645 ?
F1 F3 2.73829 4_555 ?
F1 O5 3.43398 4_554 ?
F1 O1 2.36727 1_555 ?
F1 O3 3.50788 1_555 ?
F1 O3 3.62270 4_555 ?
F1 O6 2.31973 4_554 ?
F1 O2 2.36933 1_555 ?
F1 B4 3.02494 4_554 ?
F1 B1 1.43450 1_555 ?
F1 B2 2.98195 1_555 ?
F1 B3 2.99635 4_555 ?
F3 K1 2.87761 1_565 ?
F3 K1 2.92642 2_655 ?
F3 K1 2.75258 4_554 ?
F3 F2 2.78714 1_555 ?
F3 F2 3.50752 2_655 ?
F3 F2 3.92516 4_564 ?
F3 F1 3.99228 1_565 ?
F3 F1 2.69234 2_655 ?
F3 F1 2.73829 4_554 ?
F3 F3 3.85762 3_665 ?
F3 O4 3.63275 1_555 ?
F3 O4 3.33357 4_564 ?
F3 O5 2.32225 4_564 ?
F3 O1 2.37052 4_554 ?
F3 O3 2.37332 1_555 ?
F3 O2 3.71295 4_554 ?
F3 B4 2.97471 4_564 ?
F3 B1 3.01663 4_554 ?
F3 B2 3.03902 1_555 ?
F3 B3 1.43299 1_555 ?
O4 Fe1 2.18486 1_565 ?
O4 Fe1 3.10227 3_556 ?
O4 K1 3.80581 1_565 ?
O4 F2 2.33717 1_555 ?
O4 F3 3.63275 1_555 ?
O4 F3 3.33357 4_565 ?
O4 O4 2.85432 3_566 ?
O4 O5 2.37114 1_555 ?
O4 O5 3.74354 3_566 ?
O4 O5 2.82873 4_564 ?
O4 O1 2.80918 1_565 ?
O4 O3 2.40549 1_555 ?
O4 O3 3.92077 3_566 ?
O4 O6 2.38776 1_555 ?
O4 O6 3.02015 3_566 ?
O4 O2 2.42334 1_555 ?
O4 O2 3.16773 3_566 ?
O4 B4 1.37146 1_555 ?
O4 B4 2.94950 3_566 ?
O4 B1 3.82458 1_555 ?
O4 B1 3.75792 4_555 ?
O4 B2 1.49322 1_555 ?
O4 B2 3.45699 3_566 ?
O4 B3 3.07909 1_555 ?
O4 B3 2.97553 4_565 ?
O5 Fe1 3.02944 1_565 ?
O5 Fe1 3.94665 3_566 ?
O5 Fe1 2.12180 4_555 ?
O5 K1 3.80562 4_555 ?
O5 F2 3.66418 4_565 ?
O5 F1 3.43398 4_555 ?
O5 F3 2.32225 4_565 ?
O5 O4 2.37114 1_555 ?
O5 O4 3.74354 3_566 ?
O5 O4 2.82873 4_565 ?
O5 O1 2.43273 1_565 ?
O5 O1 3.77662 3_566 ?
O5 O1 2.80850 4_555 ?
O5 O3 3.17076 3_566 ?
O5 O3 2.42058 4_565 ?
O5 O6 2.37609 1_555 ?
O5 O6 2.98849 2_556 ?
O5 O2 2.88397 3_566 ?
O5 B4 1.37157 1_555 ?
O5 B4 3.94830 2_556 ?
O5 B1 3.81275 1_565 ?
O5 B1 3.34724 3_566 ?
O5 B1 3.00538 4_555 ?
O5 B2 3.75368 1_555 ?
O5 B2 3.40289 3_566 ?
O5 B2 3.09732 4_565 ?
O5 B3 1.49387 4_565 ?
O1 Fe1 2.07009 1_555 ?
O1 Fe1 2.90913 3_556 ?
O1 K1 3.69796 1_555 ?
O1 F1 2.36727 1_555 ?
O1 F3 2.37052 4_555 ?
O1 O4 2.80918 1_545 ?
O1 O5 2.43273 1_545 ?
O1 O5 3.77662 3_566 ?
O1 O5 2.80850 4_554 ?
O1 O1 2.85934 3_556 ?
O1 O3 3.25504 2_545 ?
O1 O3 2.39610 4_555 ?
O1 O6 3.78850 2_546 ?
O1 O6 2.43219 4_554 ?
O1 O2 2.40387 1_555 ?
O1 O2 3.20053 3_556 ?
O1 B4 3.02498 1_545 ?
O1 B4 3.02343 4_554 ?
O1 B1 1.45325 1_555 ?
O1 B1 3.40940 3_556 ?
O1 B2 3.79602 1_555 ?
O1 B2 3.79297 4_555 ?
O1 B3 3.43576 2_545 ?
O1 B3 1.46166 4_555 ?
O3 Fe1 3.25172 1_565 ?
O3 Fe1 2.12365 2_555 ?
O3 K1 3.29978 2_655 ?
O3 F2 2.37806 1_555 ?
O3 F1 3.50788 1_555 ?
O3 F1 3.62270 4_554 ?
O3 F3 2.37332 1_555 ?
O3 O4 2.40549 1_555 ?
O3 O4 3.92077 3_566 ?
O3 O5 3.17076 3_566 ?
O3 O5 2.42058 4_564 ?
O3 O1 3.25504 2_555 ?
O3 O1 2.39610 4_554 ?
O3 O6 2.96795 3_566 ?
O3 O6 2.85146 4_554 ?
O3 O2 2.39956 1_555 ?
O3 O2 3.99921 2_555 ?
O3 O2 2.86164 4_554 ?
O3 B4 3.72591 1_555 ?
O3 B4 3.11605 3_566 ?
O3 B4 3.73394 4_564 ?
O3 B1 3.06320 1_555 ?
O3 B1 3.54843 2_555 ?
O3 B1 3.05046 4_554 ?
O3 B2 1.45125 1_555 ?
O3 B3 1.45705 1_555 ?
O6 Fe1 3.96372 2_556 ?
O6 Fe1 2.08129 3_556 ?
O6 Fe1 3.02154 4_555 ?
O6 K1 3.60380 3_656 ?
O6 F2 3.48560 1_555 ?
O6 F2 3.81255 4_555 ?
O6 F1 2.31973 4_555 ?
O6 O4 2.38776 1_555 ?
O6 O4 3.02015 3_566 ?
O6 O5 2.37609 1_555 ?
O6 O5 2.98849 2_546 ?
O6 O1 3.78850 2_556 ?
O6 O1 2.43219 4_555 ?
O6 O3 2.96795 3_566 ?
O6 O3 2.85146 4_555 ?
O6 O2 2.80880 1_555 ?
O6 O2 3.83318 3_566 ?
O6 O2 2.41469 4_555 ?
O6 B4 1.37750 1_555 ?
O6 B4 3.95642 2_546 ?
O6 B4 3.91900 3_566 ?
O6 B1 1.49554 4_555 ?
O6 B2 3.02983 1_555 ?
O6 B2 3.41705 3_566 ?
O6 B2 3.10596 4_555 ?
O6 B3 3.81804 1_556 ?
O6 B3 3.38465 3_566 ?
O6 B3 3.74151 4_565 ?
O2 Fe1 3.09234 2_555 ?
O2 Fe1 2.09547 3_556 ?
O2 K1 3.42215 3_656 ?
O2 F2 2.37355 1_555 ?
O2 F1 2.36933 1_555 ?
O2 F3 3.71295 4_555 ?
O2 O4 2.42334 1_555 ?
O2 O4 3.16773 3_566 ?
O2 O5 2.88397 3_566 ?
O2 O1 2.40387 1_555 ?
O2 O1 3.20053 3_556 ?
O2 O3 2.39956 1_555 ?
O2 O3 3.99921 2_545 ?
O2 O3 2.86164 4_555 ?
O2 O6 2.80880 1_555 ?
O2 O6 3.83318 3_566 ?
O2 O6 2.41469 4_554 ?
O2 B4 3.00573 1_555 ?
O2 B4 3.05058 3_566 ?
O2 B4 3.73955 4_554 ?
O2 B1 1.45960 1_555 ?
O2 B2 1.45891 1_555 ?
O2 B3 3.80052 1_555 ?
O2 B3 3.49878 2_545 ?
O2 B3 3.08958 4_555 ?
B4 Fe1 2.90326 1_565 ?
B4 Fe1 2.89864 3_556 ?
B4 Fe1 2.87890 4_555 ?
B4 F2 3.06450 1_555 ?
B4 F1 3.02494 4_555 ?
B4 F3 2.97471 4_565 ?
B4 O4 1.37146 1_555 ?
B4 O4 2.94950 3_566 ?
B4 O5 1.37157 1_555 ?
B4 O5 3.94830 2_546 ?
B4 O1 3.02498 1_565 ?
B4 O1 3.02343 4_555 ?
B4 O3 3.72591 1_555 ?
B4 O3 3.11605 3_566 ?
B4 O3 3.73394 4_565 ?
B4 O6 1.37750 1_555 ?
B4 O6 3.95642 2_556 ?
B4 O6 3.91900 3_566 ?
B4 O2 3.00573 1_555 ?
B4 O2 3.05058 3_566 ?
B4 O2 3.73955 4_555 ?
B4 B4 3.60747 3_566 ?
B4 B1 2.55928 4_555 ?
B4 B2 2.56150 1_555 ?
B4 B2 3.17059 3_566 ?
B4 B3 2.54005 4_565 ?
B1 Fe1 3.04789 1_555 ?
B1 Fe1 3.13022 2_555 ?
B1 Fe1 3.00314 3_556 ?
B1 K1 3.73895 1_555 ?
B1 K1 3.69276 2_655 ?
B1 K1 3.62392 3_656 ?
B1 F2 3.09257 1_555 ?
B1 F1 1.43450 1_555 ?
B1 F3 3.01663 4_555 ?
B1 O4 3.82458 1_555 ?
B1 O4 3.75792 4_554 ?
B1 O5 3.81275 1_545 ?
B1 O5 3.34724 3_566 ?
B1 O5 3.00538 4_554 ?
B1 O1 1.45325 1_555 ?
B1 O1 3.40940 3_556 ?
B1 O3 3.06320 1_555 ?
B1 O3 3.54843 2_545 ?
B1 O3 3.05047 4_555 ?
B1 O6 1.49554 4_554 ?
B1 O2 1.45960 1_555 ?
B1 B4 2.55928 4_554 ?
B1 B2 2.57893 1_555 ?
B1 B3 3.60471 2_545 ?
B1 B3 2.55089 4_555 ?
B2 Fe1 3.27163 1_565 ?
B2 Fe1 3.11219 2_555 ?
B2 Fe1 3.11890 3_556 ?
B2 K1 3.86372 1_565 ?
B2 K1 3.55335 2_655 ?
B2 K1 3.64428 3_656 ?
B2 F2 1.44311 1_555 ?
B2 F1 2.98195 1_555 ?
B2 F3 3.03902 1_555 ?
B2 O4 1.49322 1_555 ?
B2 O4 3.45699 3_566 ?
B2 O5 3.75368 1_555 ?
B2 O5 3.40289 3_566 ?
B2 O5 3.09732 4_564 ?
B2 O1 3.79602 1_555 ?
B2 O1 3.79297 4_554 ?
B2 O3 1.45125 1_555 ?
B2 O6 3.02983 1_555 ?
B2 O6 3.41705 3_566 ?
B2 O6 3.10597 4_554 ?
B2 O2 1.45891 1_555 ?
B2 B4 2.56150 1_555 ?
B2 B4 3.17059 3_566 ?
B2 B1 2.57893 1_555 ?
B2 B3 2.58293 1_555 ?
B3 Fe1 3.22499 1_565 ?
B3 Fe1 3.02400 2_555 ?
B3 Fe1 3.06085 4_554 ?
B3 K1 3.85495 1_565 ?
B3 K1 3.57462 2_655 ?
B3 K1 3.77298 4_554 ?
B3 F2 3.04928 1_555 ?
B3 F1 2.99635 4_554 ?
B3 F3 1.43299 1_555 ?
B3 O4 3.07909 1_555 ?
B3 O4 2.97553 4_564 ?
B3 O5 1.49387 4_564 ?
B3 O1 3.43576 2_555 ?
B3 O1 1.46166 4_554 ?
B3 O3 1.45705 1_555 ?
B3 O6 3.81804 1_554 ?
B3 O6 3.38465 3_566 ?
B3 O6 3.74151 4_564 ?
B3 O2 3.80052 1_555 ?
B3 O2 3.49878 2_555 ?
B3 O2 3.08958 4_554 ?
B3 B4 2.54005 4_564 ?
B3 B1 3.60471 2_555 ?
B3 B1 2.55089 4_554 ?
B3 B2 2.58293 1_555 ?
